data_7132991
loop_
_publ_author_name
'Shields, C. E.'
'Fellowes, T.'
'Slater, A. G.'
'Cooper, A. I.'
'Andrews, K. G.'
'Szczypi&#x144;ski, F T'

_publ_section_title
;
 Exploration of the polymorphic solid-state landscape of an amide-linked
 organic cage using computation and automation.
;
_journal_issue 47
_journal_name_full 'Chemical communications (Cambridge, England)'
_journal_page_first 6023
_journal_page_last 6026
_journal_paper_doi 10.1039/d4cc01407c
_journal_volume 60
_journal_year 2024
_chemical_formula_moiety 'C126 H110 N6 O10, 4.23(C2 H6 O S), 9[C2H6SO]'
_chemical_formula_sum 'C152.46 H189.38 N6 O23.23 S13.23'
_chemical_formula_weight 2901.85
_space_group_crystal_system triclinic
_space_group_IT_number 2
_space_group_name_Hall '-P 1'
_space_group_name_H-M_alt 'P -1'
_atom_sites_solution_hydrogens geom
_audit_creation_date 2024-03-26
_audit_creation_method
;
Olex2 1.5
(compiled 2024.02.16 svn.r378c4104 for OlexSys, GUI svn.r6928)
;
_audit_update_record
;
2024-03-27 deposited with the CCDC.	2024-05-02 downloaded from the CCDC.
;
_cell_angle_alpha 73.564(4)
_cell_angle_beta 72.242(4)
_cell_angle_gamma 68.045(4)
_cell_formula_units_Z 4
_cell_length_a 21.1953(10)
_cell_length_b 26.1285(12)
_cell_length_c 31.3285(14)
_cell_measurement_reflns_used 16349
_cell_measurement_temperature 100.01(10)
_cell_measurement_theta_max 22.1630
_cell_measurement_theta_min 2.0310
_cell_volume 15042.0(13)
_computing_cell_refinement 'CrysAlisPro 1.171.43.100a (Rigaku OD, 2023)'
_computing_data_collection 'CrysAlisPro system (CCD 41.122a 64-bit (release 06-12-2021))'
_computing_data_reduction 'CrysAlisPro 1.171.43.100a (Rigaku OD, 2023)'
_computing_molecular_graphics 'Olex2 1.5 (Dolomanov et al., 2009)'
_computing_publication_material 'Olex2 1.5 (Dolomanov et al., 2009)'
_computing_structure_refinement 'SHELXL 2019/2 (Sheldrick, 2015)'
_computing_structure_solution 'SHELXD  (Sheldrick, 2008)'
_diffrn_ambient_temperature 100.15
_diffrn_detector_area_resol_mean 10.0000
_diffrn_measured_fraction_theta_full 1.000
_diffrn_measured_fraction_theta_max 0.999
_diffrn_measurement_details
;
List of Runs (angles in degrees, time in seconds):

  # Type    Start    End  Width  t~exp~   \w     \q     \k     \f   Frames
#--------------------------------------------------------------------------
  1  \w    -75.00  31.00   0.50   60.00    --   -3.30 -68.00-150.00  212
  2  \w    -85.00  66.00   0.50   60.00    --    4.10 -28.00  85.16  302
  3  \w    -84.00  66.00   0.50   60.00    --    4.10 -28.00 -45.85  300
  4  \w    -11.00  86.00   0.50   60.00    --    4.10 -23.00 179.85  194
  5  \w    -32.00   3.00   0.50   60.00    --    4.10  68.00  90.00   70
  6  \w      5.00  68.00   0.50   60.00    --    4.10  68.00  90.00  126
  7  \w    -46.00 -14.00   0.50   60.00    --    4.10 -23.00 179.85   64
;
_diffrn_measurement_device 'four-circle diffractometer'
_diffrn_measurement_device_type 'XtaLAB AFC12 (RCD3): Kappa single'
_diffrn_measurement_method '\w scans'
_diffrn_radiation_type synchrotron
_diffrn_radiation_wavelength 0.71073
_diffrn_reflns_av_R_equivalents 0.1131
_diffrn_reflns_av_unetI/netI 0.0702
_diffrn_reflns_Laue_measured_fraction_full 1.000
_diffrn_reflns_Laue_measured_fraction_max 0.999
_diffrn_reflns_limit_h_max 21
_diffrn_reflns_limit_h_min -21
_diffrn_reflns_limit_k_max 26
_diffrn_reflns_limit_k_min -26
_diffrn_reflns_limit_l_max 31
_diffrn_reflns_limit_l_min -31
_diffrn_reflns_number 177974
_diffrn_reflns_point_group_measured_fraction_full 1.000
_diffrn_reflns_point_group_measured_fraction_max 0.999
_diffrn_reflns_theta_full 20.816
_diffrn_reflns_theta_max 20.816
_diffrn_reflns_theta_min 1.527
_exptl_absorpt_coefficient_mu 0.260
_exptl_absorpt_correction_T_max 1.000
_exptl_absorpt_correction_T_min 0.719
_exptl_absorpt_correction_type gaussian
_exptl_absorpt_process_details
;
CrysAlisPro 1.171.43.100a (Rigaku Oxford Diffraction, 2023)
Numerical absorption correction based on gaussian integration over
a multifaceted crystal model
Empirical absorption correction using spherical harmonics,
implemented in SCALE3 ABSPACK scaling algorithm.
;
_exptl_crystal_colour colourless
_exptl_crystal_colour_primary colourless
_exptl_crystal_density_diffrn 1.281
_exptl_crystal_description block
_exptl_crystal_F_000 6175
_exptl_crystal_size_max 0.365
_exptl_crystal_size_mid 0.09
_exptl_crystal_size_min 0.054
_refine_diff_density_max 1.632
_refine_diff_density_min -1.246
_refine_diff_density_rms 0.126
_refine_ls_extinction_method none
_refine_ls_goodness_of_fit_ref 1.985
_refine_ls_hydrogen_treatment constr
_refine_ls_matrix_type full
_refine_ls_number_parameters 2907
_refine_ls_number_reflns 31480
_refine_ls_number_restraints 3008
_refine_ls_restrained_S_all 1.952
_refine_ls_R_factor_all 0.2007
_refine_ls_R_factor_gt 0.1777
_refine_ls_shift/su_max 0.000
_refine_ls_shift/su_mean 0.000
_refine_ls_structure_factor_coef Fsqd
_refine_ls_weighting_details 'w=1/[\s^2^(Fo^2^)+(0.2000P)^2^] where P=(Fo^2^+2Fc^2^)/3'
_refine_ls_weighting_scheme calc
_refine_ls_wR_factor_gt 0.4696
_refine_ls_wR_factor_ref 0.4857
_reflns_Friedel_coverage 0.000
_reflns_number_gt 24537
_reflns_number_total 31480
_reflns_threshold_expression 'I > 2\s(I)'
_cod_data_source_file d4cc01407c3.cif
_cod_data_source_block ka1_dmso_mecn
_cod_depositor_comments 'Adding full bibliography for 7132990--7132997.cif.'
_cod_database_code 7132991
_shelx_shelxl_version_number 2019/2
_shelx_space_group_comment
;
The symmetry employed for this shelxl refinement is uniquely defined
by the following loop, which should always be used as a source of
symmetry information in preference to the above space-group names.
They are only intended as comments.
;
_shelx_estimated_absorpt_t_max 0.986
_shelx_estimated_absorpt_t_min 0.911
_olex2_refinement_description
;
1. Fixed Uiso
 At 1.2 times of:
  All C(H) groups, All N(H) groups
 At 1.5 times of:
  All C(H,H,H) groups, All C(H,H,H,H,H,H) groups
2. Restrained distances
 C108_1-C100_1
 1.5 with sigma of 0.001
 S1_3-C3_3 = S1_3-C4_3
 S1_4-C3_4 = S1_4-C4_4
 S1_5-C3_5 = S1_5-C4_5
 S1_6-C3_6 = S1_6-C4_6
 S1_7-C3_7 = S1_7-C4_7
 S1_8-C3_8 = S1_8-C4_8
 S1_9-C3_9 = S1_9-C4_9
 S1_10-C3_10 = S1_10-C4_10
 C3_11-C4_11
 1.83 with sigma of 0.02
 S1_3-O2_3
 S1_4-O2_4
 S1_5-O2_5
 S1_6-O2_6
 S1_7-O2_7
 S1_8-O2_8
 S1_9-O2_9
 S1_10-O2_10
 1.54 with sigma of 0.02
 S1A_11-C3_11 = S1B_11-C3_11 = S1B_11-C4_11 = S1A_11-C4_11
 1.83 with sigma of 0.02
 S1B_11-O2_11 = S1A_11-O2_11
 1.54 with sigma of 0.02
 O2_3-C3_3
 O2_4-C3_4
 O2_5-C3_5
 O2_6-C3_6
 O2_7-C3_7
 O2_8-C3_8
 O2_9-C3_9
 O2_10-C3_10
 O2_11-C3_11
 2.45 with sigma of 0.04
 O2_3-C4_3
 O2_4-C4_4
 O2_5-C4_5
 O2_6-C4_6
 O2_7-C4_7
 O2_8-C4_8
 O2_9-C4_9
 O2_10-C4_10
 O2_11-C4_11
 2.45 with sigma of 0.04
 C4_3-C3_3
 C4_4-C3_4
 C4_5-C3_5
 C4_6-C3_6
 C4_7-C3_7
 C4_8-C3_8
 C4_9-C3_9
 C4_10-C3_10
 C4_11-C3_11
 2.69 with sigma of 0.04
 C3_11-C4_11
 2.69 with sigma of 0.04
 C4_11-O2_11
 2.45 with sigma of 0.04
 O2_11-C3_11
 2.45 with sigma of 0.04
 C113_1-C108_1 \\sim C117_1-C108_1
 with sigma of 0.02
 C113_1-C112_1 \\sim C117_1-C116_1
 with sigma of 0.02
 C112_1-C113_1 \\sim C116_1-C117_1 \\sim C108_1-C113_1 \\sim C108_1-C117_1
\\sim C112_1-C111_1
 \\sim C116_1-C111_1 \\sim C115_1-C111_1 \\sim C110_1-C111_1 \\sim
C110_1-C109_1 \\sim C115_1-
 C114_1 \\sim C108_1-C114_1 \\sim C108_1-C109_1
 with sigma of 0.02
 C108_1-C109_1 \\sim C108_1-C114_1
 with sigma of 0.02
 C109_1-C110_1 \\sim C114_1-C115_1
 with sigma of 0.02
 C108_1-C110_1 \\sim C108_1-C115_1
 with sigma of 0.04
 C108_1-C112_1 \\sim C108_1-C116_1
 with sigma of 0.04
 C63_1-C62_1 \\sim C63_1-C61_1 \\sim C63_1-C58_1 \\sim C62_1-C61_1 \\sim
C62_1-C58_1 \\sim C61_1-
 C58_1
 with sigma of 0.04
 C60_1-C63_1 \\sim C60_1-C62_1 \\sim C60_1-C61_1 \\sim C60_1-C58_1
 with sigma of 0.02
 C14_1-C18_1 \\sim C14_1-C17_1 \\sim C14_1-C19_1 \\sim C18_1-C17_1 \\sim
C18_1-C19_1 \\sim C17_1-
 C19_1
 with sigma of 0.04
 C16_1-C14_1 \\sim C16_1-C18_1 \\sim C16_1-C17_1 \\sim C16_1-C19_1
 with sigma of 0.02
 C30_1-C34_1 \\sim C30_1-C35_1 \\sim C30_1-C33_1 \\sim C34_1-C35_1 \\sim
C34_1-C33_1 \\sim C35_1-
 C33_1
 with sigma of 0.04
 C32_1-C30_1 \\sim C32_1-C34_1 \\sim C32_1-C35_1 \\sim C32_1-C33_1
 with sigma of 0.02
 C127_1-C126_1 \\sim C127_1-C125_1 \\sim C127_1-C122_1 \\sim C126_1-C125_1
\\sim C126_1-C122_1
 \\sim C125_1-C122_1
 with sigma of 0.04
 C124_1-C127_1 \\sim C124_1-C126_1 \\sim C124_1-C125_1 \\sim C124_1-C122_1
 with sigma of 0.02
 C102_1-C106_1 \\sim C102_1-C105_1 \\sim C102_1-C107_1 \\sim C106_1-C105_1
\\sim C106_1-C107_1
 \\sim C105_1-C107_1
 with sigma of 0.04
 C104_1-C102_1 \\sim C104_1-C106_1 \\sim C104_1-C105_1 \\sim C104_1-C107_1
 with sigma of 0.02
 C74_1-C79_1 \\sim C74_1-C78_1 \\sim C74_1-C77_1 \\sim C79_1-C78_1 \\sim
C79_1-C77_1 \\sim C78_1-
 C77_1
 with sigma of 0.04
 C76_1-C74_1 \\sim C76_1-C79_1 \\sim C76_1-C78_1 \\sim C76_1-C77_1
 with sigma of 0.02
 C74_2-C78_2 \\sim C74_2-C77_2 \\sim C74_2-C79_2 \\sim C77_2-C79_2
 with sigma of 0.04
 C76_2-C74_2 \\sim C76_2-C77_2 \\sim C76_2-C79_2
 with sigma of 0.02
 C58_2-C61_2 \\sim C58_2-C63_2 \\sim C58_2-C62_2 \\sim C61_2-C63_2 \\sim
C61_2-C62_2 \\sim C63_2-
 C62_2
 with sigma of 0.04
 C60_2-C58_2 \\sim C60_2-C61_2 \\sim C60_2-C63_2 \\sim C60_2-C62_2
 with sigma of 0.02
 C19_2-C18_2 \\sim C19_2-C17_2 \\sim C19_2-C14_2 \\sim C18_2-C17_2 \\sim
C18_2-C14_2 \\sim C17_2-
 C14_2
 with sigma of 0.04
 C16_2-C19_2 \\sim C16_2-C18_2 \\sim C16_2-C17_2 \\sim C16_2-C14_2
 with sigma of 0.02
 C30_2-C33_2 \\sim C30_2-C34_2 \\sim C30_2-C35_2 \\sim C33_2-C34_2 \\sim
C33_2-C35_2 \\sim C34_2-
 C35_2
 with sigma of 0.04
 C32_2-C30_2 \\sim C32_2-C33_2 \\sim C32_2-C34_2 \\sim C32_2-C35_2
 with sigma of 0.02
 C118_2-C122_2 \\sim C118_2-C121_2 \\sim C118_2-C123_2 \\sim C122_2-C121_2
\\sim C122_2-C123_2
 \\sim C121_2-C123_2
 with sigma of 0.04
 C120_2-C118_2 \\sim C120_2-C122_2 \\sim C120_2-C121_2 \\sim C120_2-C123_2
 with sigma of 0.02
 C107_2-C105_2 \\sim C107_2-C106_2 \\sim C107_2-C102_2 \\sim C105_2-C106_2
\\sim C105_2-C102_2
 \\sim C106_2-C102_2
 with sigma of 0.04
 C104_2-C107_2 \\sim C104_2-C105_2 \\sim C104_2-C106_2 \\sim C104_2-C102_2
 with sigma of 0.02
 S1A_11-O2_11 \\sim S1B_11-O2_11
 with sigma of 0.02
 S1A_11-C3_11 \\sim S1B_11-C3_11
 with sigma of 0.02
 S1A_11-C4_11 \\sim S1B_11-C4_11
 with sigma of 0.02
3. Restrained planarity
 C114_1, C115_1, C116_1, C117_1, C108_1, C111_1
 with sigma of 0.1
 C100_1, C113_1, C112_1, C110_1, C109_1
 with sigma of 0.1
4. Rigid body (RIGU) restrains
 C94_1, C137_1, H137_1, C50_1, C6_1, C45_1, C49_1, C1_1, C5_1, C89_1, C93_1,
 C46_1, C138_1, C48_1, H49_1, C2_1, H5_1, C4_1, C90_1, H93_1, C92_1, C47_1,
 H46_1, C139_1, H48_1, H2_1, C3_1, H4_1, H90_1, C91_1, H92_1, N51_1, O141_1,
 O140_1, N7_1, N95_1, C52_1, H51_1, H7_1, C8_1, H95_1, C96_1, O53_1, C54_1,
 O9_1, C10_1, C98_1, O97_1, C59_1, C55_1, C11_1, C15_1, C99_1, C103_1, H59_1,
 C58_1, H55_1, C56_1, H11_1, C12_1, H15_1, C14_1, H99_1, C100_1, H103_1, C102_1,
  C57_1, C60_1, C64_1, C20_1, C13_1, C16_1, C101_1, C108_1, C104_1, H57_1,
 C63_1, C62_1, C61_1, C69_1, C65_1, C25_1, C21_1, H13_1, C18_1, C17_1, C19_1,
 H101_1, C113_1, C109_1, C117_1, C114_1, C106_1, C105_1, C107_1, H63A_1, H63B_1,
  H63C_1, H62A_1, H62B_1, H62C_1, H61A_1, H61B_1, H61C_1, H69_1, C68_1, H65_1,
 C66_1, H25_1, C24_1, H21_1, C22_1, H18A_1, H18B_1, H18C_1, H17A_1, H17B_1,
 H17C_1, H19A_1, H19B_1, H19C_1, H113_1, C112_1, H109_1, C110_1, H117_1, C116_1,
  H114_1, C115_1, H10A_1, H10B_1, H10C_1, H10D_1, H10E_1, H10F_1, H10G_1,
 H10H_1, H10I_1, H68_1, C67_1, H66_1, H24_1, C23_1, H22_1, H112_1, C111_1,
 H110_1, H116_1, H115_1, C70_1, C26_1, C118_1, C75_1, C71_1, C31_1, C27_1,
 C119_1, C123_1, H75_1, C74_1, H71_1, C72_1, H31_1, C30_1, H27_1, C28_1, H119_1,
  C120_1, H123_1, C122_1, C73_1, C76_1, C80_1, C32_1, C29_1, C36_1, C128_1,
 C121_1, C124_1, H73_1, C79_1, C78_1, C77_1, N82_1, O81_1, C34_1, C35_1, C33_1,
 H29_1, N38_1, O37_1, N130_1, O129_1, H121_1, C127_1, C126_1, C125_1, H79A_1,
 H79B_1, H79C_1, H78A_1, H78B_1, H78C_1, H77A_1, H77B_1, H77C_1, H82_1, C83_1,
 H34A_1, H34B_1, H34C_1, H35A_1, H35B_1, H35C_1, H33A_1, H33B_1, H33C_1, C39_1,
 H38_1, C131_1, H130_1, H12A_1, H12B_1, H12C_1, H12D_1, H12E_1, H12F_1, H12G_1,
 H12H_1, H12I_1, C84_1, C88_1, C40_1, C44_1, C132_1, C136_1, H84_1, C85_1,
 H88_1, C87_1, C41_1, H40_1, C43_1, H44_1, C133_1, H132_1, C135_1, H136_1,
 C86_1, C145_1, H87_1, C42_1, H43_1, C134_1, H135_1, C146_1, C144_1, H146_1,
 O143_1, O142_1
 with sigma for 1-2 distances of 0.004 and sigma for 1-3 distances of 0.004
 C22_2, C79_2, H79A_2, H79B_2, H79C_2, C76_2, C74_2, C78_2, C77_2, C75_2,
 C73_2, H78A_2, H78B_2, H78C_2, H77A_2, H77B_2, H77C_2, C70_2, H75_2, C72_2,
 H73_2, C67_2, C71_2, C80_2, C66_2, C68_2, H71_2, O81_2, N82_2, C65_2, H66_2,
 C69_2, H68_2, H82_2, C83_2, C64_2, H65_2, H69_2, C84_2, C88_2, C56_2, H84_2,
 C85_2, H88_2, C87_2, C55_2, C57_2, C141_2, C86_2, H87_2, C54_2, H55_2, C58_2,
 H57_2, C41_2, C129_2, C138_2, C142_2, C52_2, C59_2, C60_2, C40_2, C42_2,
 C130_2, C128_2, O139_2, O150_2, O140_2, H142_2, O53_2, N51_2, H59_2, C61_2,
 C63_2, C62_2, H40_2, C39_2, C43_2, C131_2, H128_2, C127_2, H51_2, C47_2,
 H61A_2, H61B_2, H61C_2, H63A_2, H63B_2, H63C_2, H62A_2, H62B_2, H62C_2, N38_2,
 C44_2, H43_2, H131_2, C132_2, N126_2, C46_2, C48_2, H38_2, C36_2, H44_2,
 H132_2, H126_2, C124_2, H46_2, C45_2, H48_2, C49_2, C28_2, O37_2, O125_2,
 C116_2, C50_2, C134_2, H49_2, C27_2, C29_2, C115_2, C117_2, C133_2, C1_2,
 C89_2, C135_2, C26_2, H27_2, C30_2, H29_2, C114_2, H115_2, C118_2, H117_2,
 H133_2, C6_2, C94_2, C2_2, C90_2, O136_2, O137_2, C23_2, C31_2, C32_2, C111_2,
 C119_2, C120_2, C5_2, C93_2, H2_2, C3_2, H90_2, C91_2, C24_2, H31_2, C33_2,
 C34_2, C35_2, C110_2, C112_2, H119_2, C121_2, C122_2, C123_2, H5_2, C4_2,
 H93_2, C92_2, N7_2, N95_2, C25_2, H24_2, C21_2, H22_2, H33A_2, H33B_2, H33C_2,
 H34A_2, H34B_2, H34C_2, H35A_2, H35B_2, H35C_2, C109_2, H110_2, C113_2, H112_2,
  H12A_2, H12B_2, H12C_2, H12D_2, H12E_2, H12F_2, H12G_2, H12H_2, H12I_2, H4_2,
 H92_2, H7_2, C8_2, H95_2, C96_2, C20_2, H25_2, H21_2, C108_2, H109_2, H113_2,
 O9_2, C10_2, C98_2, O97_2, O314_2, C12_2, C100_2, C15_2, C11_2, C99_2, C103_2,
 C13_2, C101_2, H15_2, C14_2, H11_2, H99_2, H103_2, C102_2, H13_2, H101_2,
 C16_2, C104_2, C19_2, C18_2, C17_2, C107_2, C105_2, C106_2, H19A_2, H19B_2,
 H19C_2, H18A_2, H18B_2, H18C_2, H17A_2, H17B_2, H17C_2, H10A_2, H10B_2, H10C_2,
  H10D_2, H10E_2, H10F_2, H10G_2, H10H_2, H10I_2
 with sigma for 1-2 distances of 0.004 and sigma for 1-3 distances of 0.004
 S1_3, H4B_9, S1B_11, O2_3, S1A_11, C4_3, C3_8, H4A_3, C4_10, H4B_3, H3BF_11,
 H4C_3, C4_8, C3_3, S1_9, H3A_3, H3B_9, H3B_3, C3_10, H3C_3, H3AB_11, S1_4,
 H4AC_11, O2_4, S1_8, C4_4, H4B_8, H4A_4, H3B_8, H4B_4, C4_9, H4C_4, C3_9, C3_4,
  S1_10, H3A_4, H4B_10, H3B_4, H3B_10, H3C_4, C3_11, S1_5, H3BD_11, O2_5,
 H4AA_11, C4_5, H4BE_11, H4A_5, H3C_7, H4B_5, O2_8, H4C_5, H4A_8, C3_5, H4C_8,
 H3A_5, H3A_8, H3B_5, H3C_8, H3C_5, O2_9, S1_6, H4A_9, O2_6, H4C_9, C4_6, H3A_9,
  H4A_6, H3C_9, H4B_6, O2_10, H4C_6, H4A_10, C3_6, H4C_10, H3A_6, H3A_10, H3B_6,
  H3C_10, H3C_6, O2_11, S1_7, H3AA_11, O2_7, H3AC_11, C4_7, H3BE_11, H4A_7,
 C4_11, H4B_7, H4AB_11, H4C_7, H4BD_11, C3_7, H4BF_11, H3A_7, H3B_7
 with sigma for 1-2 distances of 0.004 and sigma for 1-3 distances of 0.004
5. Others
 Sof(C117)=Sof(H117)=Sof(C114)=Sof(H114)=Sof(C116)=Sof(H116)=Sof(C115)=
 Sof(H115)=1-FVAR(1)
 Sof(C113)=Sof(H113)=Sof(C109)=Sof(H109)=Sof(C112)=Sof(H112)=Sof(C110)=
 Sof(H110)=Sof(S1)=Sof(O2)=Sof(C4)=Sof(H4A)=Sof(H4B)=Sof(H4C)=Sof(C3)=Sof(H3A)=
 Sof(H3B)=Sof(H3C)=FVAR(1)
 Sof(H3BD)=Sof(H3BE)=Sof(H3BF)=Sof(H4BD)=Sof(H4BE)=Sof(H4BF)=Sof(S1B)=1-FVAR(2)
 Sof(S1A)=Sof(H3AA)=Sof(H3AB)=Sof(H3AC)=Sof(H4AA)=Sof(H4AB)=Sof(H4AC)=FVAR(2)
 Sof(O314)=1-FVAR(3)
 Sof(O97)=FVAR(3)
 Fixed Sof: O139(0.667) O150(0.667) O140(0.667)
6.a Ternary CH refined with riding coordinates:
 C137(H137), C146(H146), C133(H133), C142(H142)
6.b Me refined with riding coordinates:
 C63(H63A,H63B,H63C), C62(H62A,H62B,H62C), C61(H61A,H61B,H61C), C79(H79A,H79B,
 H79C), C78(H78A,H78B,H78C), C77(H77A,H77B,H77C), C18(H18A,H18B,H18C), C17(H17A,
 H17B,H17C), C19(H19A,H19B,H19C), C106(H10A,H10B,H10C), C105(H10D,H10E,H10F),
 C107(H10G,H10H,H10I), C34(H34A,H34B,H34C), C35(H35A,H35B,H35C), C33(H33A,H33B,
 H33C), C127(H12A,H12B,H12C), C126(H12D,H12E,H12F), C125(H12G,H12H,H12I),
 C79(H79A,H79B,H79C), C61(H61A,H61B,H61C), C63(H63A,H63B,H63C), C62(H62A,H62B,
 H62C), C78(H78A,H78B,H78C), C77(H77A,H77B,H77C), C19(H19A,H19B,H19C), C18(H18A,
 H18B,H18C), C17(H17A,H17B,H17C), C107(H10A,H10B,H10C), C105(H10D,H10E,H10F),
 C106(H10G,H10H,H10I), C33(H33A,H33B,H33C), C34(H34A,H34B,H34C), C35(H35A,H35B,
 H35C), C121(H12A,H12B,H12C), C122(H12D,H12E,H12F), C123(H12G,H12H,H12I),
 C4(H4A,H4B,H4C), C3(H3A,H3B,H3C), C4(H4A,H4B,H4C), C3(H3A,H3B,H3C), C4(H4A,H4B,
 H4C), C3(H3A,H3B,H3C), C4(H4A,H4B,H4C), C3(H3A,H3B,H3C), C4(H4A,H4B,H4C),
 C3(H3A,H3B,H3C), C4(H4A,H4B,H4C), C3(H3A,H3B,H3C), C4(H4A,H4B,H4C), C3(H3A,H3B,
 H3C), C4(H4A,H4B,H4C), C3(H3A,H3B,H3C), C3(H3AA,H3AB,H3AC), C3(H3BD,H3BE,H3BF),
  C4(H4AA,H4AB,H4AC), C4(H4BD,H4BE,H4BF)
6.c Aromatic/amide H refined with riding coordinates:
 N51(H51), C59(H59), C55(H55), C46(H46), C48(H48), C49(H49), C57(H57),
 C69(H69), C65(H65), C68(H68), C66(H66), C2(H2), C90(H90), C5(H5), C93(H93),
 C4(H4), N7(H7), C92(H92), N95(H95), C75(H75), C71(H71), C73(H73), C11(H11),
 C15(H15), C99(H99), C103(H103), N82(H82), C13(H13), C101(H101), C84(H84),
 C88(H88), C25(H25), C21(H21), C113(H113), C109(H109), C117(H117), C114(H114),
 C87(H87), C24(H24), C22(H22), C112(H112), C110(H110), C116(H116), C115(H115),
 C40(H40), C132(H132), C31(H31), C27(H27), C119(H119), C123(H123), C43(H43),
 C135(H135), C44(H44), C136(H136), N38(H38), N130(H130), C29(H29), C121(H121),
 N51(H51), C59(H59), C55(H55), C46(H46), C48(H48), C49(H49), C57(H57), C65(H65),
  C69(H69), C66(H66), C68(H68), C2(H2), C90(H90), C5(H5), C93(H93), C4(H4),
 C92(H92), N7(H7), N95(H95), C71(H71), C75(H75), C73(H73), C15(H15), C11(H11),
 C99(H99), C103(H103), N82(H82), C13(H13), C101(H101), C84(H84), C88(H88),
 C25(H25), C21(H21), C109(H109), C113(H113), C87(H87), C24(H24), C22(H22),
 C110(H110), C112(H112), C40(H40), C128(H128), C31(H31), C27(H27), C119(H119),
 C115(H115), C43(H43), C131(H131), N38(H38), C44(H44), C132(H132), N126(H126),
 C29(H29), C117(H117)
;
_olex2_submission_special_instructions 'No special instructions were received'
_oxdiff_exptl_absorpt_empirical_details
;
Empirical correction (ABSPACK) includes:
- Absorption correction using spherical harmonics
- Frame scaling
;

loop_
_space_group_symop_operation_xyz
'x, y, z'
'-x, -y, -z'

loop_
_atom_site_label
_atom_site_type_symbol
_atom_site_fract_x
_atom_site_fract_y
_atom_site_fract_z
_atom_site_U_iso_or_equiv
_atom_site_adp_type
_atom_site_occupancy
_atom_site_site_symmetry_order
_atom_site_calc_flag
_atom_site_refinement_flags_posn
_atom_site_refinement_flags_adp
_atom_site_refinement_flags_occupancy
_atom_site_disorder_assembly
_atom_site_disorder_group
C137_1 C 0.3935(5) 0.6084(4) -0.0255(4) 0.034(2) Uani 1 1 d . . . . .
H137_1 H 0.419467 0.581503 -0.046915 0.041 Uiso 1 1 calc R U . . .
O53_1 O 0.3634(3) 0.4255(3) 0.1671(3) 0.0424(18) Uani 1 1 d . . . . .
C52_1 C 0.3158(5) 0.4650(4) 0.1843(4) 0.033(2) Uani 1 1 d . . . . .
N51_1 N 0.2912(4) 0.5176(3) 0.1602(3) 0.036(2) Uani 1 1 d . . . . .
H51_1 H 0.256720 0.541853 0.175314 0.043 Uiso 1 1 calc R U . . .
C54_1 C 0.2809(5) 0.4545(4) 0.2347(4) 0.039(2) Uani 1 1 d . . . . .
C47_1 C 0.3153(5) 0.5373(4) 0.1130(4) 0.029(2) Uani 1 1 d . . . . .
C59_1 C 0.3189(6) 0.4082(4) 0.2627(4) 0.042(2) Uani 1 1 d . . . . .
H59_1 H 0.364866 0.386562 0.250166 0.050 Uiso 1 1 calc R U . . .
C55_1 C 0.2170(6) 0.4899(4) 0.2529(4) 0.041(3) Uani 1 1 d . . . . .
H55_1 H 0.194171 0.521763 0.233016 0.050 Uiso 1 1 calc R U . . .
C46_1 C 0.3083(5) 0.5937(4) 0.0978(3) 0.029(2) Uani 1 1 d . . . . .
H46_1 H 0.286596 0.618170 0.119176 0.035 Uiso 1 1 calc R U . . .
C48_1 C 0.3448(5) 0.4998(4) 0.0813(4) 0.037(2) Uani 1 1 d . . . . .
H48_1 H 0.345975 0.461607 0.090869 0.044 Uiso 1 1 calc R U . . .
C58_1 C 0.2883(6) 0.3938(4) 0.3098(4) 0.051(3) Uani 1 1 d D . . . .
C56_1 C 0.1837(6) 0.4808(4) 0.3000(4) 0.041(2) Uani 1 1 d . . . . .
C45_1 C 0.3316(5) 0.6156(4) 0.0529(3) 0.032(2) Uani 1 1 d . . . . .
C49_1 C 0.3732(5) 0.5219(4) 0.0335(4) 0.033(2) Uani 1 1 d . . . . .
H49_1 H 0.394706 0.498142 0.011563 0.040 Uiso 1 1 calc R U . . .
C57_1 C 0.2227(7) 0.4284(5) 0.3274(4) 0.055(3) Uani 1 1 d . . . . .
H57_1 H 0.201500 0.418057 0.358615 0.066 Uiso 1 1 calc R U . . .
C60_1 C 0.3267(6) 0.3417(4) 0.3403(4) 0.072(3) Uani 1 1 d D . . . .
C64_1 C 0.1181(6) 0.5134(4) 0.3205(4) 0.046(3) Uani 1 1 d . . . . .
C138_1 C 0.3268(5) 0.6768(4) 0.0311(3) 0.032(2) Uani 1 1 d . . . . .
C50_1 C 0.3675(5) 0.5795(4) 0.0211(3) 0.028(2) Uani 1 1 d . . . . .
C63_1 C 0.3040(7) 0.3479(6) 0.3905(4) 0.081(4) Uani 1 1 d D . . . .
H63A_1 H 0.329534 0.313854 0.408943 0.121 Uiso 1 1 calc R U . . .
H63B_1 H 0.314104 0.380395 0.393195 0.121 Uiso 1 1 calc R U . . .
H63C_1 H 0.253747 0.353599 0.401357 0.121 Uiso 1 1 calc R U . . .
C62_1 C 0.4066(7) 0.3282(6) 0.3252(5) 0.089(4) Uani 1 1 d D . . . .
H62A_1 H 0.428855 0.294588 0.345619 0.134 Uiso 1 1 calc R U . . .
H62B_1 H 0.422372 0.321415 0.293852 0.134 Uiso 1 1 calc R U . . .
H62C_1 H 0.419336 0.360046 0.326457 0.134 Uiso 1 1 calc R U . . .
C61_1 C 0.3096(10) 0.2914(6) 0.3344(6) 0.120(6) Uani 1 1 d D . . . .
H61A_1 H 0.333132 0.256800 0.353373 0.180 Uiso 1 1 calc R U . . .
H61B_1 H 0.259039 0.298310 0.343834 0.180 Uiso 1 1 calc R U . . .
H61C_1 H 0.325814 0.287594 0.302301 0.180 Uiso 1 1 calc R U . . .
C69_1 C 0.0963(6) 0.5734(5) 0.3070(4) 0.052(3) Uani 1 1 d . . . . .
H69_1 H 0.124735 0.591036 0.282046 0.062 Uiso 1 1 calc R U . . .
C65_1 C 0.0730(7) 0.4913(5) 0.3572(4) 0.064(4) Uani 1 1 d . . . . .
H65_1 H 0.086665 0.451787 0.368038 0.077 Uiso 1 1 calc R U . . .
C1_1 C 0.4078(5) 0.6757(4) 0.0098(3) 0.029(2) Uani 1 1 d . . . . .
C89_1 C 0.2959(5) 0.6928(4) -0.0115(3) 0.029(2) Uani 1 1 d . . . . .
C139_1 C 0.2857(6) 0.7183(4) 0.0677(3) 0.033(2) Uani 1 1 d . . . . .
C68_1 C 0.0339(6) 0.6058(5) 0.3303(4) 0.054(3) Uani 1 1 d . . . . .
H68_1 H 0.021360 0.645549 0.320953 0.064 Uiso 1 1 calc R U . . .
C66_1 C 0.0077(7) 0.5247(5) 0.3794(5) 0.068(4) Uani 1 1 d . . . . .
H66_1 H -0.022891 0.507332 0.402788 0.081 Uiso 1 1 calc R U . . .
C2_1 C 0.4406(5) 0.7073(4) 0.0176(3) 0.031(2) Uani 1 1 d . . . . .
H2_1 H 0.416620 0.732397 0.038341 0.037 Uiso 1 1 calc R U . . .
C6_1 C 0.4410(5) 0.6388(4) -0.0198(3) 0.030(2) Uani 1 1 d . . . . .
C94_1 C 0.3321(5) 0.6544(4) -0.0422(3) 0.030(2) Uani 1 1 d . . . . .
C90_1 C 0.2409(5) 0.7390(4) -0.0234(4) 0.040(2) Uani 1 1 d . . . . .
H90_1 H 0.215615 0.765578 -0.003958 0.048 Uiso 1 1 calc R U . . .
O141_1 O 0.2204(5) 0.7216(4) 0.0800(3) 0.075(3) Uani 1 1 d . . . . .
O140_1 O 0.3150(6) 0.7213(5) 0.0938(4) 0.091(3) Uani 1 1 d . . . A 1
C67_1 C -0.0115(6) 0.5835(5) 0.3666(4) 0.052(3) Uani 1 1 d . . . . .
C3_1 C 0.5109(5) 0.7020(4) -0.0058(3) 0.030(2) Uani 1 1 d . . . . .
C5_1 C 0.5100(5) 0.6326(4) -0.0434(3) 0.035(2) Uani 1 1 d . . . . .
H5_1 H 0.532812 0.608279 -0.064856 0.042 Uiso 1 1 calc R U . . .
C93_1 C 0.3133(5) 0.6630(4) -0.0817(4) 0.037(2) Uani 1 1 d . . . . .
H93_1 H 0.339760 0.638077 -0.102329 0.045 Uiso 1 1 calc R U . . .
C91_1 C 0.2229(6) 0.7457(5) -0.0655(4) 0.046(3) Uani 1 1 d . . . . .
C70_1 C -0.0739(7) 0.6183(5) 0.3921(4) 0.055(3) Uani 1 1 d . . . . .
C4_1 C 0.5445(5) 0.6635(4) -0.0345(3) 0.034(2) Uani 1 1 d . . . . .
H4_1 H 0.592471 0.657930 -0.048663 0.041 Uiso 1 1 calc R U . . .
N7_1 N 0.5438(4) 0.7330(3) 0.0055(3) 0.036(2) Uani 1 1 d . . . . .
H7_1 H 0.517735 0.754262 0.025780 0.043 Uiso 1 1 calc R U . . .
C92_1 C 0.2571(6) 0.7068(5) -0.0924(4) 0.057(3) Uani 1 1 d . . . . .
H92_1 H 0.241883 0.710134 -0.118855 0.068 Uiso 1 1 calc R U . . .
N95_1 N 0.1563(5) 0.7935(4) -0.0731(4) 0.062(3) Uani 1 1 d . . . . .
H95_1 H 0.125745 0.806087 -0.049132 0.075 Uiso 1 1 calc R U . . .
C75_1 C -0.1371(7) 0.6055(5) 0.4113(5) 0.065(4) Uani 1 1 d . . . . .
H75_1 H -0.138833 0.572080 0.406003 0.077 Uiso 1 1 calc R U . . .
C71_1 C -0.0745(6) 0.6700(5) 0.4009(4) 0.055(3) Uani 1 1 d . . . . .
H71_1 H -0.033820 0.681275 0.388535 0.066 Uiso 1 1 calc R U . . .
C8_1 C 0.6106(5) 0.7341(4) -0.0111(4) 0.035(2) Uani 1 1 d . . . . .
C96_1 C 0.1421(7) 0.8170(7) -0.1142(5) 0.082(4) Uani 1 1 d . . . . .
C74_1 C -0.1964(7) 0.6373(6) 0.4371(5) 0.077(4) Uani 1 1 d D . . . .
C72_1 C -0.1312(6) 0.7031(5) 0.4262(4) 0.052(3) Uani 1 1 d . . . . .
O9_1 O 0.6473(4) 0.7118(4) -0.0447(3) 0.056(2) Uani 1 1 d . . . . .
C10_1 C 0.6401(5) 0.7608(4) 0.0109(4) 0.038(2) Uani 1 1 d . . . . .
C98_1 C 0.0705(7) 0.8575(7) -0.1135(5) 0.084(4) Uani 1 1 d . . . . .
O97_1 O 0.1875(6) 0.8124(5) -0.1506(4) 0.107(4) Uani 1 1 d . . . . .
C73_1 C -0.1914(6) 0.6867(5) 0.4465(5) 0.059(3) Uani 1 1 d . . . . .
H73_1 H -0.229027 0.708074 0.466529 0.071 Uiso 1 1 calc R U . . .
C76_1 C -0.2578(7) 0.6179(7) 0.4619(6) 0.126(6) Uani 1 1 d D . . . .
C80_1 C -0.1337(6) 0.7557(5) 0.4376(4) 0.050(3) Uani 1 1 d . . . . .
C11_1 C 0.6028(6) 0.7865(4) 0.0484(4) 0.042(2) Uani 1 1 d . . . . .
H11_1 H 0.555038 0.788874 0.060048 0.050 Uiso 1 1 calc R U . . .
C15_1 C 0.7100(5) 0.7554(4) -0.0053(4) 0.032(2) Uani 1 1 d . . . . .
H15_1 H 0.736039 0.735591 -0.029550 0.039 Uiso 1 1 calc R U . . .
C99_1 C 0.0342(8) 0.8885(8) -0.0820(6) 0.100(5) Uani 1 1 d . . . . .
H99_1 H 0.053673 0.883614 -0.057011 0.121 Uiso 1 1 calc R U . . .
C103_1 C 0.0381(7) 0.8613(7) -0.1479(5) 0.086(4) Uani 1 1 d . . . . .
H103_1 H 0.063204 0.837395 -0.169457 0.103 Uiso 1 1 calc R U . . .
C79_1 C -0.3152(10) 0.6595(9) 0.4880(7) 0.158(8) Uani 1 1 d D . . . .
H79A_1 H -0.295978 0.671715 0.506696 0.237 Uiso 1 1 calc R U . . .
H79B_1 H -0.336864 0.692118 0.466503 0.237 Uiso 1 1 calc R U . . .
H79C_1 H -0.350315 0.642014 0.507731 0.237 Uiso 1 1 calc R U . . .
C78_1 C -0.2344(12) 0.5706(10) 0.5008(8) 0.180(8) Uani 1 1 d D . . . .
H78A_1 H -0.219993 0.585016 0.520768 0.271 Uiso 1 1 calc R U . . .
H78B_1 H -0.273229 0.556195 0.518470 0.271 Uiso 1 1 calc R U . . .
H78C_1 H -0.195081 0.540280 0.488332 0.271 Uiso 1 1 calc R U . . .
C77_1 C -0.2795(11) 0.5957(11) 0.4320(7) 0.168(8) Uani 1 1 d D . . . .
H77A_1 H -0.319997 0.583226 0.449239 0.252 Uiso 1 1 calc R U . . .
H77B_1 H -0.292066 0.625375 0.405842 0.252 Uiso 1 1 calc R U . . .
H77C_1 H -0.240960 0.563873 0.420980 0.252 Uiso 1 1 calc R U . . .
N82_1 N -0.0942(5) 0.7850(4) 0.4025(4) 0.053(2) Uani 1 1 d . . . . .
H82_1 H -0.070224 0.768588 0.378938 0.064 Uiso 1 1 calc R U . . .
O81_1 O -0.1684(5) 0.7724(4) 0.4731(3) 0.068(2) Uani 1 1 d . . . . .
C12_1 C 0.6327(6) 0.8088(4) 0.0692(4) 0.044(2) Uani 1 1 d . . . . .
C14_1 C 0.7437(5) 0.7780(4) 0.0128(4) 0.041(2) Uani 1 1 d D . . . .
C100_1 C -0.0307(7) 0.9275(7) -0.0837(5) 0.103(5) Uani 1 1 d D . . . .
C102_1 C -0.0272(7) 0.8971(7) -0.1525(5) 0.083(4) Uani 1 1 d D . . . .
C83_1 C -0.0872(5) 0.8402(4) 0.3996(4) 0.038(2) Uani 1 1 d . . . . .
C20_1 C 0.5922(5) 0.8355(5) 0.1095(4) 0.046(3) Uani 1 1 d . . . . .
C13_1 C 0.7045(6) 0.8064(5) 0.0492(4) 0.052(3) Uani 1 1 d . . . . .
H13_1 H 0.725697 0.824334 0.060691 0.063 Uiso 1 1 calc R U . . .
C16_1 C 0.8218(5) 0.7722(5) -0.0019(4) 0.063(3) Uani 1 1 d D . . . .
C101_1 C -0.0614(8) 0.9283(7) -0.1212(5) 0.088(4) Uani 1 1 d . . . . .
H101_1 H -0.107633 0.952270 -0.122364 0.105 Uiso 1 1 calc R U . . .
C108_1 C -0.0728(6) 0.9669(6) -0.0512(4) 0.104(6) Uani 1 1 d D . . . .
C104_1 C -0.0608(6) 0.8922(5) -0.1871(4) 0.082(3) Uani 1 1 d D . . . .
C84_1 C -0.0493(5) 0.8608(4) 0.3597(4) 0.039(2) Uani 1 1 d . . . . .
H84_1 H -0.026804 0.838818 0.336588 0.047 Uiso 1 1 calc R U . . .
C88_1 C -0.1203(5) 0.8715(4) 0.4357(4) 0.040(2) Uani 1 1 d . . . . .
H88_1 H -0.145212 0.856157 0.464188 0.048 Uiso 1 1 calc R U . . .
C25_1 C 0.6022(7) 0.8789(6) 0.1186(5) 0.073(4) Uani 1 1 d . . . . .
H25_1 H 0.639335 0.892378 0.099407 0.087 Uiso 1 1 calc R U . . .
C21_1 C 0.5416(7) 0.8121(6) 0.1419(5) 0.071(4) Uani 1 1 d . . . . .
H21_1 H 0.535604 0.779127 0.138928 0.085 Uiso 1 1 calc R U . . .
C18_1 C 0.8565(6) 0.7443(6) -0.0442(4) 0.066(3) Uani 1 1 d D . . . .
H18A_1 H 0.850416 0.707151 -0.037038 0.098 Uiso 1 1 calc R U . . .
H18B_1 H 0.834645 0.767794 -0.069618 0.098 Uiso 1 1 calc R U . . .
H18C_1 H 0.906375 0.740163 -0.052836 0.098 Uiso 1 1 calc R U . . .
C17_1 C 0.8598(7) 0.7357(6) 0.0366(5) 0.083(4) Uani 1 1 d D . . . .
H17A_1 H 0.854711 0.698194 0.044266 0.124 Uiso 1 1 calc R U . . .
H17B_1 H 0.909422 0.732544 0.026231 0.124 Uiso 1 1 calc R U . . .
H17C_1 H 0.839426 0.753202 0.063578 0.124 Uiso 1 1 calc R U . . .
C19_1 C 0.8310(7) 0.8302(5) -0.0128(5) 0.086(4) Uani 1 1 d D . . . .
H19A_1 H 0.880847 0.826309 -0.022158 0.129 Uiso 1 1 calc R U . . .
H19B_1 H 0.808068 0.854161 -0.037630 0.129 Uiso 1 1 calc R U . . .
H19C_1 H 0.809955 0.847380 0.014400 0.129 Uiso 1 1 calc R U . . .
C113_1 C -0.0332(14) 0.9656(8) -0.0217(7) 0.104(12) Uiso 0.461(9) 1 d D . P B 1
H113_1 H 0.015942 0.948878 -0.025770 0.125 Uiso 0.461(9) 1 calc R U P B 1
C109_1 C -0.1456(9) 0.9692(9) -0.0348(7) 0.045(6) Uiso 0.461(9) 1 d D . P B 1
H109_1 H -0.167422 0.953308 -0.047689 0.054 Uiso 0.461(9) 1 calc R U P B 1
C117_1 C -0.0639(11) 0.9484(8) -0.0058(5) 0.051(6) Uiso 0.539(9) 1 d D . P B 2
H117_1 H -0.026762 0.914664 -0.000351 0.061 Uiso 0.539(9) 1 calc R U P B 2
C114_1 C -0.1151(9) 1.0259(7) -0.0568(8) 0.065(7) Uiso 0.539(9) 1 d D . P B 2
H114_1 H -0.115568 1.045151 -0.087430 0.078 Uiso 0.539(9) 1 calc R U P B 2
C106_1 C -0.0132(7) 0.8921(7) -0.2351(4) 0.089(4) Uani 1 1 d D . . . .
H10A_1 H -0.037482 0.888884 -0.255860 0.134 Uiso 1 1 calc R U . . .
H10B_1 H -0.001610 0.927266 -0.246134 0.134 Uiso 1 1 calc R U . . .
H10C_1 H 0.029717 0.860221 -0.234082 0.134 Uiso 1 1 calc R U . . .
C105_1 C -0.0792(10) 0.8369(7) -0.1691(7) 0.134(6) Uani 1 1 d D . . . .
H10D_1 H -0.101138 0.832230 -0.190487 0.201 Uiso 1 1 calc R U . . .
H10E_1 H -0.036616 0.805182 -0.166123 0.201 Uiso 1 1 calc R U . . .
H10F_1 H -0.111718 0.838337 -0.139148 0.201 Uiso 1 1 calc R U . . .
C107_1 C -0.1295(7) 0.9415(8) -0.1906(6) 0.120(6) Uani 1 1 d D . . . .
H10G_1 H -0.150329 0.937629 -0.213010 0.181 Uiso 1 1 calc R U . . .
H10H_1 H -0.162161 0.940859 -0.160764 0.181 Uiso 1 1 calc R U . . .
H10I_1 H -0.119307 0.977268 -0.200387 0.181 Uiso 1 1 calc R U . . .
C85_1 C -0.0429(5) 0.9142(4) 0.3523(3) 0.033(2) Uani 1 1 d . . . . .
C87_1 C -0.1151(5) 0.9236(4) 0.4280(3) 0.033(2) Uani 1 1 d . . . . .
H87_1 H -0.137503 0.944856 0.451661 0.039 Uiso 1 1 calc R U . . .
C24_1 C 0.5586(7) 0.9053(6) 0.1561(5) 0.072(4) Uani 1 1 d . . . . .
H24_1 H 0.566227 0.936690 0.160876 0.086 Uiso 1 1 calc R U . . .
C22_1 C 0.5009(7) 0.8398(6) 0.1783(5) 0.065(4) Uani 1 1 d . . . . .
H22_1 H 0.467031 0.824215 0.199726 0.078 Uiso 1 1 calc R U . . .
C112_1 C -0.0785(8) 0.9933(8) 0.0153(7) 0.037(6) Uiso 0.461(9) 1 d D . P B 1
H112_1 H -0.056891 0.988655 0.039244 0.045 Uiso 0.461(9) 1 calc R U P B 1
C110_1 C -0.1814(12) 0.9985(9) 0.0032(7) 0.055(7) Uiso 0.461(9) 1 d D . P B 1
H110_1 H -0.228381 0.999581 0.016806 0.066 Uiso 0.461(9) 1 calc R U P B 1
C116_1 C -0.1031(10) 0.9735(8) 0.0323(7) 0.076(8) Uiso 0.539(9) 1 d D . P B 2
H116_1 H -0.097645 0.955637 0.062452 0.091 Uiso 0.539(9) 1 calc R U P B 2
C115_1 C -0.1555(10) 1.0584(8) -0.0231(5) 0.060(7) Uiso 0.539(9) 1 d D . P B 2
H115_1 H -0.182789 1.096744 -0.029434 0.072 Uiso 0.539(9) 1 calc R U P B 2
C86_1 C -0.0790(5) 0.9472(4) 0.3878(3) 0.032(2) Uani 1 1 d . . . . .
C145_1 C -0.0061(5) 0.9461(4) 0.3085(3) 0.0321(19) Uani 1 1 d . . . . .
C23_1 C 0.5055(5) 0.8860(5) 0.1857(4) 0.041(2) Uani 1 1 d . . . . .
C111_1 C -0.1504(6) 1.0267(6) 0.0223(5) 0.087(5) Uani 1 1 d D . . . .
C146_1 C -0.0735(5) 1.0066(4) 0.3723(4) 0.036(2) Uani 1 1 d . . . . .
H146_1 H -0.099061 1.029784 0.396483 0.043 Uiso 1 1 calc R U . . .
C41_1 C 0.0384(5) 0.9699(4) 0.3227(3) 0.032(2) Uani 1 1 d . . . . .
C133_1 C -0.0680(5) 0.9990(4) 0.2957(4) 0.035(2) Uani 1 1 d . . . . .
C144_1 C 0.0393(6) 0.9085(6) 0.2706(4) 0.048(3) Uani 1 1 d . . . . .
C26_1 C 0.4569(5) 0.9165(4) 0.2212(4) 0.039(2) Uani 1 1 d . . . . .
C118_1 C -0.1873(7) 1.0497(8) 0.0619(5) 0.090(5) Uani 1 1 d . . . . .
C42_1 C 0.0032(5) 1.0019(4) 0.3572(3) 0.032(2) Uani 1 1 d . . . . .
C134_1 C -0.1033(5) 1.0310(4) 0.3297(4) 0.034(2) Uani 1 1 d . . . . .
C40_1 C 0.1084(5) 0.9631(4) 0.3031(4) 0.036(2) Uani 1 1 d . . . . .
H40_1 H 0.132927 0.941266 0.280015 0.043 Uiso 1 1 calc R U . . .
C132_1 C -0.0882(5) 1.0131(5) 0.2538(4) 0.044(3) Uani 1 1 d . . . . .
H132_1 H -0.065106 0.990645 0.231061 0.053 Uiso 1 1 calc R U . . .
O143_1 O 0.0566(5) 0.9397(4) 0.2304(3) 0.079(3) Uani 1 1 d . . . . .
O142_1 O 0.0669(5) 0.8606(4) 0.2820(3) 0.087(3) Uani 1 1 d . . . . .
C31_1 C 0.4777(6) 0.9427(5) 0.2451(4) 0.051(3) Uani 1 1 d . . . . .
H31_1 H 0.525999 0.938198 0.239455 0.061 Uiso 1 1 calc R U . . .
C27_1 C 0.3863(5) 0.9189(4) 0.2325(4) 0.038(2) Uani 1 1 d . . . . .
H27_1 H 0.371107 0.899208 0.218454 0.045 Uiso 1 1 calc R U . . .
C119_1 C -0.1552(8) 1.0359(8) 0.1009(5) 0.098(5) Uani 1 1 d . . . . .
H119_1 H -0.109243 1.010526 0.100326 0.118 Uiso 1 1 calc R U . . .
C123_1 C -0.2561(7) 1.0923(7) 0.0653(5) 0.077(4) Uani 1 1 d . . . . .
H123_1 H -0.276368 1.104754 0.039464 0.093 Uiso 1 1 calc R U . . .
C43_1 C 0.0345(5) 1.0281(4) 0.3717(3) 0.030(2) Uani 1 1 d . . . . .
H43_1 H 0.008345 1.050175 0.394463 0.036 Uiso 1 1 calc R U . . .
C135_1 C -0.1580(5) 1.0798(4) 0.3208(4) 0.036(2) Uani 1 1 d . . . . .
H135_1 H -0.181321 1.103440 0.342693 0.043 Uiso 1 1 calc R U . . .
C39_1 C 0.1428(5) 0.9897(4) 0.3186(3) 0.029(2) Uani 1 1 d . . . . .
C131_1 C -0.1442(6) 1.0621(5) 0.2480(4) 0.048(3) Uani 1 1 d . . . . .
C30_1 C 0.4298(5) 0.9762(4) 0.2779(3) 0.031(2) Uani 1 1 d D . . . .
C28_1 C 0.3387(5) 0.9510(4) 0.2650(4) 0.037(2) Uani 1 1 d . . . . .
C120_1 C -0.1938(8) 1.0611(8) 0.1392(5) 0.088(4) Uani 1 1 d . . . . .
C122_1 C -0.2934(6) 1.1154(5) 0.1032(4) 0.064(3) Uani 1 1 d D . . . .
C44_1 C 0.1063(5) 1.0230(4) 0.3534(3) 0.033(2) Uani 1 1 d . . . . .
H44_1 H 0.129023 1.040838 0.363679 0.040 Uiso 1 1 calc R U . . .
C136_1 C -0.1784(6) 1.0938(5) 0.2799(4) 0.051(3) Uani 1 1 d . . . . .
H136_1 H -0.217126 1.126196 0.274496 0.061 Uiso 1 1 calc R U . . .
N38_1 N 0.2143(4) 0.9870(3) 0.3002(3) 0.035(2) Uani 1 1 d . . . . .
H38_1 H 0.227259 1.012609 0.305329 0.042 Uiso 1 1 calc R U . . .
N130_1 N -0.1706(5) 1.0754(5) 0.2058(3) 0.065(3) Uani 1 1 d . . . . .
H130_1 H -0.196458 1.110256 0.197664 0.078 Uiso 1 1 calc R U . . .
C32_1 C 0.4571(5) 1.0032(4) 0.3030(3) 0.046(2) Uani 1 1 d D . . . .
C29_1 C 0.3596(5) 0.9789(4) 0.2864(3) 0.031(2) Uani 1 1 d . . . . .
H29_1 H 0.325685 1.000856 0.307559 0.037 Uiso 1 1 calc R U . . .
C36_1 C 0.2636(5) 0.9497(4) 0.2762(4) 0.037(2) Uani 1 1 d . . . . .
C128_1 C -0.1584(9) 1.0383(8) 0.1783(6) 0.093(4) Uani 1 1 d . . . . .
C121_1 C -0.2578(7) 1.1029(6) 0.1404(5) 0.071(4) Uani 1 1 d . . . . .
H121_1 H -0.278314 1.123083 0.164737 0.085 Uiso 1 1 calc R U . . .
C124_1 C -0.3706(5) 1.1506(5) 0.1097(4) 0.071(3) Uani 1 1 d D . . . .
C34_1 C 0.5022(6) 1.0372(5) 0.2685(4) 0.059(3) Uani 1 1 d D . . . .
H34A_1 H 0.474654 1.066077 0.247636 0.088 Uiso 1 1 calc R U . . .
H34B_1 H 0.518382 1.055324 0.284674 0.088 Uiso 1 1 calc R U . . .
H34C_1 H 0.542603 1.012159 0.250966 0.088 Uiso 1 1 calc R U . . .
C35_1 C 0.3957(7) 1.0437(6) 0.3300(5) 0.084(4) Uani 1 1 d D . . . .
H35A_1 H 0.368173 1.072600 0.309179 0.125 Uiso 1 1 calc R U . . .
H35B_1 H 0.366155 1.022903 0.352862 0.125 Uiso 1 1 calc R U . . .
H35C_1 H 0.413308 1.061678 0.345424 0.125 Uiso 1 1 calc R U . . .
C33_1 C 0.4995(6) 0.9587(5) 0.3352(4) 0.068(3) Uani 1 1 d D . . . .
H33A_1 H 0.470437 0.936984 0.357268 0.102 Uiso 1 1 calc R U . . .
H33B_1 H 0.539833 0.933620 0.317691 0.102 Uiso 1 1 calc R U . . .
H33C_1 H 0.515612 0.976785 0.351398 0.102 Uiso 1 1 calc R U . . .
O37_1 O 0.2519(3) 0.9149(3) 0.2623(3) 0.056(2) Uani 1 1 d . . . . .
O129_1 O -0.1289(6) 0.9845(5) 0.1864(4) 0.111(4) Uani 1 1 d . . . . .
C127_1 C -0.3975(7) 1.1618(6) 0.0673(4) 0.079(4) Uani 1 1 d D . . . .
H12A_1 H -0.446953 1.184362 0.072570 0.119 Uiso 1 1 calc R U . . .
H12B_1 H -0.370784 1.182229 0.041523 0.119 Uiso 1 1 calc R U . . .
H12C_1 H -0.392214 1.125955 0.060217 0.119 Uiso 1 1 calc R U . . .
C126_1 C -0.4118(6) 1.1176(6) 0.1500(5) 0.082(4) Uani 1 1 d D . . . .
H12D_1 H -0.394381 1.110397 0.177470 0.122 Uiso 1 1 calc R U . . .
H12E_1 H -0.461427 1.139592 0.155551 0.122 Uiso 1 1 calc R U . . .
H12F_1 H -0.405734 1.081728 0.142710 0.122 Uiso 1 1 calc R U . . .
C125_1 C -0.3794(8) 1.2073(6) 0.1203(6) 0.095(4) Uani 1 1 d D . . . .
H12G_1 H -0.362155 1.200562 0.147692 0.142 Uiso 1 1 calc R U . . .
H12H_1 H -0.352721 1.227598 0.094400 0.142 Uiso 1 1 calc R U . . .
H12I_1 H -0.428878 1.229689 0.125449 0.142 Uiso 1 1 calc R U . . .
C79_2 C -0.1059(9) 0.3538(6) 0.0081(7) 0.122(6) Uani 1 1 d D . . . .
H79A_2 H -0.061679 0.337586 -0.012429 0.183 Uiso 1 1 calc R U . . .
H79B_2 H -0.096586 0.356854 0.035881 0.183 Uiso 1 1 calc R U . . .
H79C_2 H -0.135245 0.329586 0.016072 0.183 Uiso 1 1 calc R U . . .
O53_2 O -0.2241(3) 0.9075(3) -0.3064(2) 0.0312(16) Uani 1 1 d . . . . .
C52_2 C -0.1876(5) 0.8634(4) -0.2871(4) 0.036(2) Uani 1 1 d . . . . .
N51_2 N -0.1271(4) 0.8291(3) -0.3107(3) 0.043(2) Uani 1 1 d . . . . .
H51_2 H -0.105507 0.797229 -0.294712 0.052 Uiso 1 1 calc R U . . .
C54_2 C -0.2065(5) 0.8444(4) -0.2364(4) 0.034(2) Uani 1 1 d . . . . .
C47_2 C -0.0975(5) 0.8403(4) -0.3571(4) 0.039(2) Uani 1 1 d . . . . .
C59_2 C -0.2578(5) 0.8821(5) -0.2111(4) 0.041(3) Uani 1 1 d . . . . .
H59_2 H -0.276215 0.920092 -0.225413 0.050 Uiso 1 1 calc R U . . .
C55_2 C -0.1766(5) 0.7881(4) -0.2149(4) 0.033(2) Uani 1 1 d . . . . .
H55_2 H -0.141007 0.762020 -0.232220 0.040 Uiso 1 1 calc R U . . .
C46_2 C -0.0218(5) 0.8186(4) -0.3711(4) 0.038(2) Uani 1 1 d . . . . .
H46_2 H 0.004699 0.796434 -0.348854 0.045 Uiso 1 1 calc R U . . .
C48_2 C -0.1344(5) 0.8714(4) -0.3908(4) 0.034(2) Uani 1 1 d . . . . .
H48_2 H -0.183962 0.884273 -0.382702 0.041 Uiso 1 1 calc R U . . .
C58_2 C -0.2834(6) 0.8644(4) -0.1635(4) 0.054(3) Uani 1 1 d D . . . .
C56_2 C -0.1998(5) 0.7717(4) -0.1687(4) 0.041(2) Uani 1 1 d . . . . .
C45_2 C 0.0114(5) 0.8296(4) -0.4155(3) 0.031(2) Uani 1 1 d . . . . .
C49_2 C -0.1002(5) 0.8841(4) -0.4366(4) 0.034(2) Uani 1 1 d . . . . .
H49_2 H -0.125842 0.906373 -0.459218 0.041 Uiso 1 1 calc R U . . .
C57_2 C -0.2539(6) 0.8099(4) -0.1427(4) 0.049(3) Uani 1 1 d . . . . .
H57_2 H -0.269991 0.797845 -0.110932 0.058 Uiso 1 1 calc R U . . .
C60_2 C -0.3430(6) 0.9068(4) -0.1365(4) 0.071(3) Uani 1 1 d D . . . .
C64_2 C -0.1709(5) 0.7123(4) -0.1455(3) 0.033(2) Uani 1 1 d . . . . .
C50_2 C -0.0266(5) 0.8630(4) -0.4481(3) 0.035(2) Uani 1 1 d . . . . .
C134_2 C 0.0907(5) 0.8104(4) -0.4333(4) 0.042(2) Uani 1 1 d . . . . .
C61_2 C -0.3181(9) 0.9558(6) -0.1379(6) 0.116(5) Uani 1 1 d D . . . .
H61A_2 H -0.302338 0.972810 -0.169735 0.173 Uiso 1 1 calc R U . . .
H61B_2 H -0.356680 0.984146 -0.122452 0.173 Uiso 1 1 calc R U . . .
H61C_2 H -0.279345 0.941582 -0.122401 0.173 Uiso 1 1 calc R U . . .
C63_2 C -0.3681(9) 0.8791(6) -0.0869(5) 0.108(5) Uani 1 1 d D . . . .
H63A_2 H -0.405986 0.907278 -0.070935 0.162 Uiso 1 1 calc R U . . .
H63B_2 H -0.385134 0.848926 -0.086863 0.162 Uiso 1 1 calc R U . . .
H63C_2 H -0.329264 0.863333 -0.071468 0.162 Uiso 1 1 calc R U . . .
C62_2 C -0.4065(7) 0.9309(7) -0.1598(6) 0.110(5) Uani 1 1 d D . . . .
H62A_2 H -0.392044 0.948842 -0.191542 0.164 Uiso 1 1 calc R U . . .
H62B_2 H -0.422989 0.900210 -0.159185 0.164 Uiso 1 1 calc R U . . .
H62C_2 H -0.444252 0.958654 -0.143304 0.164 Uiso 1 1 calc R U . . .
C65_2 C -0.2106(5) 0.6836(4) -0.1121(4) 0.040(3) Uani 1 1 d . . . . .
H65_2 H -0.259462 0.701762 -0.103694 0.048 Uiso 1 1 calc R U . . .
C69_2 C -0.0957(5) 0.6832(4) -0.1569(4) 0.045(3) Uani 1 1 d . . . . .
H69_2 H -0.065771 0.702345 -0.178857 0.054 Uiso 1 1 calc R U . . .
C133_2 C 0.0194(5) 0.8734(4) -0.4966(3) 0.033(2) Uani 1 1 d . . . . .
H133_2 H -0.007928 0.897996 -0.520043 0.040 Uiso 1 1 calc R U . . .
C1_2 C 0.1102(5) 0.8647(4) -0.4582(3) 0.029(2) Uani 1 1 d . . . . .
C89_2 C 0.1035(5) 0.7807(4) -0.4745(4) 0.038(2) Uani 1 1 d . . . . .
C135_2 C 0.1324(6) 0.7682(5) -0.3965(4) 0.047(3) Uani 1 1 d . . . . .
C66_2 C -0.1831(5) 0.6293(4) -0.0899(4) 0.044(3) Uani 1 1 d . . . . .
H66_2 H -0.213295 0.611088 -0.067098 0.053 Uiso 1 1 calc R U . . .
C68_2 C -0.0679(6) 0.6286(5) -0.1360(4) 0.051(3) Uani 1 1 d . . . . .
H68_2 H -0.019580 0.609185 -0.145235 0.061 Uiso 1 1 calc R U . . .
C6_2 C 0.0712(5) 0.8975(4) -0.4909(4) 0.036(2) Uani 1 1 d . . . . .
C94_2 C 0.0630(5) 0.8157(4) -0.5073(4) 0.038(2) Uani 1 1 d . . . . .
C2_2 C 0.1609(5) 0.8805(4) -0.4520(4) 0.039(2) Uani 1 1 d . . . . .
H2_2 H 0.186869 0.858220 -0.429533 0.046 Uiso 1 1 calc R U . . .
C90_2 C 0.1539(5) 0.7305(4) -0.4830(4) 0.037(2) Uani 1 1 d . . . . .
H90_2 H 0.184794 0.709636 -0.463127 0.044 Uiso 1 1 calc R U . . .
O136_2 O 0.1583(12) 0.7838(7) -0.3796(6) 0.197(9) Uani 1 1 d . . . . .
O137_2 O 0.1175(5) 0.7204(4) -0.3806(3) 0.082(3) Uani 1 1 d . . . . .
C67_2 C -0.1121(5) 0.6009(4) -0.1003(4) 0.040(2) Uani 1 1 d . . . . .
C5_2 C 0.0832(5) 0.9472(4) -0.5174(3) 0.033(2) Uani 1 1 d . . . . .
H5_2 H 0.055573 0.970106 -0.538877 0.040 Uiso 1 1 calc R U . . .
C93_2 C 0.0681(5) 0.7979(4) -0.5454(4) 0.041(3) Uani 1 1 d . . . . .
H93_2 H 0.041586 0.821386 -0.567299 0.050 Uiso 1 1 calc R U . . .
C3_2 C 0.1749(5) 0.9314(4) -0.4797(3) 0.031(2) Uani 1 1 d . . . . .
C91_2 C 0.1587(6) 0.7107(5) -0.5219(4) 0.046(3) Uani 1 1 d . . . . .
C70_2 C -0.0834(5) 0.5414(4) -0.0769(4) 0.040(2) Uani 1 1 d . . . . .
C4_2 C 0.1364(5) 0.9628(4) -0.5121(4) 0.035(2) Uani 1 1 d . . . . .
H4_2 H 0.146077 0.995660 -0.531130 0.042 Uiso 1 1 calc R U . . .
C92_2 C 0.1153(5) 0.7415(4) -0.5520(4) 0.046(3) Uani 1 1 d . . . . .
H92_2 H 0.116216 0.726364 -0.576467 0.056 Uiso 1 1 calc R U . . .
N7_2 N 0.2292(4) 0.9432(3) -0.4706(3) 0.038(2) Uani 1 1 d . . . . .
H7_2 H 0.250241 0.918551 -0.449543 0.046 Uiso 1 1 calc R U . . .
N95_2 N 0.2103(4) 0.6614(3) -0.5352(3) 0.039(2) Uani 1 1 d . . . . .
H95_2 H 0.209035 0.652667 -0.559984 0.047 Uiso 1 1 calc R U . . .
C71_2 C -0.0128(5) 0.5214(4) -0.0730(4) 0.039(3) Uani 1 1 d . . . . .
H71_2 H 0.015610 0.545138 -0.085967 0.047 Uiso 1 1 calc R U . . .
C75_2 C -0.1214(7) 0.5050(6) -0.0593(5) 0.071(4) Uani 1 1 d . . . . .
H75_2 H -0.167928 0.517863 -0.063168 0.085 Uiso 1 1 calc R U . . .
C8_2 C 0.2528(5) 0.9892(4) -0.4913(4) 0.040(2) Uani 1 1 d . . . . .
C96_2 C 0.2625(7) 0.6256(5) -0.5131(5) 0.056(3) Uani 1 1 d . . . . .
C72_2 C 0.0151(6) 0.4659(4) -0.0499(4) 0.045(3) Uani 1 1 d . . . . .
C74_2 C -0.0960(7) 0.4500(6) -0.0360(6) 0.085(4) Uani 1 1 d D . . . .
O9_2 O 0.2338(4) 1.0234(3) -0.5236(3) 0.0478(19) Uani 1 1 d . . . . .
C10_2 C 0.3035(5) 0.9957(4) -0.4699(4) 0.036(2) Uani 1 1 d . . . . .
C98_2 C 0.3143(6) 0.5769(5) -0.5344(4) 0.050(3) Uani 1 1 d . . . . .
O97_2 O 0.2796(15) 0.6379(10) -0.4825(9) 0.063(9) Uani 0.60(5) 1 d . . P C 1
O314_2 O 0.243(2) 0.6181(12) -0.4700(8) 0.051(11) Uani 0.40(5) 1 d . . P C 2
C80_2 C 0.0897(6) 0.4416(4) -0.0435(4) 0.043(2) Uani 1 1 d . . . . .
C73_2 C -0.0272(6) 0.4306(5) -0.0315(5) 0.061(3) Uani 1 1 d . . . . .
H73_2 H -0.008616 0.393409 -0.015838 0.074 Uiso 1 1 calc R U . . .
C76_2 C -0.1440(8) 0.4128(6) -0.0161(6) 0.104(4) Uani 1 1 d D . . . .
C15_2 C 0.3231(5) 1.0437(4) -0.4864(4) 0.035(2) Uani 1 1 d . . . . .
H15_2 H 0.307088 1.069257 -0.512152 0.042 Uiso 1 1 calc R U . . .
C11_2 C 0.3313(5) 0.9561(4) -0.4346(4) 0.037(2) Uani 1 1 d . . . . .
H11_2 H 0.319631 0.922205 -0.424105 0.044 Uiso 1 1 calc R U . . .
C99_2 C 0.3554(5) 0.5327(4) -0.5081(4) 0.043(3) Uani 1 1 d . . . . .
H99_2 H 0.348685 0.534736 -0.477110 0.051 Uiso 1 1 calc R U . . .
C103_2 C 0.3223(5) 0.5713(4) -0.5797(4) 0.044(3) Uani 1 1 d . . . . .
H103_2 H 0.291984 0.598826 -0.597985 0.053 Uiso 1 1 calc R U . . .
O81_2 O 0.1037(4) 0.3996(3) -0.0128(3) 0.069(3) Uani 1 1 d . . . . .
N82_2 N 0.1348(4) 0.4692(3) -0.0726(3) 0.041(2) Uani 1 1 d . . . . .
H82_2 H 0.117368 0.500369 -0.091181 0.050 Uiso 1 1 calc R U . . .
C78_2 C -0.2121(8) 0.4414(8) 0.0122(7) 0.121(6) Uani 1 1 d D . . . .
H78A_2 H -0.204382 0.447559 0.039344 0.181 Uiso 1 1 calc R U . . .
H78B_2 H -0.234333 0.477632 -0.005738 0.181 Uiso 1 1 calc R U . . .
H78C_2 H -0.242483 0.417776 0.021509 0.181 Uiso 1 1 calc R U . . .
C77_2 C -0.1648(9) 0.4063(7) -0.0567(7) 0.117(5) Uani 1 1 d D . . . .
H77A_2 H -0.122858 0.387605 -0.077645 0.175 Uiso 1 1 calc R U . . .
H77B_2 H -0.196444 0.383622 -0.045517 0.175 Uiso 1 1 calc R U . . .
H77C_2 H -0.188294 0.443478 -0.072765 0.175 Uiso 1 1 calc R U . . .
C14_2 C 0.3659(5) 1.0567(4) -0.4668(4) 0.042(2) Uani 1 1 d D . . . .
C12_2 C 0.3759(5) 0.9646(4) -0.4142(4) 0.035(2) Uani 1 1 d . . . . .
C100_2 C 0.4034(5) 0.4879(4) -0.5229(4) 0.041(2) Uani 1 1 d . . . . .
C102_2 C 0.3736(5) 0.5264(4) -0.5979(4) 0.044(2) Uani 1 1 d D . . . .
C83_2 C 0.2068(5) 0.4513(5) -0.0750(4) 0.042(2) Uani 1 1 d . . . . .
C13_2 C 0.3940(5) 1.0157(4) -0.4321(3) 0.034(2) Uani 1 1 d . . . . .
H13_2 H 0.426078 1.021614 -0.419935 0.040 Uiso 1 1 calc R U . . .
C16_2 C 0.3831(5) 1.1120(4) -0.4818(4) 0.057(3) Uani 1 1 d D . . . .
C20_2 C 0.4032(5) 0.9234(4) -0.3763(4) 0.039(2) Uani 1 1 d . . . . .
C108_2 C 0.4467(5) 0.4420(4) -0.4924(4) 0.039(2) Uani 1 1 d . . . . .
C101_2 C 0.4145(5) 0.4843(4) -0.5697(4) 0.039(2) Uani 1 1 d . . . . .
H101_2 H 0.449818 0.453196 -0.581442 0.047 Uiso 1 1 calc R U . . .
C104_2 C 0.3835(5) 0.5238(4) -0.6480(3) 0.055(3) Uani 1 1 d D . . . .
C84_2 C 0.2490(5) 0.4699(4) -0.1168(4) 0.038(2) Uani 1 1 d . . . . .
H84_2 H 0.228559 0.494693 -0.141223 0.046 Uiso 1 1 calc R U . . .
C88_2 C 0.2368(5) 0.4158(4) -0.0380(4) 0.041(2) Uani 1 1 d . . . . .
H88_2 H 0.208864 0.402635 -0.009989 0.050 Uiso 1 1 calc R U . . .
C19_2 C 0.4623(6) 1.0999(6) -0.4931(5) 0.075(4) Uani 1 1 d D . . . .
H19A_2 H 0.480915 1.076485 -0.466373 0.112 Uiso 1 1 calc R U . . .
H19B_2 H 0.483878 1.079938 -0.518739 0.112 Uiso 1 1 calc R U . . .
H19C_2 H 0.472836 1.135351 -0.501385 0.112 Uiso 1 1 calc R U . . .
C18_2 C 0.3539(7) 1.1483(5) -0.5231(4) 0.069(3) Uani 1 1 d D . . . .
H18A_2 H 0.365490 1.183340 -0.531969 0.103 Uiso 1 1 calc R U . . .
H18B_2 H 0.374210 1.127946 -0.548464 0.103 Uiso 1 1 calc R U . . .
H18C_2 H 0.303034 1.156891 -0.515334 0.103 Uiso 1 1 calc R U . . .
C17_2 C 0.3491(8) 1.1460(5) -0.4432(4) 0.080(4) Uani 1 1 d D . . . .
H17A_2 H 0.366737 1.123978 -0.415829 0.119 Uiso 1 1 calc R U . . .
H17B_2 H 0.360676 1.181161 -0.452855 0.119 Uiso 1 1 calc R U . . .
H17C_2 H 0.298381 1.154542 -0.436320 0.119 Uiso 1 1 calc R U . . .
C25_2 C 0.4737(5) 0.9054(4) -0.3738(4) 0.038(2) Uani 1 1 d . . . . .
H25_2 H 0.505086 0.922022 -0.397034 0.045 Uiso 1 1 calc R U . . .
C21_2 C 0.3612(5) 0.8956(4) -0.3425(4) 0.046(3) Uani 1 1 d . . . . .
H21_2 H 0.313843 0.905970 -0.344045 0.055 Uiso 1 1 calc R U . . .
C109_2 C 0.4758(6) 0.3858(4) -0.4985(4) 0.051(3) Uani 1 1 d . . . . .
H109_2 H 0.468756 0.375689 -0.523098 0.061 Uiso 1 1 calc R U . . .
C113_2 C 0.4624(5) 0.4539(4) -0.4574(4) 0.041(2) Uani 1 1 d . . . . .
H113_2 H 0.445255 0.491442 -0.452591 0.049 Uiso 1 1 calc R U . . .
C107_2 C 0.4429(7) 0.4710(5) -0.6618(5) 0.076(4) Uani 1 1 d D . . . .
H10A_2 H 0.433190 0.437322 -0.641583 0.114 Uiso 1 1 calc R U . . .
H10B_2 H 0.446073 0.470018 -0.693426 0.114 Uiso 1 1 calc R U . . .
H10C_2 H 0.487191 0.472293 -0.659159 0.114 Uiso 1 1 calc R U . . .
C105_2 C 0.3979(7) 0.5771(5) -0.6793(4) 0.065(3) Uani 1 1 d D . . . .
H10D_2 H 0.404096 0.575172 -0.711165 0.097 Uiso 1 1 calc R U . . .
H10E_2 H 0.358309 0.610163 -0.671561 0.097 Uiso 1 1 calc R U . . .
H10F_2 H 0.440304 0.580004 -0.675128 0.097 Uiso 1 1 calc R U . . .
C106_2 C 0.3148(6) 0.5229(5) -0.6552(5) 0.067(3) Uani 1 1 d D . . . .
H10G_2 H 0.303535 0.489372 -0.635782 0.100 Uiso 1 1 calc R U . . .
H10H_2 H 0.276786 0.556637 -0.647173 0.100 Uiso 1 1 calc R U . . .
H10I_2 H 0.320562 0.522087 -0.687307 0.100 Uiso 1 1 calc R U . . .
C85_2 C 0.3217(5) 0.4510(4) -0.1216(4) 0.035(2) Uani 1 1 d . . . . .
C87_2 C 0.3103(5) 0.4008(4) -0.0443(4) 0.037(2) Uani 1 1 d . . . . .
H87_2 H 0.331597 0.379009 -0.019504 0.044 Uiso 1 1 calc R U . . .
C24_2 C 0.4985(5) 0.8646(4) -0.3387(3) 0.031(2) Uani 1 1 d . . . . .
H24_2 H 0.546243 0.853878 -0.337909 0.037 Uiso 1 1 calc R U . . .
C22_2 C 0.3830(6) 0.8535(5) -0.3063(4) 0.051(3) Uani 1 1 d . . . . .
H22_2 H 0.351918 0.835655 -0.284078 0.061 Uiso 1 1 calc R U . . .
C110_2 C 0.5147(5) 0.3452(4) -0.4690(4) 0.041(3) Uani 1 1 d . . . . .
H110_2 H 0.533238 0.307778 -0.474178 0.049 Uiso 1 1 calc R U . . .
C112_2 C 0.5021(6) 0.4128(4) -0.4295(4) 0.047(3) Uani 1 1 d . . . . .
H112_2 H 0.512916 0.423152 -0.406489 0.056 Uiso 1 1 calc R U . . .
C141_2 C 0.3763(5) 0.4636(4) -0.1650(3) 0.034(2) Uani 1 1 d . . . . .
C86_2 C 0.3497(5) 0.4164(4) -0.0840(4) 0.034(2) Uani 1 1 d . . . . .
C23_2 C 0.4537(5) 0.8386(4) -0.3039(4) 0.037(2) Uani 1 1 d . . . . .
C111_2 C 0.5278(5) 0.3557(4) -0.4332(4) 0.038(2) Uani 1 1 d . . . . .
C41_2 C 0.4195(5) 0.4898(4) -0.1498(3) 0.030(2) Uani 1 1 d . . . . .
C129_2 C 0.4284(5) 0.4051(4) -0.1736(4) 0.041(2) Uani 1 1 d . . . . .
C138_2 C 0.3451(7) 0.5021(5) -0.2090(4) 0.051(3) Uani 1 1 d . . . . .
C142_2 C 0.4296(5) 0.4002(4) -0.0949(3) 0.030(2) Uani 1 1 d . . . . .
H142_2 H 0.450055 0.376777 -0.068122 0.037 Uiso 1 1 calc R U . . .
C26_2 C 0.4796(5) 0.7920(4) -0.2640(4) 0.036(2) Uani 1 1 d . . . . .
C114_2 C 0.5690(5) 0.3117(4) -0.4014(4) 0.041(3) Uani 1 1 d . . . . .
C40_2 C 0.4304(5) 0.5415(4) -0.1711(4) 0.036(2) Uani 1 1 d . . . . .
H40_2 H 0.410525 0.564644 -0.196142 0.043 Uiso 1 1 calc R U . . .
C42_2 C 0.4476(5) 0.4560(4) -0.1135(3) 0.029(2) Uani 1 1 d . . . . .
C130_2 C 0.4575(5) 0.3720(4) -0.1353(3) 0.032(2) Uani 1 1 d . . . . .
C128_2 C 0.4502(5) 0.3857(4) -0.2148(4) 0.035(2) Uani 1 1 d . . . . .
H128_2 H 0.432958 0.408592 -0.240925 0.042 Uiso 1 1 calc R U . . .
O139_2 O 0.3969(7) 0.5066(5) -0.2456(4) 0.064(3) Uani 0.667 1 d . . P D .
O150_2 O 0.3012(10) 0.4833(9) -0.2177(6) 0.116(6) Uani 0.667 1 d . . P D 2
O140_2 O 0.2962(9) 0.5431(7) -0.2048(6) 0.117(7) Uani 0.667 1 d . . P D 1
C31_2 C 0.5342(5) 0.7935(4) -0.2491(4) 0.042(3) Uani 1 1 d . . . . .
H31_2 H 0.552761 0.823827 -0.262577 0.050 Uiso 1 1 calc R U . . .
C27_2 C 0.4523(5) 0.7481(4) -0.2464(4) 0.039(2) Uani 1 1 d . . . . .
H27_2 H 0.416053 0.746715 -0.257458 0.047 Uiso 1 1 calc R U . . .
C119_2 C 0.6190(5) 0.2638(4) -0.4156(4) 0.034(2) Uani 1 1 d . . . . .
H119_2 H 0.628012 0.260243 -0.446395 0.040 Uiso 1 1 calc R U . . .
C115_2 C 0.5560(5) 0.3154(4) -0.3571(4) 0.041(3) Uani 1 1 d . . . . .
H115_2 H 0.521483 0.347884 -0.346989 0.049 Uiso 1 1 calc R U . . .
C39_2 C 0.4729(5) 0.5576(4) -0.1530(4) 0.036(2) Uani 1 1 d . . . . .
C43_2 C 0.4885(5) 0.4743(4) -0.0953(3) 0.032(2) Uani 1 1 d . . . . .
H43_2 H 0.506849 0.452152 -0.069405 0.038 Uiso 1 1 calc R U . . .
C131_2 C 0.5056(5) 0.3190(4) -0.1380(4) 0.036(2) Uani 1 1 d . . . . .
H131_2 H 0.524023 0.296451 -0.112238 0.043 Uiso 1 1 calc R U . . .
C127_2 C 0.4997(5) 0.3300(4) -0.2165(4) 0.033(2) Uani 1 1 d . . . . .
C30_2 C 0.5622(5) 0.7518(4) -0.2150(4) 0.040(2) Uani 1 1 d D . . . .
C28_2 C 0.4789(5) 0.7059(4) -0.2120(4) 0.039(2) Uani 1 1 d . . . . .
C118_2 C 0.6569(5) 0.2200(4) -0.3857(3) 0.034(2) Uani 1 1 d D . . . .
C116_2 C 0.5908(5) 0.2736(4) -0.3255(4) 0.039(2) Uani 1 1 d . . . . .
N38_2 N 0.4901(4) 0.6079(3) -0.1733(3) 0.042(2) Uani 1 1 d . . . . .
H38_2 H 0.531731 0.606937 -0.172700 0.051 Uiso 1 1 calc R U . . .
C44_2 C 0.4999(5) 0.5240(4) -0.1162(4) 0.037(2) Uani 1 1 d . . . . .
H44_2 H 0.527800 0.536076 -0.105011 0.045 Uiso 1 1 calc R U . . .
C132_2 C 0.5270(6) 0.2988(5) -0.1790(4) 0.045(3) Uani 1 1 d . . . . .
H132_2 H 0.560999 0.262867 -0.180844 0.054 Uiso 1 1 calc R U . . .
N126_2 N 0.5158(4) 0.3134(4) -0.2581(3) 0.044(2) Uani 1 1 d . . . . .
H126_2 H 0.483129 0.326677 -0.273774 0.052 Uiso 1 1 calc R U . . .
C29_2 C 0.5325(6) 0.7067(5) -0.1956(4) 0.047(3) Uani 1 1 d . . . . .
H29_2 H 0.549345 0.677675 -0.171744 0.056 Uiso 1 1 calc R U . . .
C32_2 C 0.6222(5) 0.7524(4) -0.1972(4) 0.056(3) Uani 1 1 d D . . . .
C36_2 C 0.4485(5) 0.6590(4) -0.1944(4) 0.035(2) Uani 1 1 d . . . . .
C120_2 C 0.7098(5) 0.1664(4) -0.4025(3) 0.050(3) Uani 1 1 d D . . . .
C117_2 C 0.6420(6) 0.2239(4) -0.3418(4) 0.041(3) Uani 1 1 d . . . . .
H117_2 H 0.665312 0.193733 -0.321022 0.049 Uiso 1 1 calc R U . . .
C124_2 C 0.5811(6) 0.2765(5) -0.2770(4) 0.044(3) Uani 1 1 d . . . . .
C33_2 C 0.5962(7) 0.7548(6) -0.1460(4) 0.074(4) Uani 1 1 d D . . . .
H33A_2 H 0.580125 0.722440 -0.129398 0.110 Uiso 1 1 calc R U . . .
H33B_2 H 0.634357 0.754011 -0.134078 0.110 Uiso 1 1 calc R U . . .
H33C_2 H 0.557461 0.789629 -0.141840 0.110 Uiso 1 1 calc R U . . .
C34_2 C 0.6476(7) 0.8030(5) -0.2236(5) 0.078(4) Uani 1 1 d D . . . .
H34A_2 H 0.664053 0.801152 -0.256090 0.117 Uiso 1 1 calc R U . . .
H34B_2 H 0.608968 0.837911 -0.219601 0.117 Uiso 1 1 calc R U . . .
H34C_2 H 0.685864 0.802293 -0.211840 0.117 Uiso 1 1 calc R U . . .
C35_2 C 0.6838(7) 0.6963(6) -0.2009(6) 0.091(5) Uani 1 1 d D . . . .
H35A_2 H 0.666848 0.664432 -0.183969 0.137 Uiso 1 1 calc R U . . .
H35B_2 H 0.702665 0.692950 -0.233087 0.137 Uiso 1 1 calc R U . . .
H35C_2 H 0.720583 0.696210 -0.188052 0.137 Uiso 1 1 calc R U . . .
O37_2 O 0.3903(4) 0.6632(3) -0.1984(3) 0.0469(19) Uani 1 1 d . . . . .
C121_2 C 0.7347(7) 0.1752(5) -0.4545(4) 0.072(4) Uani 1 1 d D . . . .
H12A_2 H 0.768112 0.140048 -0.463290 0.109 Uiso 1 1 calc R U . . .
H12B_2 H 0.694596 0.186756 -0.468314 0.109 Uiso 1 1 calc R U . . .
H12C_2 H 0.757294 0.204564 -0.465150 0.109 Uiso 1 1 calc R U . . .
C122_2 C 0.6758(6) 0.1185(4) -0.3849(5) 0.066(3) Uani 1 1 d D . . . .
H12D_2 H 0.660044 0.113084 -0.351606 0.100 Uiso 1 1 calc R U . . .
H12E_2 H 0.635819 0.128810 -0.398601 0.100 Uiso 1 1 calc R U . . .
H12F_2 H 0.710202 0.083550 -0.393556 0.100 Uiso 1 1 calc R U . . .
C123_2 C 0.7752(6) 0.1483(5) -0.3819(5) 0.074(4) Uani 1 1 d D . . . .
H12G_2 H 0.760783 0.142361 -0.348469 0.111 Uiso 1 1 calc R U . . .
H12H_2 H 0.808537 0.113378 -0.391162 0.111 Uiso 1 1 calc R U . . .
H12I_2 H 0.797392 0.177962 -0.393041 0.111 Uiso 1 1 calc R U . . .
O125_2 O 0.6253(4) 0.2488(3) -0.2554(3) 0.050(2) Uani 1 1 d . . . . .
S1_3 S -0.0165(4) 0.2234(3) -0.0407(2) 0.144(2) Uani 1 1 d D . . . .
O2_3 O -0.0529(5) 0.1892(4) -0.0546(4) 0.081(3) Uani 1 1 d D . . . .
C4_3 C -0.0584(11) 0.2731(7) -0.0863(7) 0.140(7) Uani 1 1 d D . . . .
H4A_3 H -0.049431 0.308872 -0.091987 0.210 Uiso 1 1 calc R U . . .
H4B_3 H -0.039385 0.257516 -0.114303 0.210 Uiso 1 1 calc R U . . .
H4C_3 H -0.108881 0.279404 -0.076994 0.210 Uiso 1 1 calc R U . . .
C3_3 C 0.0614(8) 0.1826(9) -0.0729(8) 0.147(8) Uani 1 1 d D . . . .
H3A_3 H 0.101013 0.192982 -0.072324 0.221 Uiso 1 1 calc R U . . .
H3B_3 H 0.068880 0.142621 -0.059526 0.221 Uiso 1 1 calc R U . . .
H3C_3 H 0.057286 0.189666 -0.104489 0.221 Uiso 1 1 calc R U . . .
S1_4 S 0.29826(15) 0.61862(13) 0.22634(11) 0.0525(8) Uani 1 1 d D . . . .
O2_4 O 0.2469(4) 0.6110(3) 0.2070(3) 0.050(2) Uani 1 1 d D . . . .
C4_4 C 0.2968(7) 0.6897(5) 0.2048(5) 0.071(4) Uani 1 1 d D . . . .
H4A_4 H 0.329892 0.697094 0.216497 0.107 Uiso 1 1 calc R U . . .
H4B_4 H 0.310126 0.696335 0.171339 0.107 Uiso 1 1 calc R U . . .
H4C_4 H 0.249734 0.714892 0.214616 0.107 Uiso 1 1 calc R U . . .
C3_4 C 0.3822(5) 0.5848(5) 0.1947(5) 0.064(4) Uani 1 1 d D . . . .
H3A_4 H 0.418327 0.588462 0.205979 0.097 Uiso 1 1 calc R U . . .
H3B_4 H 0.388031 0.544865 0.198362 0.097 Uiso 1 1 calc R U . . .
H3C_4 H 0.386424 0.602390 0.162297 0.097 Uiso 1 1 calc R U . . .
S1_5 S 0.3402(2) 0.78280(17) -0.39711(16) 0.0880(13) Uani 1 1 d D . . . .
O2_5 O 0.2908(4) 0.8400(3) -0.4009(4) 0.075(3) Uani 1 1 d D . . . .
C4_5 C 0.4275(8) 0.7890(12) -0.4141(10) 0.184(10) Uani 1 1 d D . . . .
H4A_5 H 0.462023 0.751409 -0.411996 0.277 Uiso 1 1 calc R U . . .
H4B_5 H 0.435334 0.809690 -0.445638 0.277 Uiso 1 1 calc R U . . .
H4C_5 H 0.432137 0.809272 -0.393844 0.277 Uiso 1 1 calc R U . . .
C3_5 C 0.3469(14) 0.7617(11) -0.4482(8) 0.196(11) Uani 1 1 d D . . . .
H3A_5 H 0.379363 0.723447 -0.448462 0.293 Uiso 1 1 calc R U . . .
H3B_5 H 0.300853 0.762725 -0.449541 0.293 Uiso 1 1 calc R U . . .
H3C_5 H 0.364245 0.787478 -0.474774 0.293 Uiso 1 1 calc R U . . .
S1_6 S 0.6975(2) 0.9525(2) 0.31930(16) 0.0925(13) Uani 1 1 d D . . . .
O2_6 O 0.7175(9) 0.8976(5) 0.3056(6) 0.155(5) Uani 1 1 d D . . . .
C4_6 C 0.7079(9) 1.0001(7) 0.2673(5) 0.105(5) Uani 1 1 d D . . . .
H4A_6 H 0.695584 1.037858 0.273412 0.157 Uiso 1 1 calc R U . . .
H4B_6 H 0.756590 0.988574 0.250410 0.157 Uiso 1 1 calc R U . . .
H4C_6 H 0.677363 1.000509 0.249133 0.157 Uiso 1 1 calc R U . . .
C3_6 C 0.7717(6) 0.9517(6) 0.3371(5) 0.083(4) Uani 1 1 d D . . . .
H3A_6 H 0.761152 0.987208 0.346597 0.124 Uiso 1 1 calc R U . . .
H3B_6 H 0.781375 0.920387 0.362774 0.124 Uiso 1 1 calc R U . . .
H3C_6 H 0.812637 0.947034 0.311578 0.124 Uiso 1 1 calc R U . . .
S1_7 S 0.1938(2) 0.69271(18) 0.32483(15) 0.0885(13) Uani 1 1 d D . . . .
O2_7 O 0.1949(5) 0.6614(4) 0.3724(3) 0.081(3) Uani 1 1 d D . . . .
C4_7 C 0.2042(11) 0.7586(7) 0.3238(8) 0.135(7) Uani 1 1 d D . . . .
H4A_7 H 0.204026 0.781962 0.293208 0.202 Uiso 1 1 calc R U . . .
H4B_7 H 0.165596 0.778344 0.346069 0.202 Uiso 1 1 calc R U . . .
H4C_7 H 0.248546 0.751394 0.331612 0.202 Uiso 1 1 calc R U . . .
C3_7 C 0.1008(7) 0.7220(7) 0.3264(7) 0.112(6) Uani 1 1 d D . . . .
H3A_7 H 0.093647 0.743968 0.296216 0.169 Uiso 1 1 calc R U . . .
H3B_7 H 0.080556 0.691429 0.334739 0.169 Uiso 1 1 calc R U . . .
H3C_7 H 0.078016 0.746447 0.349022 0.169 Uiso 1 1 calc R U . . .
S1_8 S -0.0340(3) 1.0978(3) -0.1026(2) 0.052(2) Uani 0.461(9) 1 d D . P B 1
O2_8 O -0.0227(9) 1.1508(6) -0.1338(6) 0.060(5) Uani 0.461(9) 1 d D . P B 1
C4_8 C -0.0526(15) 1.0678(11) -0.1407(9) 0.072(8) Uani 0.461(9) 1 d D . P B 1
H4A_8 H -0.061204 1.032168 -0.124416 0.108 Uiso 0.461(9) 1 calc R U P B 1
H4B_8 H -0.094049 1.093873 -0.151766 0.108 Uiso 0.461(9) 1 calc R U P B 1
H4C_8 H -0.012669 1.060904 -0.166716 0.108 Uiso 0.461(9) 1 calc R U P B 1
C3_8 C -0.1212(10) 1.1235(10) -0.0690(9) 0.062(7) Uani 0.461(9) 1 d D . P B 1
H3A_8 H -0.134281 1.092031 -0.047073 0.093 Uiso 0.461(9) 1 calc R U P B 1
H3B_8 H -0.122686 1.150854 -0.052478 0.093 Uiso 0.461(9) 1 calc R U P B 1
H3C_8 H -0.154050 1.141700 -0.089170 0.093 Uiso 0.461(9) 1 calc R U P B 1
S1_9 S 0.0244(4) 0.5723(3) 0.2008(3) 0.161(3) Uani 1 1 d D . . . .
O2_9 O 0.0168(10) 0.6340(6) 0.1895(6) 0.182(7) Uani 1 1 d D . . . .
C4_9 C -0.0142(19) 0.5705(15) 0.1572(9) 0.257(14) Uani 1 1 d D . . . .
H4A_9 H -0.013400 0.531960 0.159723 0.385 Uiso 1 1 calc R U . . .
H4B_9 H -0.062594 0.595426 0.161266 0.385 Uiso 1 1 calc R U . . .
H4C_9 H 0.012462 0.582980 0.126925 0.385 Uiso 1 1 calc R U . . .
C3_9 C -0.0458(14) 0.5670(12) 0.2503(8) 0.210(11) Uani 1 1 d D . . . .
H3A_9 H -0.045378 0.527769 0.260495 0.315 Uiso 1 1 calc R U . . .
H3B_9 H -0.039641 0.579677 0.274900 0.315 Uiso 1 1 calc R U . . .
H3C_9 H -0.090552 0.590567 0.242370 0.315 Uiso 1 1 calc R U . . .
S1_10 S -0.0265(4) 0.7931(3) 0.2579(3) 0.165(3) Uani 1 1 d D . . . .
O2_10 O -0.0549(5) 0.7638(4) 0.3080(3) 0.080(3) Uani 1 1 d D . . . .
C4_10 C -0.0931(12) 0.8588(7) 0.2496(8) 0.161(9) Uani 1 1 d D . . . .
H4A_10 H -0.079783 0.880212 0.219041 0.241 Uiso 1 1 calc R U . . .
H4B_10 H -0.137028 0.852342 0.252733 0.241 Uiso 1 1 calc R U . . .
H4C_10 H -0.099012 0.880120 0.272582 0.241 Uiso 1 1 calc R U . . .
C3_10 C -0.0502(13) 0.7589(10) 0.2247(8) 0.164(9) Uani 1 1 d D . . . .
H3A_10 H -0.035334 0.773474 0.192053 0.247 Uiso 1 1 calc R U . . .
H3B_10 H -0.026998 0.718276 0.231292 0.247 Uiso 1 1 calc R U . . .
H3C_10 H -0.100862 0.766677 0.232727 0.247 Uiso 1 1 calc R U . . .
S1A_11 S 0.3738(3) 0.8335(3) 0.1026(2) 0.061(3) Uani 0.491(13) 1 d D . P E 1
O2_11 O 0.4326(4) 0.8097(4) 0.0656(3) 0.080(3) Uani 1 1 d D . . . .
C3_11 C 0.3872(11) 0.8986(6) 0.1017(6) 0.131(7) Uani 1 1 d D . . . .
H3AA_11 H 0.350657 0.917842 0.125076 0.197 Uiso 0.491(13) 1 calc R U P E 1
H3AB_11 H 0.432981 0.890218 0.107849 0.197 Uiso 0.491(13) 1 calc R U P E 1
H3AC_11 H 0.385040 0.922913 0.071556 0.197 Uiso 0.491(13) 1 calc R U P E 1
H3BD_11 H 0.360413 0.938638 0.095696 0.197 Uiso 0.509(13) 1 calc R U P E 2
H3BE_11 H 0.363347 0.879992 0.130396 0.197 Uiso 0.509(13) 1 calc R U P E 2
H3BF_11 H 0.433982 0.894482 0.103941 0.197 Uiso 0.509(13) 1 calc R U P E 2
C4_11 C 0.3032(7) 0.8664(9) 0.0737(7) 0.168(8) Uani 1 1 d D . . . .
H4AA_11 H 0.260690 0.883925 0.094863 0.252 Uiso 0.491(13) 1 calc R U P E 1
H4AB_11 H 0.314880 0.895162 0.047685 0.252 Uiso 0.491(13) 1 calc R U P E 1
H4AC_11 H 0.295570 0.838001 0.062801 0.252 Uiso 0.491(13) 1 calc R U P E 1
H4BD_11 H 0.271706 0.904942 0.068091 0.252 Uiso 0.509(13) 1 calc R U P E 2
H4BE_11 H 0.296649 0.843678 0.056298 0.252 Uiso 0.509(13) 1 calc R U P E 2
H4BF_11 H 0.292893 0.850232 0.106360 0.252 Uiso 0.509(13) 1 calc R U P E 2
S1B_11 S 0.3940(6) 0.8669(4) 0.0557(4) 0.128(5) Uani 0.509(13) 1 d D . P E 2

loop_
_atom_site_aniso_label
_atom_site_aniso_U_11
_atom_site_aniso_U_22
_atom_site_aniso_U_33
_atom_site_aniso_U_23
_atom_site_aniso_U_13
_atom_site_aniso_U_12
C137_1 0.030(4) 0.029(4) 0.039(4) -0.009(3) -0.008(3) -0.003(3)
O53_1 0.028(4) 0.033(4) 0.053(5) -0.001(3) -0.004(3) -0.005(3)
C52_1 0.021(5) 0.033(4) 0.043(4) -0.001(3) -0.011(3) -0.009(3)
N51_1 0.028(4) 0.028(4) 0.042(4) -0.005(3) -0.008(3) 0.001(3)
C54_1 0.038(5) 0.032(5) 0.040(4) -0.001(3) -0.007(3) -0.009(4)
C47_1 0.018(5) 0.025(4) 0.043(4) -0.003(3) -0.011(4) -0.003(3)
C59_1 0.048(6) 0.031(5) 0.047(5) -0.008(4) -0.015(4) -0.009(4)
C55_1 0.046(5) 0.026(5) 0.042(5) -0.001(4) -0.005(4) -0.009(4)
C46_1 0.018(5) 0.024(4) 0.037(4) -0.004(3) -0.010(4) 0.005(3)
C48_1 0.022(5) 0.035(5) 0.051(5) -0.008(4) -0.012(4) -0.003(4)
C58_1 0.058(5) 0.039(5) 0.048(5) -0.004(4) -0.016(4) -0.006(4)
C56_1 0.045(5) 0.040(5) 0.037(5) -0.007(4) -0.006(4) -0.016(4)
C45_1 0.024(5) 0.035(4) 0.034(4) -0.003(3) -0.012(3) -0.004(3)
C49_1 0.019(5) 0.033(4) 0.047(5) -0.011(3) -0.010(4) -0.003(4)
C57_1 0.062(6) 0.043(5) 0.052(6) -0.007(4) -0.011(4) -0.010(4)
C60_1 0.087(7) 0.052(6) 0.058(6) 0.002(5) -0.025(5) -0.003(5)
C64_1 0.056(5) 0.036(4) 0.036(5) -0.006(4) -0.002(4) -0.011(4)
C138_1 0.021(4) 0.035(4) 0.036(4) -0.006(3) -0.007(3) -0.003(3)
C50_1 0.015(4) 0.033(4) 0.034(4) -0.008(3) -0.009(3) -0.002(3)
C63_1 0.069(9) 0.082(9) 0.064(6) -0.006(6) -0.024(6) 0.008(7)
C62_1 0.091(7) 0.092(10) 0.060(9) -0.009(7) -0.023(6) 0.001(6)
C61_1 0.174(15) 0.071(8) 0.116(12) 0.010(7) -0.066(11) -0.035(8)
C69_1 0.055(6) 0.047(5) 0.051(6) -0.007(4) -0.011(5) -0.018(4)
C65_1 0.076(6) 0.041(6) 0.052(7) -0.007(5) 0.008(5) -0.013(5)
C1_1 0.022(4) 0.030(5) 0.028(5) -0.001(4) -0.007(3) -0.005(3)
C89_1 0.020(4) 0.033(4) 0.029(4) -0.004(3) -0.001(3) -0.008(3)
C139_1 0.038(5) 0.027(5) 0.027(5) 0.000(4) 0.000(4) -0.010(4)
C68_1 0.062(6) 0.042(5) 0.049(6) -0.001(4) -0.011(5) -0.014(4)
C66_1 0.070(7) 0.045(5) 0.059(7) -0.005(5) 0.013(6) -0.013(4)
C2_1 0.027(4) 0.030(5) 0.032(5) 0.001(4) -0.013(4) -0.005(4)
C6_1 0.020(4) 0.030(4) 0.035(5) -0.004(4) -0.012(3) 0.000(3)
C94_1 0.020(4) 0.034(4) 0.031(4) -0.006(3) -0.002(3) -0.007(3)
C90_1 0.025(5) 0.042(5) 0.043(5) -0.002(4) -0.005(4) -0.008(4)
O141_1 0.050(4) 0.089(6) 0.084(7) -0.033(5) 0.002(4) -0.020(4)
O140_1 0.083(6) 0.119(8) 0.082(7) -0.039(6) -0.026(5) -0.022(6)
C67_1 0.060(5) 0.036(4) 0.052(6) -0.003(4) -0.005(4) -0.014(4)
C3_1 0.025(4) 0.027(5) 0.032(5) 0.001(4) -0.012(3) -0.003(3)
C5_1 0.027(4) 0.039(5) 0.034(6) -0.008(4) -0.005(4) -0.005(4)
C93_1 0.031(5) 0.046(5) 0.034(5) -0.006(4) -0.007(4) -0.013(4)
C91_1 0.033(5) 0.052(5) 0.048(5) 0.000(4) -0.012(4) -0.012(4)
C70_1 0.063(5) 0.046(5) 0.046(6) -0.004(5) -0.006(4) -0.017(4)
C4_1 0.024(5) 0.037(5) 0.036(5) -0.004(4) -0.011(4) -0.002(4)
N7_1 0.027(4) 0.038(4) 0.042(5) -0.004(4) -0.008(3) -0.011(3)
C92_1 0.048(6) 0.067(6) 0.051(6) -0.011(5) -0.023(5) -0.005(5)
N95_1 0.044(5) 0.076(6) 0.060(5) -0.006(4) -0.024(4) -0.006(4)
C75_1 0.064(5) 0.051(6) 0.073(8) -0.020(6) 0.009(5) -0.025(5)
C71_1 0.042(5) 0.045(5) 0.075(8) -0.011(5) -0.010(5) -0.013(4)
C8_1 0.025(4) 0.035(5) 0.037(5) 0.009(4) -0.012(4) -0.008(4)
C96_1 0.048(6) 0.114(9) 0.064(6) -0.005(6) -0.027(4) -0.001(6)
C74_1 0.062(6) 0.068(7) 0.088(9) -0.032(6) 0.018(6) -0.021(5)
C72_1 0.048(5) 0.041(5) 0.057(7) -0.005(4) -0.013(5) -0.006(4)
O9_1 0.035(4) 0.085(6) 0.052(5) -0.017(4) -0.004(3) -0.026(4)
C10_1 0.025(4) 0.038(5) 0.047(5) 0.003(4) -0.010(4) -0.012(4)
C98_1 0.042(5) 0.123(9) 0.062(7) -0.007(6) -0.018(5) -0.001(5)
O97_1 0.075(6) 0.143(10) 0.075(6) -0.010(6) -0.016(5) -0.011(6)
C73_1 0.042(5) 0.049(6) 0.072(8) -0.016(5) -0.006(5) -0.001(4)
C76_1 0.098(8) 0.142(11) 0.140(12) -0.064(9) 0.051(8) -0.076(8)
C80_1 0.043(6) 0.038(5) 0.059(6) -0.007(4) -0.014(4) -0.004(4)
C11_1 0.030(5) 0.039(6) 0.049(5) -0.003(4) -0.006(4) -0.008(4)
C15_1 0.020(4) 0.032(5) 0.039(6) -0.006(4) -0.006(4) -0.003(4)
C99_1 0.051(6) 0.148(11) 0.076(8) -0.026(8) -0.025(6) 0.010(7)
C103_1 0.050(6) 0.127(10) 0.061(7) -0.008(7) -0.019(5) -0.008(6)
C79_1 0.118(11) 0.202(15) 0.147(15) -0.083(12) 0.047(10) -0.066(10)
C78_1 0.174(16) 0.188(14) 0.174(14) -0.030(11) 0.011(12) -0.095(12)
C77_1 0.138(15) 0.22(2) 0.168(15) -0.086(14) 0.036(11) -0.104(15)
N82_1 0.041(5) 0.046(4) 0.062(6) -0.011(4) -0.009(4) -0.005(4)
O81_1 0.064(6) 0.064(5) 0.063(5) -0.016(4) 0.000(4) -0.016(4)
C12_1 0.037(5) 0.040(6) 0.053(5) -0.003(4) -0.008(4) -0.014(4)
C14_1 0.030(4) 0.043(6) 0.051(6) -0.010(5) -0.008(4) -0.011(4)
C100_1 0.046(7) 0.153(11) 0.081(9) -0.032(8) -0.025(6) 0.015(7)
C102_1 0.048(6) 0.117(9) 0.059(7) 0.001(6) -0.015(5) -0.011(6)
C83_1 0.019(5) 0.038(4) 0.048(5) -0.010(4) -0.012(4) 0.007(4)
C20_1 0.027(5) 0.054(6) 0.060(5) -0.014(5) -0.006(4) -0.017(4)
C13_1 0.038(5) 0.061(7) 0.061(6) -0.022(6) -0.007(4) -0.016(4)
C16_1 0.031(5) 0.080(7) 0.081(7) -0.032(5) -0.003(4) -0.016(4)
C101_1 0.048(7) 0.130(10) 0.060(7) -0.005(7) -0.017(5) -0.005(7)
C108_1 0.058(9) 0.153(13) 0.075(10) -0.034(9) -0.020(7) 0.011(9)
C104_1 0.044(6) 0.121(9) 0.065(7) 0.009(6) -0.022(5) -0.021(6)
C84_1 0.019(5) 0.039(4) 0.051(5) -0.011(4) -0.010(4) 0.004(4)
C88_1 0.030(6) 0.037(5) 0.044(5) -0.003(4) -0.012(4) 0.000(4)
C25_1 0.049(7) 0.087(8) 0.094(8) -0.044(7) 0.014(6) -0.037(6)
C21_1 0.070(7) 0.079(8) 0.076(7) -0.033(6) 0.014(6) -0.047(7)
C18_1 0.035(6) 0.081(8) 0.081(7) -0.028(6) -0.002(5) -0.019(6)
C17_1 0.065(8) 0.095(9) 0.091(8) -0.037(6) -0.022(6) -0.011(7)
C19_1 0.058(8) 0.089(7) 0.111(11) -0.035(7) 0.002(8) -0.029(6)
C106_1 0.067(8) 0.116(11) 0.074(7) 0.004(7) -0.022(6) -0.029(8)
C105_1 0.119(13) 0.148(10) 0.127(13) 0.023(9) -0.045(11) -0.055(9)
C107_1 0.065(8) 0.165(12) 0.099(12) -0.008(9) -0.032(8) -0.003(8)
C85_1 0.012(4) 0.042(4) 0.037(4) -0.008(3) -0.008(3) 0.002(3)
C87_1 0.017(5) 0.035(4) 0.034(5) -0.008(4) -0.007(4) 0.007(4)
C24_1 0.054(7) 0.087(8) 0.089(7) -0.044(6) 0.009(6) -0.039(6)
C22_1 0.055(7) 0.071(7) 0.073(7) -0.031(6) 0.009(6) -0.030(6)
C86_1 0.014(4) 0.039(4) 0.034(4) -0.004(3) -0.010(3) 0.003(3)
C145_1 0.013(4) 0.043(4) 0.037(4) -0.012(3) -0.006(3) -0.002(3)
C23_1 0.016(4) 0.049(5) 0.060(6) -0.016(4) -0.018(4) -0.001(4)
C111_1 0.061(8) 0.128(12) 0.054(7) -0.016(7) -0.014(6) -0.010(8)
C146_1 0.020(4) 0.038(4) 0.038(5) -0.007(3) -0.009(3) 0.005(3)
C41_1 0.016(4) 0.040(5) 0.035(5) -0.008(4) -0.008(3) 0.000(3)
C133_1 0.020(4) 0.045(4) 0.042(4) -0.006(3) -0.010(3) -0.011(3)
C144_1 0.022(5) 0.074(5) 0.050(5) -0.027(4) -0.004(4) -0.007(4)
C26_1 0.021(4) 0.038(5) 0.055(6) -0.009(4) -0.012(4) -0.003(4)
C118_1 0.051(6) 0.140(11) 0.062(7) -0.024(7) -0.024(5) 0.002(7)
C42_1 0.023(4) 0.031(5) 0.034(5) -0.005(4) -0.007(3) 0.000(3)
C134_1 0.017(4) 0.043(4) 0.040(4) -0.004(3) -0.011(3) -0.007(3)
C40_1 0.020(4) 0.043(6) 0.039(6) -0.007(5) -0.008(4) -0.004(4)
C132_1 0.026(5) 0.067(6) 0.039(5) -0.008(4) -0.010(4) -0.014(4)
O143_1 0.061(6) 0.100(6) 0.069(5) -0.019(4) -0.001(4) -0.026(5)
O142_1 0.070(6) 0.079(5) 0.078(6) -0.029(5) 0.005(5) 0.005(5)
C31_1 0.024(5) 0.060(7) 0.073(7) -0.028(6) -0.009(4) -0.009(4)
C27_1 0.025(4) 0.041(6) 0.050(6) -0.017(5) -0.011(4) -0.007(4)
C119_1 0.057(7) 0.158(13) 0.064(6) -0.022(7) -0.024(5) -0.008(8)
C123_1 0.049(6) 0.112(9) 0.058(7) -0.010(6) -0.018(5) -0.011(6)
C43_1 0.023(4) 0.025(5) 0.030(5) 0.004(4) -0.010(4) 0.003(3)
C135_1 0.022(5) 0.036(5) 0.045(5) -0.003(4) -0.013(4) -0.002(4)
C39_1 0.019(4) 0.023(5) 0.034(5) 0.003(4) -0.010(3) 0.003(3)
C131_1 0.029(5) 0.068(6) 0.042(5) 0.007(4) -0.010(4) -0.020(4)
C30_1 0.020(4) 0.019(4) 0.051(5) -0.002(4) -0.011(4) -0.003(3)
C28_1 0.022(4) 0.041(5) 0.046(6) -0.014(5) -0.009(3) -0.004(3)
C120_1 0.055(6) 0.129(9) 0.063(6) -0.014(6) -0.025(5) -0.004(6)
C122_1 0.046(5) 0.087(7) 0.047(6) 0.005(5) -0.014(4) -0.019(5)
C44_1 0.026(4) 0.028(5) 0.036(5) 0.000(4) -0.010(4) -0.001(4)
C136_1 0.029(6) 0.068(6) 0.050(5) 0.004(4) -0.015(4) -0.015(5)
N38_1 0.023(3) 0.033(4) 0.043(5) -0.004(4) -0.010(3) -0.002(3)
N130_1 0.041(5) 0.102(7) 0.045(5) 0.006(4) -0.015(4) -0.025(5)
C32_1 0.031(5) 0.056(6) 0.060(6) -0.020(4) -0.010(4) -0.016(4)
C29_1 0.023(4) 0.032(5) 0.036(6) -0.010(4) -0.006(4) -0.006(4)
C36_1 0.019(4) 0.041(5) 0.050(6) -0.016(5) -0.009(4) -0.002(3)
C128_1 0.077(9) 0.120(8) 0.077(7) -0.017(6) -0.043(7) -0.007(7)
C121_1 0.044(6) 0.105(9) 0.049(6) -0.005(6) -0.012(5) -0.014(5)
C124_1 0.046(5) 0.090(7) 0.060(6) -0.002(5) -0.014(4) -0.012(5)
C34_1 0.056(7) 0.065(7) 0.068(7) -0.027(5) -0.010(5) -0.025(6)
C35_1 0.060(7) 0.099(9) 0.095(9) -0.047(8) -0.009(6) -0.014(6)
C33_1 0.056(7) 0.074(7) 0.081(8) -0.018(6) -0.024(6) -0.021(6)
O37_1 0.021(4) 0.068(5) 0.082(6) -0.042(5) -0.001(4) -0.008(3)
O129_1 0.108(9) 0.125(7) 0.098(8) -0.024(6) -0.067(7) 0.002(6)
C127_1 0.047(7) 0.098(10) 0.074(7) -0.012(6) -0.017(6) -0.003(7)
C126_1 0.035(7) 0.100(9) 0.080(8) 0.002(7) -0.010(6) -0.005(6)
C125_1 0.075(10) 0.102(8) 0.099(11) -0.012(7) -0.016(8) -0.027(7)
C79_2 0.080(10) 0.089(8) 0.187(15) 0.031(8) -0.051(10) -0.041(7)
O53_2 0.021(3) 0.028(3) 0.040(4) -0.008(3) -0.007(3) -0.003(3)
C52_2 0.025(4) 0.035(5) 0.043(4) -0.004(3) -0.012(3) -0.002(4)
N51_2 0.029(4) 0.035(4) 0.042(4) -0.002(3) -0.003(3) 0.008(3)
C54_2 0.019(5) 0.033(4) 0.041(4) -0.004(3) -0.009(3) 0.003(3)
C47_2 0.031(4) 0.028(5) 0.042(4) -0.004(4) -0.007(3) 0.004(4)
C59_2 0.026(5) 0.040(5) 0.047(5) -0.004(4) -0.013(4) 0.003(4)
C55_2 0.020(5) 0.030(4) 0.041(4) -0.003(3) -0.010(4) 0.003(4)
C46_2 0.030(4) 0.033(5) 0.039(4) -0.005(4) -0.006(3) 0.001(4)
C48_2 0.023(5) 0.032(5) 0.042(4) -0.006(4) -0.003(3) -0.005(4)
C58_2 0.045(6) 0.043(5) 0.046(5) -0.002(4) -0.004(4) 0.008(4)
C56_2 0.030(5) 0.038(4) 0.043(5) -0.004(3) -0.010(4) 0.000(4)
C45_2 0.030(4) 0.020(4) 0.038(4) -0.001(3) -0.010(3) -0.003(3)
C49_2 0.028(4) 0.029(5) 0.035(5) -0.007(4) -0.007(3) 0.003(4)
C57_2 0.042(6) 0.039(4) 0.042(5) -0.006(4) -0.003(4) 0.006(4)
C60_2 0.063(6) 0.047(6) 0.065(6) -0.012(5) 0.006(5) 0.009(5)
C64_2 0.024(4) 0.032(4) 0.036(5) -0.009(3) -0.009(4) 0.003(3)
C50_2 0.024(4) 0.033(5) 0.034(4) -0.002(3) -0.007(3) 0.003(3)
C134_2 0.032(4) 0.039(4) 0.044(4) -0.002(3) -0.009(3) -0.004(3)
C61_2 0.119(12) 0.084(8) 0.117(13) -0.026(8) -0.007(10) -0.014(8)
C63_2 0.113(11) 0.057(8) 0.089(7) -0.017(6) 0.019(7) 0.014(7)
C62_2 0.080(8) 0.089(10) 0.112(11) -0.006(8) -0.009(7) 0.006(7)
C65_2 0.017(5) 0.044(5) 0.044(6) 0.000(4) -0.008(4) 0.002(4)
C69_2 0.032(5) 0.035(5) 0.051(6) 0.006(4) -0.004(4) -0.005(4)
C133_2 0.030(4) 0.027(4) 0.032(4) -0.001(3) -0.009(3) 0.003(3)
C1_2 0.024(4) 0.022(4) 0.030(5) -0.009(3) -0.003(3) 0.005(3)
C89_2 0.031(5) 0.032(4) 0.039(5) -0.002(3) -0.010(4) 0.001(3)
C135_2 0.031(5) 0.055(5) 0.036(5) -0.001(4) -0.003(4) -0.002(4)
C66_2 0.023(4) 0.046(5) 0.050(6) 0.003(4) -0.007(4) -0.006(4)
C68_2 0.023(5) 0.045(5) 0.065(7) 0.000(4) -0.006(4) 0.001(4)
C6_2 0.034(5) 0.028(4) 0.036(5) -0.008(3) -0.008(4) 0.002(3)
C94_2 0.026(5) 0.033(4) 0.040(5) -0.002(3) -0.009(4) 0.003(4)
C2_2 0.034(5) 0.031(4) 0.043(6) -0.008(4) -0.013(4) 0.003(4)
C90_2 0.027(5) 0.035(5) 0.041(5) -0.003(4) -0.008(4) -0.003(4)
O136_2 0.33(2) 0.166(11) 0.193(14) 0.086(10) -0.204(17) -0.153(14)
O137_2 0.080(7) 0.069(5) 0.082(7) 0.000(5) -0.021(5) -0.016(5)
C67_2 0.026(4) 0.041(4) 0.044(6) -0.004(4) -0.010(4) -0.001(3)
C5_2 0.032(5) 0.023(4) 0.036(5) -0.003(4) -0.009(4) 0.001(4)
C93_2 0.029(5) 0.041(5) 0.040(5) -0.004(4) -0.011(4) 0.004(4)
C3_2 0.031(4) 0.014(4) 0.040(5) -0.013(3) -0.011(4) 0.010(3)
C91_2 0.041(5) 0.042(5) 0.040(5) -0.008(4) -0.013(4) 0.005(4)
C70_2 0.018(4) 0.046(4) 0.046(6) -0.003(4) -0.007(4) -0.004(3)
C4_2 0.032(5) 0.024(5) 0.042(5) -0.002(4) -0.012(4) 0.000(4)
C92_2 0.033(5) 0.045(5) 0.045(6) -0.010(4) -0.012(4) 0.010(4)
N7_2 0.032(4) 0.032(4) 0.043(5) 0.000(4) -0.019(4) 0.001(3)
N95_2 0.040(4) 0.027(4) 0.046(5) -0.007(3) -0.015(4) 0.000(3)
C71_2 0.022(4) 0.029(4) 0.067(7) -0.008(4) -0.013(4) -0.006(3)
C75_2 0.040(6) 0.067(5) 0.101(10) 0.011(6) -0.028(6) -0.021(5)
C8_2 0.024(5) 0.037(5) 0.048(5) -0.008(4) -0.009(4) 0.001(4)
C96_2 0.056(6) 0.044(5) 0.057(6) -0.015(4) -0.026(5) 0.012(4)
C72_2 0.033(4) 0.036(5) 0.062(7) -0.009(4) -0.015(4) -0.002(3)
C74_2 0.049(5) 0.066(6) 0.128(11) 0.020(6) -0.038(6) -0.019(5)
O9_2 0.032(4) 0.046(4) 0.048(4) -0.001(3) -0.013(3) 0.004(3)
C10_2 0.022(5) 0.032(4) 0.042(5) -0.007(4) -0.004(4) 0.001(4)
C98_2 0.041(5) 0.039(5) 0.057(5) -0.009(4) -0.017(4) 0.008(4)
O97_2 0.059(13) 0.057(11) 0.069(12) -0.026(10) -0.030(11) 0.011(10)
O314_2 0.055(18) 0.028(13) 0.052(6) -0.014(6) -0.021(6) 0.018(11)
C80_2 0.035(4) 0.030(5) 0.060(6) -0.007(4) -0.014(4) -0.004(4)
C73_2 0.039(5) 0.046(6) 0.091(9) 0.007(6) -0.022(5) -0.013(4)
C76_2 0.065(7) 0.080(7) 0.157(11) 0.021(7) -0.041(7) -0.031(6)
C15_2 0.021(5) 0.035(5) 0.035(5) -0.004(4) -0.001(4) 0.001(4)
C11_2 0.027(5) 0.031(5) 0.046(5) -0.001(4) -0.008(4) -0.007(4)
C99_2 0.033(5) 0.035(4) 0.049(6) -0.003(4) -0.010(4) 0.000(4)
C103_2 0.028(5) 0.037(5) 0.056(5) -0.010(4) -0.016(4) 0.008(4)
O81_2 0.044(5) 0.050(5) 0.092(6) 0.018(4) -0.024(4) -0.007(4)
N82_2 0.028(4) 0.036(5) 0.055(5) -0.003(4) -0.020(3) -0.001(3)
C78_2 0.075(8) 0.107(11) 0.164(13) 0.012(9) -0.030(8) -0.036(7)
C77_2 0.076(10) 0.103(11) 0.172(12) 0.003(9) -0.044(9) -0.039(9)
C14_2 0.035(5) 0.038(4) 0.041(5) -0.007(4) -0.005(4) -0.003(4)
C12_2 0.021(5) 0.035(4) 0.040(5) -0.007(3) -0.002(4) -0.004(4)
C100_2 0.032(5) 0.036(4) 0.050(5) -0.008(4) -0.014(4) -0.001(4)
C102_2 0.036(5) 0.037(5) 0.055(5) -0.008(4) -0.019(4) -0.001(4)
C83_2 0.032(4) 0.048(6) 0.044(5) -0.005(4) -0.017(3) -0.005(4)
C13_2 0.022(5) 0.035(4) 0.037(5) -0.008(3) -0.001(4) -0.004(4)
C16_2 0.055(6) 0.049(5) 0.059(6) 0.002(4) -0.015(5) -0.014(4)
C20_2 0.028(4) 0.036(5) 0.049(5) -0.005(4) -0.012(4) -0.004(4)
C108_2 0.033(5) 0.026(4) 0.050(5) -0.009(3) -0.012(4) 0.002(4)
C101_2 0.025(5) 0.036(5) 0.053(5) -0.007(4) -0.013(4) -0.005(4)
C104_2 0.054(6) 0.051(5) 0.057(5) -0.015(4) -0.016(4) -0.008(4)
C84_2 0.033(4) 0.045(6) 0.039(5) -0.008(4) -0.017(3) -0.006(4)
C88_2 0.033(4) 0.046(6) 0.045(5) -0.009(4) -0.016(4) -0.006(4)
C19_2 0.071(6) 0.069(8) 0.075(9) 0.009(7) -0.021(6) -0.024(5)
C18_2 0.073(8) 0.055(7) 0.070(7) 0.008(5) -0.023(6) -0.019(6)
C17_2 0.103(10) 0.054(7) 0.072(7) -0.010(6) -0.021(7) -0.016(7)
C25_2 0.025(4) 0.038(5) 0.043(5) -0.003(4) -0.008(4) -0.006(4)
C21_2 0.019(5) 0.047(6) 0.057(6) 0.005(4) -0.013(4) -0.001(4)
C109_2 0.054(7) 0.030(4) 0.061(6) -0.011(4) -0.021(5) 0.004(4)
C113_2 0.035(6) 0.030(5) 0.049(5) -0.008(4) -0.008(4) 0.000(4)
C107_2 0.070(7) 0.072(7) 0.081(9) -0.028(6) -0.019(6) -0.003(6)
C105_2 0.071(8) 0.074(6) 0.061(7) -0.012(5) -0.019(6) -0.033(6)
C106_2 0.066(6) 0.070(8) 0.074(9) -0.019(7) -0.022(6) -0.023(6)
C85_2 0.029(4) 0.034(5) 0.039(4) -0.001(3) -0.016(3) -0.005(3)
C87_2 0.029(4) 0.041(6) 0.037(5) 0.002(4) -0.014(3) -0.008(4)
C24_2 0.028(5) 0.027(5) 0.044(5) -0.007(4) -0.014(4) -0.009(4)
C22_2 0.035(5) 0.045(6) 0.064(6) 0.008(5) -0.019(4) -0.010(4)
C110_2 0.040(6) 0.022(4) 0.050(5) -0.015(4) -0.009(5) 0.007(4)
C112_2 0.046(6) 0.036(4) 0.051(6) -0.013(4) -0.012(5) 0.000(4)
C141_2 0.025(4) 0.032(4) 0.036(4) 0.000(3) -0.010(3) -0.002(3)
C86_2 0.028(4) 0.040(5) 0.034(4) 0.000(4) -0.014(3) -0.011(3)
C23_2 0.025(4) 0.031(5) 0.050(5) -0.002(4) -0.012(4) -0.004(4)
C111_2 0.029(5) 0.031(4) 0.039(5) -0.006(3) -0.003(4) 0.002(4)
C41_2 0.019(4) 0.033(4) 0.030(4) -0.004(3) -0.004(4) -0.001(3)
C129_2 0.037(5) 0.038(4) 0.042(4) -0.006(3) -0.016(4) -0.003(4)
C138_2 0.053(6) 0.050(6) 0.045(5) 0.005(4) -0.026(4) -0.008(4)
C142_2 0.023(4) 0.033(4) 0.034(4) 0.000(3) -0.011(3) -0.008(3)
C26_2 0.025(5) 0.031(4) 0.046(5) -0.002(4) -0.008(4) -0.006(4)
C114_2 0.036(5) 0.033(4) 0.041(4) -0.009(3) -0.007(4) 0.005(4)
C40_2 0.025(5) 0.035(4) 0.039(5) -0.004(4) -0.007(4) -0.003(4)
C42_2 0.018(4) 0.029(4) 0.031(5) -0.007(3) -0.004(4) 0.001(3)
C130_2 0.023(4) 0.031(4) 0.038(4) -0.002(3) -0.010(3) -0.005(3)
C128_2 0.032(5) 0.034(4) 0.034(5) 0.000(4) -0.011(4) -0.006(4)
O139_2 0.080(7) 0.059(7) 0.049(6) 0.000(5) -0.022(5) -0.020(6)
O150_2 0.115(10) 0.158(15) 0.102(11) -0.001(10) -0.049(9) -0.070(11)
O140_2 0.090(8) 0.088(8) 0.088(10) 0.031(7) -0.007(7) 0.022(7)
C31_2 0.031(5) 0.034(5) 0.056(6) 0.010(4) -0.018(4) -0.013(4)
C27_2 0.026(5) 0.038(4) 0.048(6) -0.003(4) -0.008(4) -0.009(4)
C119_2 0.027(5) 0.027(4) 0.039(5) -0.007(3) -0.002(4) -0.003(3)
C115_2 0.033(6) 0.037(5) 0.043(4) -0.014(4) -0.005(4) 0.002(4)
C39_2 0.023(5) 0.034(4) 0.040(5) -0.006(3) -0.004(4) -0.001(4)
C43_2 0.023(5) 0.033(4) 0.032(5) -0.007(4) -0.007(4) 0.000(4)
C131_2 0.028(5) 0.032(4) 0.040(5) -0.006(4) -0.009(4) -0.002(4)
C127_2 0.026(5) 0.032(4) 0.037(4) -0.001(3) -0.010(4) -0.006(4)
C30_2 0.027(5) 0.037(5) 0.048(5) 0.001(4) -0.010(4) -0.006(4)
C28_2 0.024(5) 0.035(4) 0.047(6) -0.005(4) -0.004(4) -0.005(4)
C118_2 0.030(5) 0.022(4) 0.042(4) -0.004(3) -0.005(4) -0.004(3)
C116_2 0.034(5) 0.035(5) 0.043(4) -0.009(3) -0.006(4) -0.006(4)
N38_2 0.024(4) 0.037(4) 0.054(5) -0.005(3) -0.002(4) -0.004(3)
C44_2 0.028(5) 0.038(5) 0.043(5) -0.008(4) -0.010(4) -0.006(4)
C132_2 0.049(6) 0.039(5) 0.039(5) -0.005(4) -0.014(4) -0.004(5)
N126_2 0.033(4) 0.047(5) 0.044(4) -0.011(4) -0.013(3) 0.000(4)
C29_2 0.039(5) 0.042(5) 0.053(6) 0.008(5) -0.016(5) -0.013(4)
C32_2 0.041(5) 0.055(6) 0.075(6) -0.002(5) -0.026(5) -0.013(4)
C36_2 0.024(4) 0.033(4) 0.039(6) -0.007(4) -0.004(4) -0.002(3)
C120_2 0.046(5) 0.030(5) 0.057(6) -0.012(4) -0.005(4) 0.004(4)
C117_2 0.042(6) 0.029(5) 0.040(5) -0.002(4) -0.011(4) 0.000(4)
C124_2 0.038(5) 0.044(6) 0.047(5) -0.012(4) -0.013(4) -0.001(4)
C33_2 0.056(8) 0.088(9) 0.081(6) -0.009(6) -0.031(5) -0.020(7)
C34_2 0.065(8) 0.078(7) 0.096(9) -0.001(6) -0.034(7) -0.027(6)
C35_2 0.060(7) 0.086(7) 0.115(12) -0.017(7) -0.029(7) -0.002(6)
O37_2 0.034(4) 0.037(4) 0.060(5) 0.008(4) -0.014(4) -0.010(3)
C121_2 0.060(8) 0.060(7) 0.060(6) -0.015(5) -0.002(5) 0.015(6)
C122_2 0.058(7) 0.037(5) 0.088(9) -0.009(5) -0.018(6) 0.001(5)
C123_2 0.056(6) 0.060(8) 0.088(9) -0.012(7) -0.020(6) 0.003(5)
O125_2 0.033(4) 0.060(5) 0.049(5) -0.013(4) -0.019(3) 0.005(3)
S1_3 0.134(5) 0.150(5) 0.151(6) -0.028(4) -0.027(4) -0.050(4)
O2_3 0.059(5) 0.070(6) 0.116(8) -0.029(5) -0.030(5) -0.007(5)
C4_3 0.140(15) 0.127(10) 0.155(15) -0.038(10) -0.032(13) -0.039(9)
C3_3 0.101(10) 0.169(16) 0.185(19) -0.071(15) -0.031(10) -0.030(9)
S1_4 0.0416(18) 0.062(2) 0.051(2) -0.0131(16) -0.0144(15) -0.0075(15)
O2_4 0.040(4) 0.047(4) 0.058(5) -0.012(4) -0.007(4) -0.009(3)
C4_4 0.053(8) 0.074(8) 0.086(10) -0.018(6) -0.012(7) -0.020(6)
C3_4 0.039(6) 0.070(8) 0.078(9) -0.025(7) -0.012(6) -0.004(5)
S1_5 0.073(3) 0.071(3) 0.103(3) -0.010(2) -0.028(2) -0.003(2)
O2_5 0.049(5) 0.059(5) 0.110(8) -0.002(5) -0.030(5) -0.012(4)
C4_5 0.122(13) 0.21(2) 0.21(2) -0.053(19) -0.044(11) -0.018(11)
C3_5 0.18(2) 0.19(2) 0.197(18) -0.094(17) -0.085(15) 0.036(16)
S1_6 0.070(3) 0.112(3) 0.098(3) -0.019(3) -0.022(2) -0.029(2)
O2_6 0.171(13) 0.125(9) 0.181(13) -0.038(8) -0.063(11) -0.035(8)
C4_6 0.072(10) 0.122(10) 0.106(11) -0.022(9) -0.015(8) -0.018(8)
C3_6 0.059(8) 0.083(10) 0.096(10) -0.025(8) -0.006(7) -0.015(7)
S1_7 0.070(3) 0.095(3) 0.079(3) -0.030(2) -0.020(2) 0.010(2)
O2_7 0.074(6) 0.087(6) 0.072(7) -0.026(5) -0.030(5) 0.005(5)
C4_7 0.124(15) 0.132(12) 0.146(17) -0.015(10) -0.043(13) -0.037(10)
C3_7 0.091(10) 0.087(11) 0.146(16) 0.002(10) -0.054(9) -0.009(7)
S1_8 0.043(4) 0.054(4) 0.055(5) -0.011(3) -0.017(3) -0.007(3)
O2_8 0.050(10) 0.051(9) 0.069(10) -0.006(8) -0.014(8) -0.010(7)
C4_8 0.073(17) 0.055(13) 0.082(14) -0.007(12) -0.025(12) -0.012(12)
C3_8 0.060(13) 0.040(13) 0.081(14) -0.007(11) -0.012(10) -0.016(9)
S1_9 0.163(6) 0.124(5) 0.190(7) -0.030(5) -0.051(6) -0.028(4)
O2_9 0.203(17) 0.128(12) 0.189(15) -0.024(9) -0.038(13) -0.033(9)
C4_9 0.30(3) 0.23(3) 0.26(2) -0.044(18) -0.08(2) -0.10(3)
C3_9 0.21(2) 0.17(2) 0.228(18) -0.023(14) -0.053(19) -0.051(18)
S1_10 0.154(6) 0.170(6) 0.169(7) -0.047(5) -0.044(5) -0.032(5)
O2_10 0.097(7) 0.063(6) 0.073(6) -0.015(5) -0.007(5) -0.026(5)
C4_10 0.154(17) 0.144(12) 0.145(17) -0.016(10) -0.038(14) -0.010(12)
C3_10 0.17(2) 0.190(17) 0.145(14) -0.059(13) -0.038(14) -0.044(16)
S1A_11 0.056(5) 0.052(5) 0.063(6) -0.014(4) -0.010(4) -0.005(3)
O2_11 0.063(5) 0.084(6) 0.097(7) -0.032(5) -0.017(5) -0.016(5)
C3_11 0.167(16) 0.109(11) 0.127(14) -0.026(9) -0.046(11) -0.040(10)
C4_11 0.127(11) 0.173(16) 0.204(18) -0.076(14) -0.049(10) -0.008(9)
S1B_11 0.119(9) 0.117(9) 0.136(10) -0.033(7) -0.037(7) -0.012(6)

loop_
_atom_type_symbol
_atom_type_description
_atom_type_scat_dispersion_real
_atom_type_scat_dispersion_imag
_atom_type_scat_source
C C 0.0033 0.0016 'International Tables Vol C Tables 4.2.6.8 and 6.1.1.4'
H H 0.0000 0.0000 'International Tables Vol C Tables 4.2.6.8 and 6.1.1.4'
N N 0.0061 0.0033 'International Tables Vol C Tables 4.2.6.8 and 6.1.1.4'
O O 0.0106 0.0060 'International Tables Vol C Tables 4.2.6.8 and 6.1.1.4'
S S 0.1246 0.1234 'International Tables Vol C Tables 4.2.6.8 and 6.1.1.4'

loop_
_exptl_crystal_face_index_h
_exptl_crystal_face_index_k
_exptl_crystal_face_index_l
_exptl_crystal_face_perp_dist
-1 -2 2 0.0378
1 2 -2 0.0162
1 -1 2 0.0904
-2 1 1 0.1528
-1 -1 -2 0.0414
1 1 2 0.0414

loop_
_geom_angle_atom_site_label_1
_geom_angle_atom_site_label_2
_geom_angle_atom_site_label_3
_geom_angle
_geom_angle_site_symmetry_1
_geom_angle_site_symmetry_3
_geom_angle_publ_flag
C50_1 C137_1 H137_1 111.9 . . ?
C50_1 C137_1 C6_1 105.8(8) . . ?
C50_1 C137_1 C94_1 108.7(8) . . ?
C6_1 C137_1 H137_1 111.9 . . ?
C94_1 C137_1 H137_1 111.9 . . ?
C94_1 C137_1 C6_1 106.4(7) . . ?
O53_1 C52_1 N51_1 123.9(9) . . ?
O53_1 C52_1 C54_1 119.6(9) . . ?
N51_1 C52_1 C54_1 116.5(9) . . ?
C52_1 N51_1 H51_1 116.7 . . ?
C52_1 N51_1 C47_1 126.7(8) . . ?
C47_1 N51_1 H51_1 116.7 . . ?
C59_1 C54_1 C52_1 116.5(9) . . ?
C55_1 C54_1 C52_1 122.2(9) . . ?
C55_1 C54_1 C59_1 121.2(10) . . ?
N51_1 C47_1 C48_1 120.9(8) . . ?
C46_1 C47_1 N51_1 118.9(9) . . ?
C46_1 C47_1 C48_1 120.2(9) . . ?
C54_1 C59_1 H59_1 120.1 . . ?
C54_1 C59_1 C58_1 119.8(10) . . ?
C58_1 C59_1 H59_1 120.1 . . ?
C54_1 C55_1 H55_1 118.5 . . ?
C54_1 C55_1 C56_1 122.9(10) . . ?
C56_1 C55_1 H55_1 118.5 . . ?
C47_1 C46_1 H46_1 118.9 . . ?
C45_1 C46_1 C47_1 122.2(9) . . ?
C45_1 C46_1 H46_1 118.9 . . ?
C47_1 C48_1 H48_1 120.8 . . ?
C47_1 C48_1 C49_1 118.3(9) . . ?
C49_1 C48_1 H48_1 120.8 . . ?
C59_1 C58_1 C60_1 120.8(10) . . ?
C57_1 C58_1 C59_1 118.3(10) . . ?
C57_1 C58_1 C60_1 120.9(10) . . ?
C55_1 C56_1 C57_1 113.9(10) . . ?
C64_1 C56_1 C55_1 126.2(10) . . ?
C64_1 C56_1 C57_1 119.7(10) . . ?
C46_1 C45_1 C138_1 128.1(9) . . ?
C46_1 C45_1 C50_1 119.8(9) . . ?
C50_1 C45_1 C138_1 112.0(9) . . ?
C48_1 C49_1 H49_1 121.0 . . ?
C50_1 C49_1 C48_1 118.0(9) . . ?
C50_1 C49_1 H49_1 121.0 . . ?
C58_1 C57_1 C56_1 123.5(11) . . ?
C58_1 C57_1 H57_1 118.3 . . ?
C56_1 C57_1 H57_1 118.3 . . ?
C58_1 C60_1 C63_1 111.7(9) . . ?
C58_1 C60_1 C62_1 112.4(10) . . ?
C58_1 C60_1 C61_1 106.3(10) . . ?
C63_1 C60_1 C62_1 108.4(10) . . ?
C63_1 C60_1 C61_1 111.0(11) . . ?
C62_1 C60_1 C61_1 106.9(11) . . ?
C56_1 C64_1 C69_1 120.5(10) . . ?
C65_1 C64_1 C56_1 123.4(10) . . ?
C65_1 C64_1 C69_1 115.9(10) . . ?
C45_1 C138_1 C1_1 104.6(7) . . ?
C45_1 C138_1 C89_1 107.9(8) . . ?
C45_1 C138_1 C139_1 112.0(8) . . ?
C89_1 C138_1 C1_1 103.9(7) . . ?
C89_1 C138_1 C139_1 114.8(8) . . ?
C139_1 C138_1 C1_1 112.8(8) . . ?
C45_1 C50_1 C137_1 114.0(8) . . ?
C49_1 C50_1 C137_1 124.9(9) . . ?
C49_1 C50_1 C45_1 121.0(9) . . ?
C60_1 C63_1 H63A_1 109.5 . . ?
C60_1 C63_1 H63B_1 109.5 . . ?
C60_1 C63_1 H63C_1 109.5 . . ?
H63A_1 C63_1 H63B_1 109.5 . . ?
H63A_1 C63_1 H63C_1 109.5 . . ?
H63B_1 C63_1 H63C_1 109.5 . . ?
C60_1 C62_1 H62A_1 109.5 . . ?
C60_1 C62_1 H62B_1 109.5 . . ?
C60_1 C62_1 H62C_1 109.5 . . ?
H62A_1 C62_1 H62B_1 109.5 . . ?
H62A_1 C62_1 H62C_1 109.5 . . ?
H62B_1 C62_1 H62C_1 109.5 . . ?
C60_1 C61_1 H61A_1 109.5 . . ?
C60_1 C61_1 H61B_1 109.5 . . ?
C60_1 C61_1 H61C_1 109.5 . . ?
H61A_1 C61_1 H61B_1 109.5 . . ?
H61A_1 C61_1 H61C_1 109.5 . . ?
H61B_1 C61_1 H61C_1 109.5 . . ?
C64_1 C69_1 H69_1 119.9 . . ?
C68_1 C69_1 C64_1 120.2(11) . . ?
C68_1 C69_1 H69_1 119.9 . . ?
C64_1 C65_1 H65_1 118.3 . . ?
C64_1 C65_1 C66_1 123.5(11) . . ?
C66_1 C65_1 H65_1 118.3 . . ?
C2_1 C1_1 C138_1 127.5(8) . . ?
C2_1 C1_1 C6_1 121.9(9) . . ?
C6_1 C1_1 C138_1 110.6(8) . . ?
C94_1 C89_1 C138_1 113.3(8) . . ?
C90_1 C89_1 C138_1 128.6(9) . . ?
C90_1 C89_1 C94_1 118.1(9) . . ?
O141_1 C139_1 C138_1 109.9(9) . . ?
O140_1 C139_1 C138_1 120.2(10) . . ?
O140_1 C139_1 O141_1 120.9(10) . . ?
C69_1 C68_1 H68_1 118.1 . . ?
C69_1 C68_1 C67_1 123.7(11) . . ?
C67_1 C68_1 H68_1 118.1 . . ?
C65_1 C66_1 H66_1 120.2 . . ?
C67_1 C66_1 C65_1 119.5(12) . . ?
C67_1 C66_1 H66_1 120.2 . . ?
C1_1 C2_1 H2_1 120.5 . . ?
C1_1 C2_1 C3_1 119.1(9) . . ?
C3_1 C2_1 H2_1 120.5 . . ?
C1_1 C6_1 C137_1 114.1(8) . . ?
C1_1 C6_1 C5_1 120.5(9) . . ?
C5_1 C6_1 C137_1 125.3(9) . . ?
C89_1 C94_1 C137_1 111.2(9) . . ?
C93_1 C94_1 C137_1 127.7(9) . . ?
C93_1 C94_1 C89_1 121.0(9) . . ?
C89_1 C90_1 H90_1 120.8 . . ?
C89_1 C90_1 C91_1 118.5(10) . . ?
C91_1 C90_1 H90_1 120.8 . . ?
C68_1 C67_1 C66_1 117.1(11) . . ?
C68_1 C67_1 C70_1 122.5(10) . . ?
C66_1 C67_1 C70_1 120.4(11) . . ?
C4_1 C3_1 C2_1 118.5(9) . . ?
C4_1 C3_1 N7_1 124.3(9) . . ?
N7_1 C3_1 C2_1 116.8(8) . . ?
C6_1 C5_1 H5_1 121.1 . . ?
C6_1 C5_1 C4_1 117.7(9) . . ?
C4_1 C5_1 H5_1 121.1 . . ?
C94_1 C93_1 H93_1 119.5 . . ?
C94_1 C93_1 C92_1 121.1(10) . . ?
C92_1 C93_1 H93_1 119.5 . . ?
C90_1 C91_1 N95_1 114.9(10) . . ?
C92_1 C91_1 C90_1 120.9(10) . . ?
C92_1 C91_1 N95_1 123.4(11) . . ?
C67_1 C70_1 C71_1 120.4(11) . . ?
C75_1 C70_1 C67_1 124.9(11) . . ?
C75_1 C70_1 C71_1 114.7(11) . . ?
C3_1 C4_1 C5_1 122.1(9) . . ?
C3_1 C4_1 H4_1 119.0 . . ?
C5_1 C4_1 H4_1 119.0 . . ?
C3_1 N7_1 H7_1 115.9 . . ?
C8_1 N7_1 C3_1 128.2(9) . . ?
C8_1 N7_1 H7_1 115.9 . . ?
C93_1 C92_1 H92_1 119.9 . . ?
C91_1 C92_1 C93_1 120.2(11) . . ?
C91_1 C92_1 H92_1 119.9 . . ?
C91_1 N95_1 H95_1 118.4 . . ?
C96_1 N95_1 C91_1 123.2(11) . . ?
C96_1 N95_1 H95_1 118.4 . . ?
C70_1 C75_1 H75_1 117.2 . . ?
C74_1 C75_1 C70_1 125.7(12) . . ?
C74_1 C75_1 H75_1 117.2 . . ?
C70_1 C71_1 H71_1 118.8 . . ?
C72_1 C71_1 C70_1 122.4(11) . . ?
C72_1 C71_1 H71_1 118.8 . . ?
N7_1 C8_1 C10_1 120.4(9) . . ?
O9_1 C8_1 N7_1 119.2(10) . . ?
O9_1 C8_1 C10_1 120.3(9) . . ?
N95_1 C96_1 C98_1 114.5(13) . . ?
O97_1 C96_1 N95_1 123.3(13) . . ?
O97_1 C96_1 C98_1 121.4(14) . . ?
C75_1 C74_1 C73_1 116.1(11) . . ?
C75_1 C74_1 C76_1 123.3(12) . . ?
C73_1 C74_1 C76_1 119.5(11) . . ?
C71_1 C72_1 C73_1 120.4(11) . . ?
C71_1 C72_1 C80_1 124.5(11) . . ?
C73_1 C72_1 C80_1 115.0(10) . . ?
C11_1 C10_1 C8_1 124.0(9) . . ?
C15_1 C10_1 C8_1 116.6(9) . . ?
C15_1 C10_1 C11_1 119.2(10) . . ?
C99_1 C98_1 C96_1 124.7(15) . . ?
C99_1 C98_1 C103_1 117.6(13) . . ?
C103_1 C98_1 C96_1 117.6(14) . . ?
C74_1 C73_1 H73_1 119.8 . . ?
C72_1 C73_1 C74_1 120.4(11) . . ?
C72_1 C73_1 H73_1 119.8 . . ?
C74_1 C76_1 C79_1 113.2(12) . . ?
C74_1 C76_1 C78_1 106.1(13) . . ?
C79_1 C76_1 C78_1 100.8(13) . . ?
C77_1 C76_1 C74_1 111.3(12) . . ?
C77_1 C76_1 C79_1 115.3(14) . . ?
C77_1 C76_1 C78_1 109.1(14) . . ?
N82_1 C80_1 C72_1 112.3(10) . . ?
O81_1 C80_1 C72_1 124.2(11) . . ?
O81_1 C80_1 N82_1 123.4(11) . . ?
C10_1 C11_1 H11_1 118.8 . . ?
C12_1 C11_1 C10_1 122.4(10) . . ?
C12_1 C11_1 H11_1 118.8 . . ?
C10_1 C15_1 H15_1 119.0 . . ?
C10_1 C15_1 C14_1 122.0(9) . . ?
C14_1 C15_1 H15_1 119.0 . . ?
C98_1 C99_1 H99_1 118.5 . . ?
C98_1 C99_1 C100_1 123.0(15) . . ?
C100_1 C99_1 H99_1 118.5 . . ?
C98_1 C103_1 H103_1 117.5 . . ?
C102_1 C103_1 C98_1 124.9(15) . . ?
C102_1 C103_1 H103_1 117.5 . . ?
C76_1 C79_1 H79A_1 109.5 . . ?
C76_1 C79_1 H79B_1 109.5 . . ?
C76_1 C79_1 H79C_1 109.5 . . ?
H79A_1 C79_1 H79B_1 109.5 . . ?
H79A_1 C79_1 H79C_1 109.5 . . ?
H79B_1 C79_1 H79C_1 109.5 . . ?
C76_1 C78_1 H78A_1 109.5 . . ?
C76_1 C78_1 H78B_1 109.5 . . ?
C76_1 C78_1 H78C_1 109.5 . . ?
H78A_1 C78_1 H78B_1 109.5 . . ?
H78A_1 C78_1 H78C_1 109.5 . . ?
H78B_1 C78_1 H78C_1 109.5 . . ?
C76_1 C77_1 H77A_1 109.5 . . ?
C76_1 C77_1 H77B_1 109.5 . . ?
C76_1 C77_1 H77C_1 109.5 . . ?
H77A_1 C77_1 H77B_1 109.5 . . ?
H77A_1 C77_1 H77C_1 109.5 . . ?
H77B_1 C77_1 H77C_1 109.5 . . ?
C80_1 N82_1 H82_1 115.7 . . ?
C80_1 N82_1 C83_1 128.5(10) . . ?
C83_1 N82_1 H82_1 115.7 . . ?
C11_1 C12_1 C20_1 121.5(10) . . ?
C11_1 C12_1 C13_1 116.9(10) . . ?
C13_1 C12_1 C20_1 121.6(10) . . ?
C15_1 C14_1 C13_1 118.1(9) . . ?
C15_1 C14_1 C16_1 125.5(9) . . ?
C13_1 C14_1 C16_1 116.4(9) . . ?
C99_1 C100_1 C101_1 115.4(12) . . ?
C99_1 C100_1 C108_1 126.1(14) . . ?
C101_1 C100_1 C108_1 118.4(12) . . ?
C103_1 C102_1 C104_1 120.1(13) . . ?
C101_1 C102_1 C103_1 116.0(14) . . ?
C101_1 C102_1 C104_1 123.0(12) . . ?
C84_1 C83_1 N82_1 115.8(9) . . ?
C84_1 C83_1 C88_1 121.4(10) . . ?
C88_1 C83_1 N82_1 122.8(10) . . ?
C25_1 C20_1 C12_1 124.3(10) . . ?
C25_1 C20_1 C21_1 117.6(11) . . ?
C21_1 C20_1 C12_1 118.0(10) . . ?
C12_1 C13_1 H13_1 119.4 . . ?
C14_1 C13_1 C12_1 121.1(10) . . ?
C14_1 C13_1 H13_1 119.4 . . ?
C14_1 C16_1 C18_1 110.3(8) . . ?
C14_1 C16_1 C17_1 111.1(9) . . ?
C17_1 C16_1 C18_1 108.0(9) . . ?
C19_1 C16_1 C14_1 109.8(9) . . ?
C19_1 C16_1 C18_1 109.8(9) . . ?
C19_1 C16_1 C17_1 107.7(10) . . ?
C100_1 C101_1 H101_1 118.6 . . ?
C102_1 C101_1 C100_1 122.7(13) . . ?
C102_1 C101_1 H101_1 118.6 . . ?
C113_1 C108_1 C100_1 111.0(13) . . ?
C113_1 C108_1 C109_1 121.8(16) . . ?
C109_1 C108_1 C100_1 114.3(13) . . ?
C117_1 C108_1 C100_1 117.0(13) . . ?
C117_1 C108_1 C114_1 108.4(14) . . ?
C114_1 C108_1 C100_1 133.8(14) . . ?
C102_1 C104_1 C106_1 113.0(10) . . ?
C102_1 C104_1 C105_1 107.0(11) . . ?
C102_1 C104_1 C107_1 110.7(11) . . ?
C106_1 C104_1 C105_1 110.2(12) . . ?
C106_1 C104_1 C107_1 107.8(10) . . ?
C105_1 C104_1 C107_1 108.1(11) . . ?
C83_1 C84_1 H84_1 119.8 . . ?
C83_1 C84_1 C85_1 120.4(10) . . ?
C85_1 C84_1 H84_1 119.8 . . ?
C83_1 C88_1 H88_1 121.1 . . ?
C87_1 C88_1 C83_1 117.9(10) . . ?
C87_1 C88_1 H88_1 121.1 . . ?
C20_1 C25_1 H25_1 119.1 . . ?
C20_1 C25_1 C24_1 121.8(12) . . ?
C24_1 C25_1 H25_1 119.1 . . ?
C20_1 C21_1 H21_1 121.4 . . ?
C22_1 C21_1 C20_1 117.3(11) . . ?
C22_1 C21_1 H21_1 121.4 . . ?
C16_1 C18_1 H18A_1 109.5 . . ?
C16_1 C18_1 H18B_1 109.5 . . ?
C16_1 C18_1 H18C_1 109.5 . . ?
H18A_1 C18_1 H18B_1 109.5 . . ?
H18A_1 C18_1 H18C_1 109.5 . . ?
H18B_1 C18_1 H18C_1 109.5 . . ?
C16_1 C17_1 H17A_1 109.5 . . ?
C16_1 C17_1 H17B_1 109.5 . . ?
C16_1 C17_1 H17C_1 109.5 . . ?
H17A_1 C17_1 H17B_1 109.5 . . ?
H17A_1 C17_1 H17C_1 109.5 . . ?
H17B_1 C17_1 H17C_1 109.5 . . ?
C16_1 C19_1 H19A_1 109.5 . . ?
C16_1 C19_1 H19B_1 109.5 . . ?
C16_1 C19_1 H19C_1 109.5 . . ?
H19A_1 C19_1 H19B_1 109.5 . . ?
H19A_1 C19_1 H19C_1 109.5 . . ?
H19B_1 C19_1 H19C_1 109.5 . . ?
C108_1 C113_1 H113_1 125.2 . . ?
C108_1 C113_1 C112_1 109.7(19) . . ?
C112_1 C113_1 H113_1 125.2 . . ?
C108_1 C109_1 H109_1 123.5 . . ?
C110_1 C109_1 C108_1 112.9(16) . . ?
C110_1 C109_1 H109_1 123.5 . . ?
C108_1 C117_1 H117_1 115.9 . . ?
C116_1 C117_1 C108_1 128.1(17) . . ?
C116_1 C117_1 H117_1 115.9 . . ?
C108_1 C114_1 H114_1 115.6 . . ?
C115_1 C114_1 C108_1 128.9(18) . . ?
C115_1 C114_1 H114_1 115.6 . . ?
C104_1 C106_1 H10A_1 109.5 . . ?
C104_1 C106_1 H10B_1 109.5 . . ?
C104_1 C106_1 H10C_1 109.5 . . ?
H10A_1 C106_1 H10B_1 109.5 . . ?
H10A_1 C106_1 H10C_1 109.5 . . ?
H10B_1 C106_1 H10C_1 109.5 . . ?
C104_1 C105_1 H10D_1 109.5 . . ?
C104_1 C105_1 H10E_1 109.5 . . ?
C104_1 C105_1 H10F_1 109.5 . . ?
H10D_1 C105_1 H10E_1 109.5 . . ?
H10D_1 C105_1 H10F_1 109.5 . . ?
H10E_1 C105_1 H10F_1 109.5 . . ?
C104_1 C107_1 H10G_1 109.5 . . ?
C104_1 C107_1 H10H_1 109.5 . . ?
C104_1 C107_1 H10I_1 109.5 . . ?
H10G_1 C107_1 H10H_1 109.5 . . ?
H10G_1 C107_1 H10I_1 109.5 . . ?
H10H_1 C107_1 H10I_1 109.5 . . ?
C84_1 C85_1 C86_1 118.6(9) . . ?
C84_1 C85_1 C145_1 128.0(9) . . ?
C86_1 C85_1 C145_1 113.3(9) . . ?
C88_1 C87_1 H87_1 118.4 . . ?
C88_1 C87_1 C86_1 123.2(10) . . ?
C86_1 C87_1 H87_1 118.4 . . ?
C25_1 C24_1 H24_1 119.5 . . ?
C23_1 C24_1 C25_1 121.1(12) . . ?
C23_1 C24_1 H24_1 119.5 . . ?
C21_1 C22_1 H22_1 117.0 . . ?
C23_1 C22_1 C21_1 126.1(12) . . ?
C23_1 C22_1 H22_1 117.0 . . ?
C113_1 C112_1 H112_1 114.5 . . ?
C111_1 C112_1 C113_1 131.0(18) . . ?
C111_1 C112_1 H112_1 114.5 . . ?
C109_1 C110_1 H110_1 117.4 . . ?
C109_1 C110_1 C111_1 125.1(17) . . ?
C111_1 C110_1 H110_1 117.4 . . ?
C117_1 C116_1 H116_1 122.6 . . ?
C111_1 C116_1 C117_1 114.8(18) . . ?
C111_1 C116_1 H116_1 122.6 . . ?
C114_1 C115_1 H115_1 124.0 . . ?
C114_1 C115_1 C111_1 112.1(17) . . ?
C111_1 C115_1 H115_1 124.0 . . ?
C85_1 C86_1 C146_1 111.9(9) . . ?
C87_1 C86_1 C85_1 118.5(9) . . ?
C87_1 C86_1 C146_1 129.5(9) . . ?
C85_1 C145_1 C133_1 101.9(7) . . ?
C85_1 C145_1 C144_1 113.8(9) . . ?
C41_1 C145_1 C85_1 107.1(8) . . ?
C41_1 C145_1 C133_1 103.6(8) . . ?
C41_1 C145_1 C144_1 111.6(8) . . ?
C133_1 C145_1 C144_1 117.8(9) . . ?
C24_1 C23_1 C26_1 120.6(10) . . ?
C22_1 C23_1 C24_1 115.7(11) . . ?
C22_1 C23_1 C26_1 123.7(10) . . ?
C112_1 C111_1 C110_1 103.0(15) . . ?
C116_1 C111_1 C115_1 125.0(15) . . ?
C116_1 C111_1 C118_1 111.7(14) . . ?
C118_1 C111_1 C112_1 123.0(14) . . ?
C118_1 C111_1 C110_1 121.0(14) . . ?
C118_1 C111_1 C115_1 122.8(14) . . ?
C86_1 C146_1 H146_1 112.1 . . ?
C42_1 C146_1 C86_1 108.1(7) . . ?
C42_1 C146_1 H146_1 112.1 . . ?
C42_1 C146_1 C134_1 106.9(8) . . ?
C134_1 C146_1 C86_1 105.0(8) . . ?
C134_1 C146_1 H146_1 112.1 . . ?
C42_1 C41_1 C145_1 115.6(8) . . ?
C40_1 C41_1 C145_1 124.4(9) . . ?
C40_1 C41_1 C42_1 120.0(9) . . ?
C134_1 C133_1 C145_1 114.5(9) . . ?
C134_1 C133_1 C132_1 122.1(9) . . ?
C132_1 C133_1 C145_1 123.4(9) . . ?
O143_1 C144_1 C145_1 111.6(11) . . ?
O142_1 C144_1 C145_1 119.5(12) . . ?
O142_1 C144_1 O143_1 125.9(11) . . ?
C31_1 C26_1 C23_1 122.6(9) . . ?
C31_1 C26_1 C27_1 118.5(9) . . ?
C27_1 C26_1 C23_1 119.0(9) . . ?
C111_1 C118_1 C119_1 121.3(13) . . ?
C111_1 C118_1 C123_1 122.8(13) . . ?
C123_1 C118_1 C119_1 115.7(14) . . ?
C41_1 C42_1 C146_1 111.6(9) . . ?
C43_1 C42_1 C146_1 125.7(9) . . ?
C43_1 C42_1 C41_1 122.5(9) . . ?
C133_1 C134_1 C146_1 112.6(8) . . ?
C135_1 C134_1 C146_1 129.1(9) . . ?
C135_1 C134_1 C133_1 118.4(10) . . ?
C41_1 C40_1 H40_1 120.8 . . ?
C41_1 C40_1 C39_1 118.3(9) . . ?
C39_1 C40_1 H40_1 120.8 . . ?
C133_1 C132_1 H132_1 122.1 . . ?
C131_1 C132_1 C133_1 115.7(10) . . ?
C131_1 C132_1 H132_1 122.1 . . ?
C26_1 C31_1 H31_1 118.4 . . ?
C26_1 C31_1 C30_1 123.2(9) . . ?
C30_1 C31_1 H31_1 118.4 . . ?
C26_1 C27_1 H27_1 120.5 . . ?
C28_1 C27_1 C26_1 118.9(9) . . ?
C28_1 C27_1 H27_1 120.5 . . ?
C118_1 C119_1 H119_1 120.6 . . ?
C120_1 C119_1 C118_1 118.9(14) . . ?
C120_1 C119_1 H119_1 120.6 . . ?
C118_1 C123_1 H123_1 117.8 . . ?
C122_1 C123_1 C118_1 124.3(13) . . ?
C122_1 C123_1 H123_1 117.8 . . ?
C42_1 C43_1 H43_1 119.6 . . ?
C42_1 C43_1 C44_1 120.8(9) . . ?
C44_1 C43_1 H43_1 119.6 . . ?
C134_1 C135_1 H135_1 120.0 . . ?
C136_1 C135_1 C134_1 119.9(10) . . ?
C136_1 C135_1 H135_1 120.0 . . ?
C40_1 C39_1 C44_1 121.3(9) . . ?
C40_1 C39_1 N38_1 123.4(9) . . ?
N38_1 C39_1 C44_1 115.3(9) . . ?
C132_1 C131_1 N130_1 116.8(11) . . ?
C136_1 C131_1 C132_1 123.2(11) . . ?
C136_1 C131_1 N130_1 119.6(10) . . ?
C31_1 C30_1 C32_1 119.9(8) . . ?
C29_1 C30_1 C31_1 115.5(8) . . ?
C29_1 C30_1 C32_1 124.5(8) . . ?
C27_1 C28_1 C36_1 115.2(9) . . ?
C29_1 C28_1 C27_1 121.5(9) . . ?
C29_1 C28_1 C36_1 123.1(9) . . ?
C119_1 C120_1 C128_1 113.0(13) . . ?
C121_1 C120_1 C119_1 123.5(14) . . ?
C121_1 C120_1 C128_1 123.5(14) . . ?
C123_1 C122_1 C121_1 117.7(11) . . ?
C123_1 C122_1 C124_1 123.3(11) . . ?
C121_1 C122_1 C124_1 118.8(11) . . ?
C43_1 C44_1 C39_1 117.0(9) . . ?
C43_1 C44_1 H44_1 121.5 . . ?
C39_1 C44_1 H44_1 121.5 . . ?
C135_1 C136_1 H136_1 119.7 . . ?
C131_1 C136_1 C135_1 120.6(11) . . ?
C131_1 C136_1 H136_1 119.7 . . ?
C39_1 N38_1 H38_1 116.5 . . ?
C36_1 N38_1 C39_1 127.1(9) . . ?
C36_1 N38_1 H38_1 116.5 . . ?
C131_1 N130_1 H130_1 116.9 . . ?
C128_1 N130_1 C131_1 126.1(12) . . ?
C128_1 N130_1 H130_1 116.9 . . ?
C34_1 C32_1 C30_1 109.9(8) . . ?
C34_1 C32_1 C35_1 107.7(9) . . ?
C35_1 C32_1 C30_1 109.7(8) . . ?
C33_1 C32_1 C30_1 110.5(8) . . ?
C33_1 C32_1 C34_1 109.6(9) . . ?
C33_1 C32_1 C35_1 109.5(9) . . ?
C30_1 C29_1 H29_1 118.9 . . ?
C28_1 C29_1 C30_1 122.1(9) . . ?
C28_1 C29_1 H29_1 118.9 . . ?
N38_1 C36_1 C28_1 117.4(9) . . ?
O37_1 C36_1 C28_1 118.8(9) . . ?
O37_1 C36_1 N38_1 123.9(9) . . ?
N130_1 C128_1 C120_1 115.9(15) . . ?
O129_1 C128_1 C120_1 116.0(16) . . ?
O129_1 C128_1 N130_1 127.2(15) . . ?
C120_1 C121_1 C122_1 118.7(13) . . ?
C120_1 C121_1 H121_1 120.6 . . ?
C122_1 C121_1 H121_1 120.6 . . ?
C122_1 C124_1 C126_1 107.6(9) . . ?
C122_1 C124_1 C125_1 108.8(10) . . ?
C127_1 C124_1 C122_1 111.6(9) . . ?
C127_1 C124_1 C126_1 109.5(10) . . ?
C127_1 C124_1 C125_1 108.8(10) . . ?
C125_1 C124_1 C126_1 110.6(10) . . ?
C32_1 C34_1 H34A_1 109.5 . . ?
C32_1 C34_1 H34B_1 109.5 . . ?
C32_1 C34_1 H34C_1 109.5 . . ?
H34A_1 C34_1 H34B_1 109.5 . . ?
H34A_1 C34_1 H34C_1 109.5 . . ?
H34B_1 C34_1 H34C_1 109.5 . . ?
C32_1 C35_1 H35A_1 109.5 . . ?
C32_1 C35_1 H35B_1 109.5 . . ?
C32_1 C35_1 H35C_1 109.5 . . ?
H35A_1 C35_1 H35B_1 109.5 . . ?
H35A_1 C35_1 H35C_1 109.5 . . ?
H35B_1 C35_1 H35C_1 109.5 . . ?
C32_1 C33_1 H33A_1 109.5 . . ?
C32_1 C33_1 H33B_1 109.5 . . ?
C32_1 C33_1 H33C_1 109.5 . . ?
H33A_1 C33_1 H33B_1 109.5 . . ?
H33A_1 C33_1 H33C_1 109.5 . . ?
H33B_1 C33_1 H33C_1 109.5 . . ?
C124_1 C127_1 H12A_1 109.5 . . ?
C124_1 C127_1 H12B_1 109.5 . . ?
C124_1 C127_1 H12C_1 109.5 . . ?
H12A_1 C127_1 H12B_1 109.5 . . ?
H12A_1 C127_1 H12C_1 109.5 . . ?
H12B_1 C127_1 H12C_1 109.5 . . ?
C124_1 C126_1 H12D_1 109.5 . . ?
C124_1 C126_1 H12E_1 109.5 . . ?
C124_1 C126_1 H12F_1 109.5 . . ?
H12D_1 C126_1 H12E_1 109.5 . . ?
H12D_1 C126_1 H12F_1 109.5 . . ?
H12E_1 C126_1 H12F_1 109.5 . . ?
C124_1 C125_1 H12G_1 109.5 . . ?
C124_1 C125_1 H12H_1 109.5 . . ?
C124_1 C125_1 H12I_1 109.5 . . ?
H12G_1 C125_1 H12H_1 109.5 . . ?
H12G_1 C125_1 H12I_1 109.5 . . ?
H12H_1 C125_1 H12I_1 109.5 . . ?
H79A_2 C79_2 H79B_2 109.5 . . ?
H79A_2 C79_2 H79C_2 109.5 . . ?
H79B_2 C79_2 H79C_2 109.5 . . ?
C76_2 C79_2 H79A_2 109.5 . . ?
C76_2 C79_2 H79B_2 109.5 . . ?
C76_2 C79_2 H79C_2 109.5 . . ?
O53_2 C52_2 N51_2 122.4(9) . . ?
O53_2 C52_2 C54_2 120.9(9) . . ?
N51_2 C52_2 C54_2 116.7(9) . . ?
C52_2 N51_2 H51_2 116.8 . . ?
C52_2 N51_2 C47_2 126.4(9) . . ?
C47_2 N51_2 H51_2 116.8 . . ?
C59_2 C54_2 C52_2 118.0(9) . . ?
C59_2 C54_2 C55_2 120.2(10) . . ?
C55_2 C54_2 C52_2 121.7(9) . . ?
N51_2 C47_2 C46_2 117.2(9) . . ?
N51_2 C47_2 C48_2 125.0(9) . . ?
C48_2 C47_2 C46_2 117.8(10) . . ?
C54_2 C59_2 H59_2 119.9 . . ?
C54_2 C59_2 C58_2 120.3(10) . . ?
C58_2 C59_2 H59_2 119.9 . . ?
C54_2 C55_2 H55_2 120.4 . . ?
C56_2 C55_2 C54_2 119.3(9) . . ?
C56_2 C55_2 H55_2 120.4 . . ?
C47_2 C46_2 H46_2 119.6 . . ?
C45_2 C46_2 C47_2 120.8(10) . . ?
C45_2 C46_2 H46_2 119.6 . . ?
C47_2 C48_2 H48_2 119.2 . . ?
C47_2 C48_2 C49_2 121.5(9) . . ?
C49_2 C48_2 H48_2 119.2 . . ?
C59_2 C58_2 C60_2 119.1(9) . . ?
C57_2 C58_2 C59_2 119.3(9) . . ?
C57_2 C58_2 C60_2 121.6(10) . . ?
C55_2 C56_2 C57_2 120.8(10) . . ?
C55_2 C56_2 C64_2 120.3(9) . . ?
C57_2 C56_2 C64_2 118.8(10) . . ?
C46_2 C45_2 C50_2 120.0(9) . . ?
C46_2 C45_2 C134_2 124.7(9) . . ?
C50_2 C45_2 C134_2 115.2(9) . . ?
C48_2 C49_2 H49_2 120.9 . . ?
C48_2 C49_2 C50_2 118.3(10) . . ?
C50_2 C49_2 H49_2 120.9 . . ?
C58_2 C57_2 C56_2 120.2(10) . . ?
C58_2 C57_2 H57_2 119.9 . . ?
C56_2 C57_2 H57_2 119.9 . . ?
C58_2 C60_2 C61_2 109.0(10) . . ?
C58_2 C60_2 C62_2 109.0(10) . . ?
C61_2 C60_2 C62_2 108.5(11) . . ?
C63_2 C60_2 C58_2 111.9(9) . . ?
C63_2 C60_2 C61_2 110.9(11) . . ?
C63_2 C60_2 C62_2 107.6(11) . . ?
C65_2 C64_2 C56_2 123.4(9) . . ?
C65_2 C64_2 C69_2 116.8(9) . . ?
C69_2 C64_2 C56_2 119.7(9) . . ?
C45_2 C50_2 C49_2 121.5(9) . . ?
C45_2 C50_2 C133_2 113.5(8) . . ?
C49_2 C50_2 C133_2 125.1(9) . . ?
C45_2 C134_2 C1_2 105.9(8) . . ?
C45_2 C134_2 C89_2 104.9(9) . . ?
C45_2 C134_2 C135_2 114.1(9) . . ?
C1_2 C134_2 C89_2 102.5(8) . . ?
C1_2 C134_2 C135_2 118.0(9) . . ?
C135_2 C134_2 C89_2 110.1(8) . . ?
C60_2 C61_2 H61A_2 109.5 . . ?
C60_2 C61_2 H61B_2 109.5 . . ?
C60_2 C61_2 H61C_2 109.5 . . ?
H61A_2 C61_2 H61B_2 109.5 . . ?
H61A_2 C61_2 H61C_2 109.5 . . ?
H61B_2 C61_2 H61C_2 109.5 . . ?
C60_2 C63_2 H63A_2 109.5 . . ?
C60_2 C63_2 H63B_2 109.5 . . ?
C60_2 C63_2 H63C_2 109.5 . . ?
H63A_2 C63_2 H63B_2 109.5 . . ?
H63A_2 C63_2 H63C_2 109.5 . . ?
H63B_2 C63_2 H63C_2 109.5 . . ?
C60_2 C62_2 H62A_2 109.5 . . ?
C60_2 C62_2 H62B_2 109.5 . . ?
C60_2 C62_2 H62C_2 109.5 . . ?
H62A_2 C62_2 H62B_2 109.5 . . ?
H62A_2 C62_2 H62C_2 109.5 . . ?
H62B_2 C62_2 H62C_2 109.5 . . ?
C64_2 C65_2 H65_2 118.5 . . ?
C64_2 C65_2 C66_2 122.9(9) . . ?
C66_2 C65_2 H65_2 118.5 . . ?
C64_2 C69_2 H69_2 119.6 . . ?
C68_2 C69_2 C64_2 120.8(10) . . ?
C68_2 C69_2 H69_2 119.6 . . ?
C50_2 C133_2 H133_2 113.6 . . ?
C6_2 C133_2 C50_2 104.6(8) . . ?
C6_2 C133_2 H133_2 113.6 . . ?
C94_2 C133_2 C50_2 105.9(8) . . ?
C94_2 C133_2 H133_2 113.6 . . ?
C94_2 C133_2 C6_2 104.8(8) . . ?
C6_2 C1_2 C134_2 112.5(9) . . ?
C2_2 C1_2 C134_2 126.9(9) . . ?
C2_2 C1_2 C6_2 120.5(9) . . ?
C94_2 C89_2 C134_2 112.5(8) . . ?
C90_2 C89_2 C134_2 126.3(10) . . ?
C90_2 C89_2 C94_2 120.7(10) . . ?
O136_2 C135_2 C134_2 119.5(14) . . ?
O136_2 C135_2 O137_2 124.4(14) . . ?
O137_2 C135_2 C134_2 113.7(11) . . ?
C65_2 C66_2 H66_2 119.4 . . ?
C65_2 C66_2 C67_2 121.1(10) . . ?
C67_2 C66_2 H66_2 119.4 . . ?
C69_2 C68_2 H68_2 120.1 . . ?
C69_2 C68_2 C67_2 119.7(10) . . ?
C67_2 C68_2 H68_2 120.1 . . ?
C1_2 C6_2 C133_2 115.6(9) . . ?
C5_2 C6_2 C133_2 123.9(9) . . ?
C5_2 C6_2 C1_2 120.4(10) . . ?
C89_2 C94_2 C133_2 113.9(9) . . ?
C93_2 C94_2 C133_2 125.1(9) . . ?
C93_2 C94_2 C89_2 120.9(9) . . ?
C1_2 C2_2 H2_2 120.0 . . ?
C1_2 C2_2 C3_2 119.9(10) . . ?
C3_2 C2_2 H2_2 120.0 . . ?
C89_2 C90_2 H90_2 120.6 . . ?
C89_2 C90_2 C91_2 118.7(10) . . ?
C91_2 C90_2 H90_2 120.6 . . ?
C66_2 C67_2 C68_2 118.4(10) . . ?
C66_2 C67_2 C70_2 120.5(10) . . ?
C68_2 C67_2 C70_2 121.0(9) . . ?
C6_2 C5_2 H5_2 120.4 . . ?
C6_2 C5_2 C4_2 119.2(10) . . ?
C4_2 C5_2 H5_2 120.4 . . ?
C94_2 C93_2 H93_2 120.6 . . ?
C94_2 C93_2 C92_2 118.7(10) . . ?
C92_2 C93_2 H93_2 120.6 . . ?
C4_2 C3_2 C2_2 118.6(10) . . ?
C4_2 C3_2 N7_2 126.5(9) . . ?
N7_2 C3_2 C2_2 114.9(9) . . ?
C90_2 C91_2 N95_2 123.6(10) . . ?
C92_2 C91_2 C90_2 121.3(9) . . ?
C92_2 C91_2 N95_2 114.9(10) . . ?
C71_2 C70_2 C67_2 118.7(9) . . ?
C75_2 C70_2 C67_2 123.3(10) . . ?
C75_2 C70_2 C71_2 117.9(10) . . ?
C5_2 C4_2 H4_2 119.4 . . ?
C3_2 C4_2 C5_2 121.2(10) . . ?
C3_2 C4_2 H4_2 119.4 . . ?
C93_2 C92_2 H92_2 120.5 . . ?
C91_2 C92_2 C93_2 119.0(10) . . ?
C91_2 C92_2 H92_2 120.5 . . ?
C3_2 N7_2 H7_2 116.3 . . ?
C8_2 N7_2 C3_2 127.4(9) . . ?
C8_2 N7_2 H7_2 116.3 . . ?
C91_2 N95_2 H95_2 116.8 . . ?
C96_2 N95_2 C91_2 126.5(9) . . ?
C96_2 N95_2 H95_2 116.8 . . ?
C70_2 C71_2 H71_2 120.0 . . ?
C72_2 C71_2 C70_2 119.9(10) . . ?
C72_2 C71_2 H71_2 120.0 . . ?
C70_2 C75_2 H75_2 118.0 . . ?
C70_2 C75_2 C74_2 124.0(11) . . ?
C74_2 C75_2 H75_2 118.0 . . ?
N7_2 C8_2 C10_2 115.9(10) . . ?
O9_2 C8_2 N7_2 123.7(10) . . ?
O9_2 C8_2 C10_2 120.3(10) . . ?
N95_2 C96_2 C98_2 117.8(11) . . ?
O97_2 C96_2 N95_2 123.8(11) . . ?
O97_2 C96_2 C98_2 116.3(12) . . ?
O314_2 C96_2 N95_2 113.8(17) . . ?
O314_2 C96_2 C98_2 118.2(13) . . ?
C71_2 C72_2 C80_2 123.2(10) . . ?
C73_2 C72_2 C71_2 119.6(10) . . ?
C73_2 C72_2 C80_2 117.2(10) . . ?
C75_2 C74_2 C76_2 120.0(11) . . ?
C73_2 C74_2 C75_2 118.1(11) . . ?
C73_2 C74_2 C76_2 122.0(11) . . ?
C15_2 C10_2 C8_2 117.9(10) . . ?
C15_2 C10_2 C11_2 118.7(10) . . ?
C11_2 C10_2 C8_2 123.4(9) . . ?
C99_2 C98_2 C96_2 118.9(11) . . ?
C99_2 C98_2 C103_2 116.6(10) . . ?
C103_2 C98_2 C96_2 124.4(10) . . ?
O81_2 C80_2 C72_2 117.9(10) . . ?
O81_2 C80_2 N82_2 126.7(10) . . ?
N82_2 C80_2 C72_2 115.4(10) . . ?
C72_2 C73_2 H73_2 119.8 . . ?
C74_2 C73_2 C72_2 120.4(11) . . ?
C74_2 C73_2 H73_2 119.8 . . ?
C74_2 C76_2 C79_2 111.7(11) . . ?
C78_2 C76_2 C79_2 113.9(15) . . ?
C78_2 C76_2 C74_2 112.4(13) . . ?
C78_2 C76_2 C77_2 103.1(14) . . ?
C77_2 C76_2 C79_2 108.4(13) . . ?
C77_2 C76_2 C74_2 106.6(13) . . ?
C10_2 C15_2 H15_2 118.5 . . ?
C10_2 C15_2 C14_2 123.0(10) . . ?
C14_2 C15_2 H15_2 118.5 . . ?
C10_2 C11_2 H11_2 119.0 . . ?
C10_2 C11_2 C12_2 122.0(10) . . ?
C12_2 C11_2 H11_2 119.0 . . ?
C98_2 C99_2 H99_2 117.6 . . ?
C100_2 C99_2 C98_2 124.8(11) . . ?
C100_2 C99_2 H99_2 117.6 . . ?
C98_2 C103_2 H103_2 119.4 . . ?
C102_2 C103_2 C98_2 121.2(10) . . ?
C102_2 C103_2 H103_2 119.4 . . ?
C80_2 N82_2 H82_2 117.7 . . ?
C80_2 N82_2 C83_2 124.6(9) . . ?
C83_2 N82_2 H82_2 117.7 . . ?
C76_2 C78_2 H78A_2 109.5 . . ?
C76_2 C78_2 H78B_2 109.5 . . ?
C76_2 C78_2 H78C_2 109.5 . . ?
H78A_2 C78_2 H78B_2 109.5 . . ?
H78A_2 C78_2 H78C_2 109.5 . . ?
H78B_2 C78_2 H78C_2 109.5 . . ?
C76_2 C77_2 H77A_2 109.5 . . ?
C76_2 C77_2 H77B_2 109.5 . . ?
C76_2 C77_2 H77C_2 109.5 . . ?
H77A_2 C77_2 H77B_2 109.5 . . ?
H77A_2 C77_2 H77C_2 109.5 . . ?
H77B_2 C77_2 H77C_2 109.5 . . ?
C15_2 C14_2 C16_2 124.1(9) . . ?
C13_2 C14_2 C15_2 116.7(9) . . ?
C13_2 C14_2 C16_2 119.2(9) . . ?
C11_2 C12_2 C13_2 117.2(10) . . ?
C11_2 C12_2 C20_2 121.5(9) . . ?
C13_2 C12_2 C20_2 121.3(9) . . ?
C99_2 C100_2 C108_2 121.7(10) . . ?
C99_2 C100_2 C101_2 118.3(10) . . ?
C101_2 C100_2 C108_2 120.0(9) . . ?
C103_2 C102_2 C101_2 118.7(10) . . ?
C103_2 C102_2 C104_2 119.6(9) . . ?
C101_2 C102_2 C104_2 121.7(9) . . ?
N82_2 C83_2 C84_2 116.5(9) . . ?
N82_2 C83_2 C88_2 122.5(10) . . ?
C84_2 C83_2 C88_2 120.9(10) . . ?
C14_2 C13_2 C12_2 122.1(10) . . ?
C14_2 C13_2 H13_2 119.0 . . ?
C12_2 C13_2 H13_2 119.0 . . ?
C14_2 C16_2 C19_2 110.0(8) . . ?
C14_2 C16_2 C17_2 109.9(9) . . ?
C19_2 C16_2 C17_2 109.3(10) . . ?
C18_2 C16_2 C14_2 110.9(9) . . ?
C18_2 C16_2 C19_2 109.8(9) . . ?
C18_2 C16_2 C17_2 106.9(9) . . ?
C25_2 C20_2 C12_2 123.5(10) . . ?
C21_2 C20_2 C12_2 120.5(9) . . ?
C21_2 C20_2 C25_2 115.8(10) . . ?
C109_2 C108_2 C100_2 123.2(10) . . ?
C113_2 C108_2 C100_2 120.6(9) . . ?
C113_2 C108_2 C109_2 116.1(10) . . ?
C100_2 C101_2 H101_2 119.9 . . ?
C102_2 C101_2 C100_2 120.1(9) . . ?
C102_2 C101_2 H101_2 119.9 . . ?
C102_2 C104_2 C107_2 112.0(9) . . ?
C102_2 C104_2 C106_2 109.2(9) . . ?
C107_2 C104_2 C106_2 108.7(9) . . ?
C105_2 C104_2 C102_2 109.9(8) . . ?
C105_2 C104_2 C107_2 110.2(9) . . ?
C105_2 C104_2 C106_2 106.7(9) . . ?
C83_2 C84_2 H84_2 120.7 . . ?
C85_2 C84_2 C83_2 118.6(10) . . ?
C85_2 C84_2 H84_2 120.7 . . ?
C83_2 C88_2 H88_2 121.3 . . ?
C83_2 C88_2 C87_2 117.4(10) . . ?
C87_2 C88_2 H88_2 121.3 . . ?
C16_2 C19_2 H19A_2 109.5 . . ?
C16_2 C19_2 H19B_2 109.5 . . ?
C16_2 C19_2 H19C_2 109.5 . . ?
H19A_2 C19_2 H19B_2 109.5 . . ?
H19A_2 C19_2 H19C_2 109.5 . . ?
H19B_2 C19_2 H19C_2 109.5 . . ?
C16_2 C18_2 H18A_2 109.5 . . ?
C16_2 C18_2 H18B_2 109.5 . . ?
C16_2 C18_2 H18C_2 109.5 . . ?
H18A_2 C18_2 H18B_2 109.5 . . ?
H18A_2 C18_2 H18C_2 109.5 . . ?
H18B_2 C18_2 H18C_2 109.5 . . ?
C16_2 C17_2 H17A_2 109.5 . . ?
C16_2 C17_2 H17B_2 109.5 . . ?
C16_2 C17_2 H17C_2 109.5 . . ?
H17A_2 C17_2 H17B_2 109.5 . . ?
H17A_2 C17_2 H17C_2 109.5 . . ?
H17B_2 C17_2 H17C_2 109.5 . . ?
C20_2 C25_2 H25_2 119.0 . . ?
C24_2 C25_2 C20_2 122.1(10) . . ?
C24_2 C25_2 H25_2 119.0 . . ?
C20_2 C21_2 H21_2 117.5 . . ?
C20_2 C21_2 C22_2 125.1(10) . . ?
C22_2 C21_2 H21_2 117.5 . . ?
C108_2 C109_2 H109_2 119.7 . . ?
C110_2 C109_2 C108_2 120.6(11) . . ?
C110_2 C109_2 H109_2 119.7 . . ?
C108_2 C113_2 H113_2 119.3 . . ?
C112_2 C113_2 C108_2 121.5(10) . . ?
C112_2 C113_2 H113_2 119.3 . . ?
C104_2 C107_2 H10A_2 109.5 . . ?
C104_2 C107_2 H10B_2 109.5 . . ?
C104_2 C107_2 H10C_2 109.5 . . ?
H10A_2 C107_2 H10B_2 109.5 . . ?
H10A_2 C107_2 H10C_2 109.5 . . ?
H10B_2 C107_2 H10C_2 109.5 . . ?
C104_2 C105_2 H10D_2 109.5 . . ?
C104_2 C105_2 H10E_2 109.5 . . ?
C104_2 C105_2 H10F_2 109.5 . . ?
H10D_2 C105_2 H10E_2 109.5 . . ?
H10D_2 C105_2 H10F_2 109.5 . . ?
H10E_2 C105_2 H10F_2 109.5 . . ?
C104_2 C106_2 H10G_2 109.5 . . ?
C104_2 C106_2 H10H_2 109.5 . . ?
C104_2 C106_2 H10I_2 109.5 . . ?
H10G_2 C106_2 H10H_2 109.5 . . ?
H10G_2 C106_2 H10I_2 109.5 . . ?
H10H_2 C106_2 H10I_2 109.5 . . ?
C84_2 C85_2 C141_2 126.4(9) . . ?
C84_2 C85_2 C86_2 118.9(10) . . ?
C86_2 C85_2 C141_2 114.7(8) . . ?
C88_2 C87_2 H87_2 119.3 . . ?
C86_2 C87_2 C88_2 121.3(10) . . ?
C86_2 C87_2 H87_2 119.3 . . ?
C25_2 C24_2 H24_2 119.7 . . ?
C25_2 C24_2 C23_2 120.6(9) . . ?
C23_2 C24_2 H24_2 119.7 . . ?
C21_2 C22_2 H22_2 121.4 . . ?
C21_2 C22_2 C23_2 117.1(10) . . ?
C23_2 C22_2 H22_2 121.4 . . ?
C109_2 C110_2 H110_2 118.0 . . ?
C111_2 C110_2 C109_2 124.0(10) . . ?
C111_2 C110_2 H110_2 118.0 . . ?
C113_2 C112_2 H112_2 118.5 . . ?
C113_2 C112_2 C111_2 123.0(11) . . ?
C111_2 C112_2 H112_2 118.5 . . ?
C85_2 C141_2 C41_2 104.8(8) . . ?
C85_2 C141_2 C129_2 105.1(8) . . ?
C85_2 C141_2 C138_2 115.4(8) . . ?
C41_2 C141_2 C138_2 113.6(8) . . ?
C129_2 C141_2 C41_2 103.7(8) . . ?
C129_2 C141_2 C138_2 113.2(9) . . ?
C85_2 C86_2 C142_2 112.0(9) . . ?
C87_2 C86_2 C85_2 122.6(9) . . ?
C87_2 C86_2 C142_2 125.3(9) . . ?
C24_2 C23_2 C22_2 119.3(10) . . ?
C24_2 C23_2 C26_2 122.3(9) . . ?
C22_2 C23_2 C26_2 118.4(9) . . ?
C110_2 C111_2 C112_2 114.6(10) . . ?
C110_2 C111_2 C114_2 123.7(9) . . ?
C112_2 C111_2 C114_2 121.7(10) . . ?
C40_2 C41_2 C141_2 124.4(9) . . ?
C42_2 C41_2 C141_2 112.9(8) . . ?
C42_2 C41_2 C40_2 122.7(9) . . ?
C130_2 C129_2 C141_2 113.1(9) . . ?
C128_2 C129_2 C141_2 126.1(9) . . ?
C128_2 C129_2 C130_2 120.7(9) . . ?
O139_2 C138_2 C141_2 110.4(10) . . ?
O150_2 C138_2 C141_2 112.8(12) . . ?
O150_2 C138_2 O139_2 110.7(13) . . ?
O140_2 C138_2 C141_2 119.9(13) . . ?
O140_2 C138_2 O139_2 116.3(13) . . ?
C86_2 C142_2 H142_2 112.8 . . ?
C86_2 C142_2 C42_2 106.5(7) . . ?
C42_2 C142_2 H142_2 112.8 . . ?
C130_2 C142_2 C86_2 107.6(8) . . ?
C130_2 C142_2 H142_2 112.8 . . ?
C130_2 C142_2 C42_2 103.6(8) . . ?
C31_2 C26_2 C23_2 118.3(9) . . ?
C27_2 C26_2 C23_2 120.2(9) . . ?
C27_2 C26_2 C31_2 121.2(10) . . ?
C119_2 C114_2 C111_2 120.7(10) . . ?
C115_2 C114_2 C111_2 121.3(9) . . ?
C115_2 C114_2 C119_2 117.8(10) . . ?
C41_2 C40_2 H40_2 121.9 . . ?
C41_2 C40_2 C39_2 116.3(10) . . ?
C39_2 C40_2 H40_2 121.9 . . ?
C41_2 C42_2 C142_2 114.7(9) . . ?
C41_2 C42_2 C43_2 119.6(9) . . ?
C43_2 C42_2 C142_2 125.6(9) . . ?
C129_2 C130_2 C142_2 113.1(8) . . ?
C131_2 C130_2 C129_2 119.9(9) . . ?
C131_2 C130_2 C142_2 126.9(9) . . ?
C129_2 C128_2 H128_2 120.9 . . ?
C129_2 C128_2 C127_2 118.2(10) . . ?
C127_2 C128_2 H128_2 120.9 . . ?
C26_2 C31_2 H31_2 119.2 . . ?
C30_2 C31_2 C26_2 121.6(9) . . ?
C30_2 C31_2 H31_2 119.2 . . ?
C26_2 C27_2 H27_2 120.7 . . ?
C26_2 C27_2 C28_2 118.6(10) . . ?
C28_2 C27_2 H27_2 120.7 . . ?
C114_2 C119_2 H119_2 118.8 . . ?
C114_2 C119_2 C118_2 122.3(10) . . ?
C118_2 C119_2 H119_2 118.8 . . ?
C114_2 C115_2 H115_2 118.4 . . ?
C114_2 C115_2 C116_2 123.1(9) . . ?
C116_2 C115_2 H115_2 118.4 . . ?
N38_2 C39_2 C40_2 121.1(9) . . ?
C44_2 C39_2 C40_2 120.8(10) . . ?
C44_2 C39_2 N38_2 118.1(10) . . ?
C42_2 C43_2 H43_2 121.1 . . ?
C44_2 C43_2 C42_2 117.8(10) . . ?
C44_2 C43_2 H43_2 121.1 . . ?
C130_2 C131_2 H131_2 120.1 . . ?
C130_2 C131_2 C132_2 119.8(10) . . ?
C132_2 C131_2 H131_2 120.1 . . ?
C132_2 C127_2 C128_2 119.9(9) . . ?
C132_2 C127_2 N126_2 126.0(9) . . ?
N126_2 C127_2 C128_2 114.2(9) . . ?
C31_2 C30_2 C29_2 117.2(9) . . ?
C31_2 C30_2 C32_2 123.1(9) . . ?
C29_2 C30_2 C32_2 119.6(9) . . ?
C27_2 C28_2 C29_2 121.6(10) . . ?
C27_2 C28_2 C36_2 116.7(10) . . ?
C29_2 C28_2 C36_2 121.7(10) . . ?
C119_2 C118_2 C120_2 120.5(9) . . ?
C117_2 C118_2 C119_2 118.8(8) . . ?
C117_2 C118_2 C120_2 120.6(9) . . ?
C115_2 C116_2 C117_2 116.9(10) . . ?
C115_2 C116_2 C124_2 125.5(9) . . ?
C117_2 C116_2 C124_2 117.6(10) . . ?
C39_2 N38_2 H38_2 116.2 . . ?
C36_2 N38_2 C39_2 127.6(9) . . ?
C36_2 N38_2 H38_2 116.2 . . ?
C39_2 C44_2 H44_2 118.6 . . ?
C43_2 C44_2 C39_2 122.7(10) . . ?
C43_2 C44_2 H44_2 118.6 . . ?
C131_2 C132_2 H132_2 119.3 . . ?
C127_2 C132_2 C131_2 121.4(10) . . ?
C127_2 C132_2 H132_2 119.3 . . ?
C127_2 N126_2 H126_2 117.5 . . ?
C127_2 N126_2 C124_2 124.9(9) . . ?
C124_2 N126_2 H126_2 117.5 . . ?
C30_2 C29_2 H29_2 120.2 . . ?
C28_2 C29_2 C30_2 119.7(10) . . ?
C28_2 C29_2 H29_2 120.2 . . ?
C30_2 C32_2 C35_2 110.2(9) . . ?
C33_2 C32_2 C30_2 108.8(8) . . ?
C33_2 C32_2 C35_2 106.4(10) . . ?
C34_2 C32_2 C30_2 111.0(9) . . ?
C34_2 C32_2 C33_2 110.0(10) . . ?
C34_2 C32_2 C35_2 110.5(9) . . ?
N38_2 C36_2 C28_2 116.5(9) . . ?
O37_2 C36_2 C28_2 123.2(9) . . ?
O37_2 C36_2 N38_2 120.3(9) . . ?
C118_2 C120_2 C122_2 108.9(8) . . ?
C118_2 C120_2 C123_2 108.6(8) . . ?
C121_2 C120_2 C118_2 112.7(8) . . ?
C121_2 C120_2 C122_2 109.9(9) . . ?
C121_2 C120_2 C123_2 107.7(9) . . ?
C122_2 C120_2 C123_2 108.9(9) . . ?
C118_2 C117_2 C116_2 120.9(10) . . ?
C118_2 C117_2 H117_2 119.5 . . ?
C116_2 C117_2 H117_2 119.5 . . ?
N126_2 C124_2 C116_2 115.0(10) . . ?
O125_2 C124_2 C116_2 122.2(10) . . ?
O125_2 C124_2 N126_2 122.8(10) . . ?
C32_2 C33_2 H33A_2 109.5 . . ?
C32_2 C33_2 H33B_2 109.5 . . ?
C32_2 C33_2 H33C_2 109.5 . . ?
H33A_2 C33_2 H33B_2 109.5 . . ?
H33A_2 C33_2 H33C_2 109.5 . . ?
H33B_2 C33_2 H33C_2 109.5 . . ?
C32_2 C34_2 H34A_2 109.5 . . ?
C32_2 C34_2 H34B_2 109.5 . . ?
C32_2 C34_2 H34C_2 109.5 . . ?
H34A_2 C34_2 H34B_2 109.5 . . ?
H34A_2 C34_2 H34C_2 109.5 . . ?
H34B_2 C34_2 H34C_2 109.5 . . ?
C32_2 C35_2 H35A_2 109.5 . . ?
C32_2 C35_2 H35B_2 109.5 . . ?
C32_2 C35_2 H35C_2 109.5 . . ?
H35A_2 C35_2 H35B_2 109.5 . . ?
H35A_2 C35_2 H35C_2 109.5 . . ?
H35B_2 C35_2 H35C_2 109.5 . . ?
C120_2 C121_2 H12A_2 109.5 . . ?
C120_2 C121_2 H12B_2 109.5 . . ?
C120_2 C121_2 H12C_2 109.5 . . ?
H12A_2 C121_2 H12B_2 109.5 . . ?
H12A_2 C121_2 H12C_2 109.5 . . ?
H12B_2 C121_2 H12C_2 109.5 . . ?
C120_2 C122_2 H12D_2 109.5 . . ?
C120_2 C122_2 H12E_2 109.5 . . ?
C120_2 C122_2 H12F_2 109.5 . . ?
H12D_2 C122_2 H12E_2 109.5 . . ?
H12D_2 C122_2 H12F_2 109.5 . . ?
H12E_2 C122_2 H12F_2 109.5 . . ?
C120_2 C123_2 H12G_2 109.5 . . ?
C120_2 C123_2 H12H_2 109.5 . . ?
C120_2 C123_2 H12I_2 109.5 . . ?
H12G_2 C123_2 H12H_2 109.5 . . ?
H12G_2 C123_2 H12I_2 109.5 . . ?
H12H_2 C123_2 H12I_2 109.5 . . ?
O2_3 S1_3 C4_3 75.6(8) . . ?
O2_3 S1_3 C3_3 84.4(8) . . ?
C3_3 S1_3 C4_3 101.3(10) . . ?
S1_3 C4_3 H4A_3 109.5 . . ?
S1_3 C4_3 H4B_3 109.5 . . ?
S1_3 C4_3 H4C_3 109.5 . . ?
H4A_3 C4_3 H4B_3 109.5 . . ?
H4A_3 C4_3 H4C_3 109.5 . . ?
H4B_3 C4_3 H4C_3 109.5 . . ?
S1_3 C3_3 H3A_3 109.5 . . ?
S1_3 C3_3 H3B_3 109.5 . . ?
S1_3 C3_3 H3C_3 109.5 . . ?
H3A_3 C3_3 H3B_3 109.5 . . ?
H3A_3 C3_3 H3C_3 109.5 . . ?
H3B_3 C3_3 H3C_3 109.5 . . ?
O2_4 S1_4 C4_4 106.0(6) . . ?
O2_4 S1_4 C3_4 105.8(5) . . ?
C4_4 S1_4 C3_4 98.9(6) . . ?
S1_4 C4_4 H4A_4 109.5 . . ?
S1_4 C4_4 H4B_4 109.5 . . ?
S1_4 C4_4 H4C_4 109.5 . . ?
H4A_4 C4_4 H4B_4 109.5 . . ?
H4A_4 C4_4 H4C_4 109.5 . . ?
H4B_4 C4_4 H4C_4 109.5 . . ?
S1_4 C3_4 H3A_4 109.5 . . ?
S1_4 C3_4 H3B_4 109.5 . . ?
S1_4 C3_4 H3C_4 109.5 . . ?
H3A_4 C3_4 H3B_4 109.5 . . ?
H3A_4 C3_4 H3C_4 109.5 . . ?
H3B_4 C3_4 H3C_4 109.5 . . ?
O2_5 S1_5 C4_5 107.2(10) . . ?
O2_5 S1_5 C3_5 104.2(9) . . ?
C3_5 S1_5 C4_5 94.6(12) . . ?
S1_5 C4_5 H4A_5 109.5 . . ?
S1_5 C4_5 H4B_5 109.5 . . ?
S1_5 C4_5 H4C_5 109.5 . . ?
H4A_5 C4_5 H4B_5 109.5 . . ?
H4A_5 C4_5 H4C_5 109.5 . . ?
H4B_5 C4_5 H4C_5 109.5 . . ?
S1_5 C3_5 H3A_5 109.5 . . ?
S1_5 C3_5 H3B_5 109.5 . . ?
S1_5 C3_5 H3C_5 109.5 . . ?
H3A_5 C3_5 H3B_5 109.5 . . ?
H3A_5 C3_5 H3C_5 109.5 . . ?
H3B_5 C3_5 H3C_5 109.5 . . ?
O2_6 S1_6 C4_6 104.2(9) . . ?
O2_6 S1_6 C3_6 106.1(8) . . ?
C4_6 S1_6 C3_6 97.1(8) . . ?
S1_6 C4_6 H4A_6 109.5 . . ?
S1_6 C4_6 H4B_6 109.5 . . ?
S1_6 C4_6 H4C_6 109.5 . . ?
H4A_6 C4_6 H4B_6 109.5 . . ?
H4A_6 C4_6 H4C_6 109.5 . . ?
H4B_6 C4_6 H4C_6 109.5 . . ?
S1_6 C3_6 H3A_6 109.5 . . ?
S1_6 C3_6 H3B_6 109.5 . . ?
S1_6 C3_6 H3C_6 109.5 . . ?
H3A_6 C3_6 H3B_6 109.5 . . ?
H3A_6 C3_6 H3C_6 109.5 . . ?
H3B_6 C3_6 H3C_6 109.5 . . ?
O2_7 S1_7 C4_7 104.5(8) . . ?
O2_7 S1_7 C3_7 102.2(8) . . ?
C4_7 S1_7 C3_7 94.9(9) . . ?
S1_7 C4_7 H4A_7 109.5 . . ?
S1_7 C4_7 H4B_7 109.5 . . ?
S1_7 C4_7 H4C_7 109.5 . . ?
H4A_7 C4_7 H4B_7 109.5 . . ?
H4A_7 C4_7 H4C_7 109.5 . . ?
H4B_7 C4_7 H4C_7 109.5 . . ?
S1_7 C3_7 H3A_7 109.5 . . ?
S1_7 C3_7 H3B_7 109.5 . . ?
S1_7 C3_7 H3C_7 109.5 . . ?
H3A_7 C3_7 H3B_7 109.5 . . ?
H3A_7 C3_7 H3C_7 109.5 . . ?
H3B_7 C3_7 H3C_7 109.5 . . ?
O2_8 S1_8 C4_8 100.8(11) . . ?
O2_8 S1_8 C3_8 102.4(10) . . ?
C4_8 S1_8 C3_8 99.3(12) . . ?
S1_8 C4_8 H4A_8 109.5 . . ?
S1_8 C4_8 H4B_8 109.5 . . ?
S1_8 C4_8 H4C_8 109.5 . . ?
H4A_8 C4_8 H4B_8 109.5 . . ?
H4A_8 C4_8 H4C_8 109.5 . . ?
H4B_8 C4_8 H4C_8 109.5 . . ?
S1_8 C3_8 H3A_8 109.5 . . ?
S1_8 C3_8 H3B_8 109.5 . . ?
S1_8 C3_8 H3C_8 109.5 . . ?
H3A_8 C3_8 H3B_8 109.5 . . ?
H3A_8 C3_8 H3C_8 109.5 . . ?
H3B_8 C3_8 H3C_8 109.5 . . ?
O2_9 S1_9 C4_9 98.7(13) . . ?
O2_9 S1_9 C3_9 103.0(12) . . ?
C3_9 S1_9 C4_9 99.8(14) . . ?
S1_9 C4_9 H4A_9 109.5 . . ?
S1_9 C4_9 H4B_9 109.5 . . ?
S1_9 C4_9 H4C_9 109.5 . . ?
H4A_9 C4_9 H4B_9 109.5 . . ?
H4A_9 C4_9 H4C_9 109.5 . . ?
H4B_9 C4_9 H4C_9 109.5 . . ?
S1_9 C3_9 H3A_9 109.5 . . ?
S1_9 C3_9 H3B_9 109.5 . . ?
S1_9 C3_9 H3C_9 109.5 . . ?
H3A_9 C3_9 H3B_9 109.5 . . ?
H3A_9 C3_9 H3C_9 109.5 . . ?
H3B_9 C3_9 H3C_9 109.5 . . ?
O2_10 S1_10 C4_10 103.7(9) . . ?
O2_10 S1_10 C3_10 100.5(10) . . ?
C4_10 S1_10 C3_10 96.4(11) . . ?
S1_10 C4_10 H4A_10 109.5 . . ?
S1_10 C4_10 H4B_10 109.5 . . ?
S1_10 C4_10 H4C_10 109.5 . . ?
H4A_10 C4_10 H4B_10 109.5 . . ?
H4A_10 C4_10 H4C_10 109.5 . . ?
H4B_10 C4_10 H4C_10 109.5 . . ?
S1_10 C3_10 H3A_10 109.5 . . ?
S1_10 C3_10 H3B_10 109.5 . . ?
S1_10 C3_10 H3C_10 109.5 . . ?
H3A_10 C3_10 H3B_10 109.5 . . ?
H3A_10 C3_10 H3C_10 109.5 . . ?
H3B_10 C3_10 H3C_10 109.5 . . ?
O2_11 S1A_11 C3_11 102.9(7) . . ?
O2_11 S1A_11 C4_11 101.6(8) . . ?
C4_11 S1A_11 C3_11 95.4(9) . . ?
S1A_11 C3_11 H3AA_11 109.5 . . ?
S1A_11 C3_11 H3AB_11 109.5 . . ?
S1A_11 C3_11 H3AC_11 109.5 . . ?
H3AA_11 C3_11 H3AB_11 109.5 . . ?
H3AA_11 C3_11 H3AC_11 109.5 . . ?
H3AB_11 C3_11 H3AC_11 109.5 . . ?
H3BD_11 C3_11 H3BE_11 109.5 . . ?
H3BD_11 C3_11 H3BF_11 109.5 . . ?
H3BE_11 C3_11 H3BF_11 109.5 . . ?
S1B_11 C3_11 H3BD_11 109.5 . . ?
S1B_11 C3_11 H3BE_11 109.5 . . ?
S1B_11 C3_11 H3BF_11 109.5 . . ?
S1A_11 C4_11 H4AA_11 109.5 . . ?
S1A_11 C4_11 H4AB_11 109.5 . . ?
S1A_11 C4_11 H4AC_11 109.5 . . ?
H4AA_11 C4_11 H4AB_11 109.5 . . ?
H4AA_11 C4_11 H4AC_11 109.5 . . ?
H4AB_11 C4_11 H4AC_11 109.5 . . ?
H4BD_11 C4_11 H4BE_11 109.5 . . ?
H4BD_11 C4_11 H4BF_11 109.5 . . ?
H4BE_11 C4_11 H4BF_11 109.5 . . ?
S1B_11 C4_11 H4BD_11 109.5 . . ?
S1B_11 C4_11 H4BE_11 109.5 . . ?
S1B_11 C4_11 H4BF_11 109.5 . . ?
O2_11 S1B_11 C3_11 107.6(9) . . ?
O2_11 S1B_11 C4_11 103.2(9) . . ?
C3_11 S1B_11 C4_11 94.5(9) . . ?

loop_
_geom_bond_atom_site_label_1
_geom_bond_atom_site_label_2
_geom_bond_distance
_geom_bond_site_symmetry_2
_geom_bond_publ_flag
C137_1 H137_1 1.0000 . ?
C137_1 C50_1 1.482(14) . ?
C137_1 C6_1 1.570(14) . ?
C137_1 C94_1 1.517(14) . ?
O53_1 C52_1 1.255(11) . ?
C52_1 N51_1 1.359(13) . ?
C52_1 C54_1 1.520(15) . ?
N51_1 H51_1 0.8800 . ?
N51_1 C47_1 1.420(13) . ?
C54_1 C59_1 1.409(15) . ?
C54_1 C55_1 1.381(14) . ?
C47_1 C46_1 1.380(13) . ?
C47_1 C48_1 1.433(14) . ?
C59_1 H59_1 0.9500 . ?
C59_1 C58_1 1.423(15) . ?
C55_1 H55_1 0.9500 . ?
C55_1 C56_1 1.423(15) . ?
C46_1 H46_1 0.9500 . ?
C46_1 C45_1 1.372(14) . ?
C48_1 H48_1 0.9500 . ?
C48_1 C49_1 1.469(15) . ?
C58_1 C57_1 1.389(16) . ?
C58_1 C60_1 1.529(12) . ?
C56_1 C57_1 1.490(16) . ?
C56_1 C64_1 1.396(15) . ?
C45_1 C138_1 1.529(14) . ?
C45_1 C50_1 1.414(14) . ?
C49_1 H49_1 0.9500 . ?
C49_1 C50_1 1.411(14) . ?
C57_1 H57_1 0.9500 . ?
C60_1 C63_1 1.535(13) . ?
C60_1 C62_1 1.541(13) . ?
C60_1 C61_1 1.556(13) . ?
C64_1 C69_1 1.433(16) . ?
C64_1 C65_1 1.392(16) . ?
C138_1 C1_1 1.632(14) . ?
C138_1 C89_1 1.548(14) . ?
C138_1 C139_1 1.623(14) . ?
C63_1 H63A_1 0.9800 . ?
C63_1 H63B_1 0.9800 . ?
C63_1 H63C_1 0.9800 . ?
C62_1 H62A_1 0.9800 . ?
C62_1 H62B_1 0.9800 . ?
C62_1 H62C_1 0.9800 . ?
C61_1 H61A_1 0.9800 . ?
C61_1 H61B_1 0.9800 . ?
C61_1 H61C_1 0.9800 . ?
C69_1 H69_1 0.9500 . ?
C69_1 C68_1 1.388(16) . ?
C65_1 H65_1 0.9500 . ?
C65_1 C66_1 1.419(17) . ?
C1_1 C2_1 1.367(14) . ?
C1_1 C6_1 1.374(13) . ?
C89_1 C94_1 1.429(13) . ?
C89_1 C90_1 1.383(14) . ?
C139_1 O141_1 1.294(13) . ?
C139_1 O140_1 1.203(14) . ?
C68_1 H68_1 0.9500 . ?
C68_1 C67_1 1.391(16) . ?
C66_1 H66_1 0.9500 . ?
C66_1 C67_1 1.405(16) . ?
C2_1 H2_1 0.9500 . ?
C2_1 C3_1 1.420(14) . ?
C6_1 C5_1 1.394(14) . ?
C94_1 C93_1 1.345(14) . ?
C90_1 H90_1 0.9500 . ?
C90_1 C91_1 1.429(16) . ?
C67_1 C70_1 1.443(16) . ?
C3_1 C4_1 1.382(14) . ?
C3_1 N7_1 1.415(13) . ?
C5_1 H5_1 0.9500 . ?
C5_1 C4_1 1.399(14) . ?
C93_1 H93_1 0.9500 . ?
C93_1 C92_1 1.360(16) . ?
C91_1 C92_1 1.352(16) . ?
C91_1 N95_1 1.525(15) . ?
C70_1 C75_1 1.413(17) . ?
C70_1 C71_1 1.447(16) . ?
C4_1 H4_1 0.9500 . ?
N7_1 H7_1 0.8800 . ?
N7_1 C8_1 1.361(13) . ?
C92_1 H92_1 0.9500 . ?
N95_1 H95_1 0.8800 . ?
N95_1 C96_1 1.334(17) . ?
C75_1 H75_1 0.9500 . ?
C75_1 C74_1 1.379(17) . ?
C71_1 H71_1 0.9500 . ?
C71_1 C72_1 1.359(16) . ?
C8_1 O9_1 1.248(12) . ?
C8_1 C10_1 1.486(15) . ?
C96_1 C98_1 1.49(2) . ?
C96_1 O97_1 1.249(17) . ?
C74_1 C73_1 1.449(18) . ?
C74_1 C76_1 1.487(14) . ?
C72_1 C73_1 1.405(17) . ?
C72_1 C80_1 1.495(17) . ?
C10_1 C11_1 1.393(15) . ?
C10_1 C15_1 1.379(14) . ?
C98_1 C99_1 1.32(2) . ?
C98_1 C103_1 1.41(2) . ?
C73_1 H73_1 0.9500 . ?
C76_1 C79_1 1.495(15) . ?
C76_1 C78_1 1.521(16) . ?
C76_1 C77_1 1.484(15) . ?
C80_1 N82_1 1.394(15) . ?
C80_1 O81_1 1.225(14) . ?
C11_1 H11_1 0.9500 . ?
C11_1 C12_1 1.383(16) . ?
C15_1 H15_1 0.9500 . ?
C15_1 C14_1 1.391(14) . ?
C99_1 H99_1 0.9500 . ?
C99_1 C100_1 1.38(2) . ?
C103_1 H103_1 0.9500 . ?
C103_1 C102_1 1.374(19) . ?
C79_1 H79A_1 0.9800 . ?
C79_1 H79B_1 0.9800 . ?
C79_1 H79C_1 0.9800 . ?
C78_1 H78A_1 0.9800 . ?
C78_1 H78B_1 0.9800 . ?
C78_1 H78C_1 0.9800 . ?
C77_1 H77A_1 0.9800 . ?
C77_1 H77B_1 0.9800 . ?
C77_1 H77C_1 0.9800 . ?
N82_1 H82_1 0.8800 . ?
N82_1 C83_1 1.479(14) . ?
C12_1 C20_1 1.487(16) . ?
C12_1 C13_1 1.443(16) . ?
C14_1 C13_1 1.406(15) . ?
C14_1 C16_1 1.536(11) . ?
C100_1 C101_1 1.50(2) . ?
C100_1 C108_1 1.5000(11) . ?
C102_1 C101_1 1.31(2) . ?
C102_1 C104_1 1.521(13) . ?
C83_1 C84_1 1.350(15) . ?
C83_1 C88_1 1.433(15) . ?
C20_1 C25_1 1.345(16) . ?
C20_1 C21_1 1.424(16) . ?
C13_1 H13_1 0.9500 . ?
C16_1 C18_1 1.545(12) . ?
C16_1 C17_1 1.541(13) . ?
C16_1 C19_1 1.529(12) . ?
C101_1 H101_1 0.9500 . ?
C108_1 C113_1 1.410(16) . ?
C108_1 C109_1 1.452(14) . ?
C108_1 C117_1 1.413(14) . ?
C108_1 C114_1 1.457(14) . ?
C104_1 C106_1 1.535(13) . ?
C104_1 C105_1 1.544(14) . ?
C104_1 C107_1 1.552(14) . ?
C84_1 H84_1 0.9500 . ?
C84_1 C85_1 1.399(14) . ?
C88_1 H88_1 0.9500 . ?
C88_1 C87_1 1.356(14) . ?
C25_1 H25_1 0.9500 . ?
C25_1 C24_1 1.426(18) . ?
C21_1 H21_1 0.9500 . ?
C21_1 C22_1 1.404(17) . ?
C18_1 H18A_1 0.9800 . ?
C18_1 H18B_1 0.9800 . ?
C18_1 H18C_1 0.9800 . ?
C17_1 H17A_1 0.9800 . ?
C17_1 H17B_1 0.9800 . ?
C17_1 H17C_1 0.9800 . ?
C19_1 H19A_1 0.9800 . ?
C19_1 H19B_1 0.9800 . ?
C19_1 H19C_1 0.9800 . ?
C113_1 H113_1 0.9500 . ?
C113_1 C112_1 1.439(16) . ?
C109_1 H109_1 0.9500 . ?
C109_1 C110_1 1.452(15) . ?
C117_1 H117_1 0.9500 . ?
C117_1 C116_1 1.405(14) . ?
C114_1 H114_1 0.9500 . ?
C114_1 C115_1 1.408(14) . ?
C106_1 H10A_1 0.9800 . ?
C106_1 H10B_1 0.9800 . ?
C106_1 H10C_1 0.9800 . ?
C105_1 H10D_1 0.9800 . ?
C105_1 H10E_1 0.9800 . ?
C105_1 H10F_1 0.9800 . ?
C107_1 H10G_1 0.9800 . ?
C107_1 H10H_1 0.9800 . ?
C107_1 H10I_1 0.9800 . ?
C85_1 C86_1 1.447(14) . ?
C85_1 C145_1 1.541(14) . ?
C87_1 H87_1 0.9500 . ?
C87_1 C86_1 1.370(14) . ?
C24_1 H24_1 0.9500 . ?
C24_1 C23_1 1.380(17) . ?
C22_1 H22_1 0.9500 . ?
C22_1 C23_1 1.333(16) . ?
C112_1 H112_1 0.9500 . ?
C112_1 C111_1 1.430(14) . ?
C110_1 H110_1 0.9500 . ?
C110_1 C111_1 1.476(15) . ?
C116_1 H116_1 0.9500 . ?
C116_1 C111_1 1.392(15) . ?
C115_1 H115_1 0.9500 . ?
C115_1 C111_1 1.440(14) . ?
C86_1 C146_1 1.529(15) . ?
C145_1 C41_1 1.526(14) . ?
C145_1 C133_1 1.564(14) . ?
C145_1 C144_1 1.598(15) . ?
C23_1 C26_1 1.456(15) . ?
C111_1 C118_1 1.41(2) . ?
C146_1 H146_1 1.0000 . ?
C146_1 C42_1 1.516(14) . ?
C146_1 C134_1 1.522(15) . ?
C41_1 C42_1 1.409(14) . ?
C41_1 C40_1 1.385(14) . ?
C133_1 C134_1 1.394(14) . ?
C133_1 C132_1 1.411(15) . ?
C144_1 O143_1 1.323(15) . ?
C144_1 O142_1 1.167(15) . ?
C26_1 C31_1 1.393(15) . ?
C26_1 C27_1 1.411(14) . ?
C118_1 C119_1 1.47(2) . ?
C118_1 C123_1 1.46(2) . ?
C42_1 C43_1 1.344(14) . ?
C134_1 C135_1 1.392(14) . ?
C40_1 H40_1 0.9500 . ?
C40_1 C39_1 1.427(14) . ?
C132_1 H132_1 0.9500 . ?
C132_1 C131_1 1.395(16) . ?
C31_1 H31_1 0.9500 . ?
C31_1 C30_1 1.435(14) . ?
C27_1 H27_1 0.9500 . ?
C27_1 C28_1 1.407(14) . ?
C119_1 H119_1 0.9500 . ?
C119_1 C120_1 1.41(2) . ?
C123_1 H123_1 0.9500 . ?
C123_1 C122_1 1.370(18) . ?
C43_1 H43_1 0.9500 . ?
C43_1 C44_1 1.421(14) . ?
C135_1 H135_1 0.9500 . ?
C135_1 C136_1 1.383(16) . ?
C39_1 C44_1 1.435(14) . ?
C39_1 N38_1 1.429(12) . ?
C131_1 C136_1 1.337(16) . ?
C131_1 N130_1 1.494(15) . ?
C30_1 C32_1 1.532(11) . ?
C30_1 C29_1 1.407(13) . ?
C28_1 C29_1 1.370(14) . ?
C28_1 C36_1 1.533(14) . ?
C120_1 C128_1 1.50(2) . ?
C120_1 C121_1 1.384(19) . ?
C122_1 C121_1 1.474(18) . ?
C122_1 C124_1 1.531(12) . ?
C44_1 H44_1 0.9500 . ?
C136_1 H136_1 0.9500 . ?
N38_1 H38_1 0.8800 . ?
N38_1 C36_1 1.334(12) . ?
N130_1 H130_1 0.8800 . ?
N130_1 C128_1 1.38(2) . ?
C32_1 C34_1 1.528(12) . ?
C32_1 C35_1 1.529(12) . ?
C32_1 C33_1 1.510(12) . ?
C29_1 H29_1 0.9500 . ?
C36_1 O37_1 1.241(12) . ?
C128_1 O129_1 1.29(2) . ?
C121_1 H121_1 0.9500 . ?
C124_1 C127_1 1.517(13) . ?
C124_1 C126_1 1.542(13) . ?
C124_1 C125_1 1.538(13) . ?
C34_1 H34A_1 0.9800 . ?
C34_1 H34B_1 0.9800 . ?
C34_1 H34C_1 0.9800 . ?
C35_1 H35A_1 0.9800 . ?
C35_1 H35B_1 0.9800 . ?
C35_1 H35C_1 0.9800 . ?
C33_1 H33A_1 0.9800 . ?
C33_1 H33B_1 0.9800 . ?
C33_1 H33C_1 0.9800 . ?
C127_1 H12A_1 0.9800 . ?
C127_1 H12B_1 0.9800 . ?
C127_1 H12C_1 0.9800 . ?
C126_1 H12D_1 0.9800 . ?
C126_1 H12E_1 0.9800 . ?
C126_1 H12F_1 0.9800 . ?
C125_1 H12G_1 0.9800 . ?
C125_1 H12H_1 0.9800 . ?
C125_1 H12I_1 0.9800 . ?
C79_2 H79A_2 0.9800 . ?
C79_2 H79B_2 0.9800 . ?
C79_2 H79C_2 0.9800 . ?
C79_2 C76_2 1.544(15) . ?
O53_2 C52_2 1.232(12) . ?
C52_2 N51_2 1.389(13) . ?
C52_2 C54_2 1.498(15) . ?
N51_2 H51_2 0.8800 . ?
N51_2 C47_2 1.390(13) . ?
C54_2 C59_2 1.377(14) . ?
C54_2 C55_2 1.423(14) . ?
C47_2 C46_2 1.455(15) . ?
C47_2 C48_2 1.390(15) . ?
C59_2 H59_2 0.9500 . ?
C59_2 C58_2 1.428(15) . ?
C55_2 H55_2 0.9500 . ?
C55_2 C56_2 1.376(15) . ?
C46_2 H46_2 0.9500 . ?
C46_2 C45_2 1.358(14) . ?
C48_2 H48_2 0.9500 . ?
C48_2 C49_2 1.403(14) . ?
C58_2 C57_2 1.379(15) . ?
C58_2 C60_2 1.539(12) . ?
C56_2 C57_2 1.416(15) . ?
C56_2 C64_2 1.495(14) . ?
C45_2 C50_2 1.387(14) . ?
C45_2 C134_2 1.530(14) . ?
C49_2 H49_2 0.9500 . ?
C49_2 C50_2 1.411(14) . ?
C57_2 H57_2 0.9500 . ?
C60_2 C61_2 1.544(14) . ?
C60_2 C63_2 1.538(13) . ?
C60_2 C62_2 1.564(14) . ?
C64_2 C65_2 1.363(14) . ?
C64_2 C69_2 1.465(14) . ?
C50_2 C133_2 1.548(14) . ?
C134_2 C1_2 1.552(15) . ?
C134_2 C89_2 1.591(16) . ?
C134_2 C135_2 1.583(16) . ?
C61_2 H61A_2 0.9800 . ?
C61_2 H61B_2 0.9800 . ?
C61_2 H61C_2 0.9800 . ?
C63_2 H63A_2 0.9800 . ?
C63_2 H63B_2 0.9800 . ?
C63_2 H63C_2 0.9800 . ?
C62_2 H62A_2 0.9800 . ?
C62_2 H62B_2 0.9800 . ?
C62_2 H62C_2 0.9800 . ?
C65_2 H65_2 0.9500 . ?
C65_2 C66_2 1.381(15) . ?
C69_2 H69_2 0.9500 . ?
C69_2 C68_2 1.374(15) . ?
C133_2 H133_2 1.0000 . ?
C133_2 C6_2 1.530(15) . ?
C133_2 C94_2 1.514(14) . ?
C1_2 C6_2 1.399(14) . ?
C1_2 C2_2 1.367(14) . ?
C89_2 C94_2 1.431(15) . ?
C89_2 C90_2 1.383(14) . ?
C135_2 O136_2 1.101(17) . ?
C135_2 O137_2 1.325(15) . ?
C66_2 H66_2 0.9500 . ?
C66_2 C67_2 1.386(14) . ?
C68_2 H68_2 0.9500 . ?
C68_2 C67_2 1.437(15) . ?
C6_2 C5_2 1.396(14) . ?
C94_2 C93_2 1.361(15) . ?
C2_2 H2_2 0.9500 . ?
C2_2 C3_2 1.446(14) . ?
C90_2 H90_2 0.9500 . ?
C90_2 C91_2 1.415(15) . ?
C67_2 C70_2 1.498(15) . ?
C5_2 H5_2 0.9500 . ?
C5_2 C4_2 1.402(15) . ?
C93_2 H93_2 0.9500 . ?
C93_2 C92_2 1.468(15) . ?
C3_2 C4_2 1.380(14) . ?
C3_2 N7_2 1.419(13) . ?
C91_2 C92_2 1.388(16) . ?
C91_2 N95_2 1.416(13) . ?
C70_2 C71_2 1.418(14) . ?
C70_2 C75_2 1.365(16) . ?
C4_2 H4_2 0.9500 . ?
C92_2 H92_2 0.9500 . ?
N7_2 H7_2 0.8800 . ?
N7_2 C8_2 1.388(14) . ?
N95_2 H95_2 0.8800 . ?
N95_2 C96_2 1.379(15) . ?
C71_2 H71_2 0.9500 . ?
C71_2 C72_2 1.415(15) . ?
C75_2 H75_2 0.9500 . ?
C75_2 C74_2 1.399(18) . ?
C8_2 O9_2 1.208(12) . ?
C8_2 C10_2 1.508(16) . ?
C96_2 C98_2 1.502(16) . ?
C96_2 O97_2 1.28(2) . ?
C96_2 O314_2 1.27(2) . ?
C72_2 C80_2 1.521(16) . ?
C72_2 C73_2 1.409(16) . ?
C74_2 C73_2 1.392(17) . ?
C74_2 C76_2 1.542(15) . ?
C10_2 C15_2 1.379(14) . ?
C10_2 C11_2 1.390(15) . ?
C98_2 C99_2 1.386(15) . ?
C98_2 C103_2 1.421(16) . ?
C80_2 O81_2 1.246(13) . ?
C80_2 N82_2 1.370(14) . ?
C73_2 H73_2 0.9500 . ?
C76_2 C78_2 1.49(2) . ?
C76_2 C77_2 1.536(16) . ?
C15_2 H15_2 0.9500 . ?
C15_2 C14_2 1.415(15) . ?
C11_2 H11_2 0.9500 . ?
C11_2 C12_2 1.401(15) . ?
C99_2 H99_2 0.9500 . ?
C99_2 C100_2 1.323(14) . ?
C103_2 H103_2 0.9500 . ?
C103_2 C102_2 1.390(14) . ?
N82_2 H82_2 0.8800 . ?
N82_2 C83_2 1.405(13) . ?
C78_2 H78A_2 0.9800 . ?
C78_2 H78B_2 0.9800 . ?
C78_2 H78C_2 0.9800 . ?
C77_2 H77A_2 0.9800 . ?
C77_2 H77B_2 0.9800 . ?
C77_2 H77C_2 0.9800 . ?
C14_2 C13_2 1.395(14) . ?
C14_2 C16_2 1.531(11) . ?
C12_2 C13_2 1.438(14) . ?
C12_2 C20_2 1.459(15) . ?
C100_2 C108_2 1.502(15) . ?
C100_2 C101_2 1.436(15) . ?
C102_2 C101_2 1.395(15) . ?
C102_2 C104_2 1.536(12) . ?
C83_2 C84_2 1.416(15) . ?
C83_2 C88_2 1.418(15) . ?
C13_2 H13_2 0.9500 . ?
C16_2 C19_2 1.532(12) . ?
C16_2 C18_2 1.521(12) . ?
C16_2 C17_2 1.538(12) . ?
C20_2 C25_2 1.410(15) . ?
C20_2 C21_2 1.384(15) . ?
C108_2 C109_2 1.407(14) . ?
C108_2 C113_2 1.379(15) . ?
C101_2 H101_2 0.9500 . ?
C104_2 C107_2 1.543(12) . ?
C104_2 C105_2 1.535(12) . ?
C104_2 C106_2 1.551(12) . ?
C84_2 H84_2 0.9500 . ?
C84_2 C85_2 1.406(14) . ?
C88_2 H88_2 0.9500 . ?
C88_2 C87_2 1.421(15) . ?
C19_2 H19A_2 0.9800 . ?
C19_2 H19B_2 0.9800 . ?
C19_2 H19C_2 0.9800 . ?
C18_2 H18A_2 0.9800 . ?
C18_2 H18B_2 0.9800 . ?
C18_2 H18C_2 0.9800 . ?
C17_2 H17A_2 0.9800 . ?
C17_2 H17B_2 0.9800 . ?
C17_2 H17C_2 0.9800 . ?
C25_2 H25_2 0.9500 . ?
C25_2 C24_2 1.375(14) . ?
C21_2 H21_2 0.9500 . ?
C21_2 C22_2 1.394(16) . ?
C109_2 H109_2 0.9500 . ?
C109_2 C110_2 1.383(16) . ?
C113_2 H113_2 0.9500 . ?
C113_2 C112_2 1.367(15) . ?
C107_2 H10A_2 0.9800 . ?
C107_2 H10B_2 0.9800 . ?
C107_2 H10C_2 0.9800 . ?
C105_2 H10D_2 0.9800 . ?
C105_2 H10E_2 0.9800 . ?
C105_2 H10F_2 0.9800 . ?
C106_2 H10G_2 0.9800 . ?
C106_2 H10H_2 0.9800 . ?
C106_2 H10I_2 0.9800 . ?
C85_2 C141_2 1.538(14) . ?
C85_2 C86_2 1.406(14) . ?
C87_2 H87_2 0.9500 . ?
C87_2 C86_2 1.320(14) . ?
C24_2 H24_2 0.9500 . ?
C24_2 C23_2 1.409(14) . ?
C22_2 H22_2 0.9500 . ?
C22_2 C23_2 1.419(15) . ?
C110_2 H110_2 0.9500 . ?
C110_2 C111_2 1.351(15) . ?
C112_2 H112_2 0.9500 . ?
C112_2 C111_2 1.411(14) . ?
C141_2 C41_2 1.567(14) . ?
C141_2 C129_2 1.556(14) . ?
C141_2 C138_2 1.619(15) . ?
C86_2 C142_2 1.536(14) . ?
C23_2 C26_2 1.550(15) . ?
C111_2 C114_2 1.486(15) . ?
C41_2 C40_2 1.397(14) . ?
C41_2 C42_2 1.368(14) . ?
C129_2 C130_2 1.427(15) . ?
C129_2 C128_2 1.402(15) . ?
C138_2 O139_2 1.336(17) . ?
C138_2 O150_2 1.32(2) . ?
C138_2 O140_2 1.186(18) . ?
C142_2 H142_2 1.0000 . ?
C142_2 C42_2 1.550(14) . ?
C142_2 C130_2 1.498(14) . ?
C26_2 C31_2 1.393(15) . ?
C26_2 C27_2 1.377(14) . ?
C114_2 C119_2 1.388(14) . ?
C114_2 C115_2 1.355(15) . ?
C40_2 H40_2 0.9500 . ?
C40_2 C39_2 1.428(15) . ?
C42_2 C43_2 1.440(14) . ?
C130_2 C131_2 1.384(13) . ?
C128_2 H128_2 0.9500 . ?
C128_2 C127_2 1.446(14) . ?
C31_2 H31_2 0.9500 . ?
C31_2 C30_2 1.387(14) . ?
C27_2 H27_2 0.9500 . ?
C27_2 C28_2 1.387(15) . ?
C119_2 H119_2 0.9500 . ?
C119_2 C118_2 1.412(14) . ?
C115_2 H115_2 0.9500 . ?
C115_2 C116_2 1.396(15) . ?
C39_2 N38_2 1.415(13) . ?
C39_2 C44_2 1.372(15) . ?
C43_2 H43_2 0.9500 . ?
C43_2 C44_2 1.354(14) . ?
C131_2 H131_2 0.9500 . ?
C131_2 C132_2 1.410(15) . ?
C127_2 C132_2 1.378(15) . ?
C127_2 N126_2 1.392(13) . ?
C30_2 C29_2 1.440(15) . ?
C30_2 C32_2 1.542(11) . ?
C28_2 C29_2 1.392(16) . ?
C28_2 C36_2 1.487(15) . ?
C118_2 C120_2 1.541(11) . ?
C118_2 C117_2 1.340(14) . ?
C116_2 C117_2 1.452(14) . ?
C116_2 C124_2 1.489(16) . ?
N38_2 H38_2 0.8800 . ?
N38_2 C36_2 1.406(13) . ?
C44_2 H44_2 0.9500 . ?
C132_2 H132_2 0.9500 . ?
N126_2 H126_2 0.8800 . ?
N126_2 C124_2 1.422(14) . ?
C29_2 H29_2 0.9500 . ?
C32_2 C33_2 1.542(12) . ?
C32_2 C34_2 1.538(12) . ?
C32_2 C35_2 1.562(12) . ?
C36_2 O37_2 1.239(12) . ?
C120_2 C121_2 1.530(12) . ?
C120_2 C122_2 1.559(12) . ?
C120_2 C123_2 1.563(12) . ?
C117_2 H117_2 0.9500 . ?
C124_2 O125_2 1.210(13) . ?
C33_2 H33A_2 0.9800 . ?
C33_2 H33B_2 0.9800 . ?
C33_2 H33C_2 0.9800 . ?
C34_2 H34A_2 0.9800 . ?
C34_2 H34B_2 0.9800 . ?
C34_2 H34C_2 0.9800 . ?
C35_2 H35A_2 0.9800 . ?
C35_2 H35B_2 0.9800 . ?
C35_2 H35C_2 0.9800 . ?
C121_2 H12A_2 0.9800 . ?
C121_2 H12B_2 0.9800 . ?
C121_2 H12C_2 0.9800 . ?
C122_2 H12D_2 0.9800 . ?
C122_2 H12E_2 0.9800 . ?
C122_2 H12F_2 0.9800 . ?
C123_2 H12G_2 0.9800 . ?
C123_2 H12H_2 0.9800 . ?
C123_2 H12I_2 0.9800 . ?
S1_3 O2_3 1.588(10) . ?
S1_3 C4_3 1.839(15) . ?
S1_3 C3_3 1.776(14) . ?
C4_3 H4A_3 0.9800 . ?
C4_3 H4B_3 0.9800 . ?
C4_3 H4C_3 0.9800 . ?
C3_3 H3A_3 0.9800 . ?
C3_3 H3B_3 0.9800 . ?
C3_3 H3C_3 0.9800 . ?
S1_4 O2_4 1.491(8) . ?
S1_4 C4_4 1.780(11) . ?
S1_4 C3_4 1.782(10) . ?
C4_4 H4A_4 0.9800 . ?
C4_4 H4B_4 0.9800 . ?
C4_4 H4C_4 0.9800 . ?
C3_4 H3A_4 0.9800 . ?
C3_4 H3B_4 0.9800 . ?
C3_4 H3C_4 0.9800 . ?
S1_5 O2_5 1.466(8) . ?
S1_5 C4_5 1.819(15) . ?
S1_5 C3_5 1.786(15) . ?
C4_5 H4A_5 0.9800 . ?
C4_5 H4B_5 0.9800 . ?
C4_5 H4C_5 0.9800 . ?
C3_5 H3A_5 0.9800 . ?
C3_5 H3B_5 0.9800 . ?
C3_5 H3C_5 0.9800 . ?
S1_6 O2_6 1.483(12) . ?
S1_6 C4_6 1.758(13) . ?
S1_6 C3_6 1.814(12) . ?
C4_6 H4A_6 0.9800 . ?
C4_6 H4B_6 0.9800 . ?
C4_6 H4C_6 0.9800 . ?
C3_6 H3A_6 0.9800 . ?
C3_6 H3B_6 0.9800 . ?
C3_6 H3C_6 0.9800 . ?
S1_7 O2_7 1.487(9) . ?
S1_7 C4_7 1.807(14) . ?
S1_7 C3_7 1.820(13) . ?
C4_7 H4A_7 0.9800 . ?
C4_7 H4B_7 0.9800 . ?
C4_7 H4C_7 0.9800 . ?
C3_7 H3A_7 0.9800 . ?
C3_7 H3B_7 0.9800 . ?
C3_7 H3C_7 0.9800 . ?
S1_8 O2_8 1.506(14) . ?
S1_8 C4_8 1.802(16) . ?
S1_8 C3_8 1.806(16) . ?
C4_8 H4A_8 0.9800 . ?
C4_8 H4B_8 0.9800 . ?
C4_8 H4C_8 0.9800 . ?
C3_8 H3A_8 0.9800 . ?
C3_8 H3B_8 0.9800 . ?
C3_8 H3C_8 0.9800 . ?
S1_9 O2_9 1.505(13) . ?
S1_9 C4_9 1.813(17) . ?
S1_9 C3_9 1.808(16) . ?
C4_9 H4A_9 0.9800 . ?
C4_9 H4B_9 0.9800 . ?
C4_9 H4C_9 0.9800 . ?
C3_9 H3A_9 0.9800 . ?
C3_9 H3B_9 0.9800 . ?
C3_9 H3C_9 0.9800 . ?
S1_10 O2_10 1.580(10) . ?
S1_10 C4_10 1.779(15) . ?
S1_10 C3_10 1.821(15) . ?
C4_10 H4A_10 0.9800 . ?
C4_10 H4B_10 0.9800 . ?
C4_10 H4C_10 0.9800 . ?
C3_10 H3A_10 0.9800 . ?
C3_10 H3B_10 0.9800 . ?
C3_10 H3C_10 0.9800 . ?
S1A_11 O2_11 1.494(9) . ?
S1A_11 C3_11 1.816(12) . ?
S1A_11 C4_11 1.794(13) . ?
O2_11 S1B_11 1.407(11) . ?
C3_11 H3AA_11 0.9800 . ?
C3_11 H3AB_11 0.9800 . ?
C3_11 H3AC_11 0.9800 . ?
C3_11 H3BD_11 0.9800 . ?
C3_11 H3BE_11 0.9800 . ?
C3_11 H3BF_11 0.9800 . ?
C3_11 S1B_11 1.799(13) . ?
C4_11 H4AA_11 0.9800 . ?
C4_11 H4AB_11 0.9800 . ?
C4_11 H4AC_11 0.9800 . ?
C4_11 H4BD_11 0.9800 . ?
C4_11 H4BE_11 0.9800 . ?
C4_11 H4BF_11 0.9800 . ?
C4_11 S1B_11 1.837(14) . ?

loop_
_geom_torsion_atom_site_label_1
_geom_torsion_atom_site_label_2
_geom_torsion_atom_site_label_3
_geom_torsion_atom_site_label_4
_geom_torsion
_geom_torsion_site_symmetry_1
_geom_torsion_site_symmetry_2
_geom_torsion_site_symmetry_3
_geom_torsion_site_symmetry_4
_geom_torsion_publ_flag
C137_1 C6_1 C5_1 C4_1 179.2(9) . . . . ?
C137_1 C94_1 C93_1 C92_1 -179.1(10) . . . . ?
O53_1 C52_1 N51_1 C47_1 -2.1(15) . . . . ?
O53_1 C52_1 C54_1 C59_1 22.1(14) . . . . ?
O53_1 C52_1 C54_1 C55_1 -161.4(10) . . . . ?
C52_1 N51_1 C47_1 C46_1 -152.3(9) . . . . ?
C52_1 N51_1 C47_1 C48_1 29.4(14) . . . . ?
C52_1 C54_1 C59_1 C58_1 -176.8(9) . . . . ?
C52_1 C54_1 C55_1 C56_1 -179.6(10) . . . . ?
N51_1 C52_1 C54_1 C59_1 -160.0(9) . . . . ?
N51_1 C52_1 C54_1 C55_1 16.6(15) . . . . ?
N51_1 C47_1 C46_1 C45_1 178.8(9) . . . . ?
N51_1 C47_1 C48_1 C49_1 -175.9(8) . . . . ?
C54_1 C52_1 N51_1 C47_1 180.0(9) . . . . ?
C54_1 C59_1 C58_1 C57_1 -3.7(16) . . . . ?
C54_1 C59_1 C58_1 C60_1 176.2(10) . . . . ?
C54_1 C55_1 C56_1 C57_1 -2.5(15) . . . . ?
C54_1 C55_1 C56_1 C64_1 -177.3(11) . . . . ?
C47_1 C46_1 C45_1 C138_1 179.4(9) . . . . ?
C47_1 C46_1 C45_1 C50_1 -3.6(15) . . . . ?
C47_1 C48_1 C49_1 C50_1 -2.3(13) . . . . ?
C59_1 C54_1 C55_1 C56_1 -3.3(17) . . . . ?
C59_1 C58_1 C57_1 C56_1 -2.3(18) . . . . ?
C59_1 C58_1 C60_1 C63_1 153.5(11) . . . . ?
C59_1 C58_1 C60_1 C62_1 31.4(15) . . . . ?
C59_1 C58_1 C60_1 C61_1 -85.3(14) . . . . ?
C55_1 C54_1 C59_1 C58_1 6.6(16) . . . . ?
C55_1 C56_1 C57_1 C58_1 5.3(16) . . . . ?
C55_1 C56_1 C64_1 C69_1 -39.9(17) . . . . ?
C55_1 C56_1 C64_1 C65_1 146.0(13) . . . . ?
C46_1 C47_1 C48_1 C49_1 5.8(13) . . . . ?
C46_1 C45_1 C138_1 C1_1 119.8(10) . . . . ?
C46_1 C45_1 C138_1 C89_1 -130.0(10) . . . . ?
C46_1 C45_1 C138_1 C139_1 -2.7(14) . . . . ?
C46_1 C45_1 C50_1 C137_1 -176.3(9) . . . . ?
C46_1 C45_1 C50_1 C49_1 7.2(14) . . . . ?
C48_1 C47_1 C46_1 C45_1 -3.0(14) . . . . ?
C48_1 C49_1 C50_1 C137_1 179.8(9) . . . . ?
C48_1 C49_1 C50_1 C45_1 -4.1(13) . . . . ?
C56_1 C64_1 C69_1 C68_1 -174.2(11) . . . . ?
C56_1 C64_1 C65_1 C66_1 177.1(13) . . . . ?
C45_1 C138_1 C1_1 C2_1 -126.1(10) . . . . ?
C45_1 C138_1 C1_1 C6_1 56.2(10) . . . . ?
C45_1 C138_1 C89_1 C94_1 -52.5(10) . . . . ?
C45_1 C138_1 C89_1 C90_1 129.7(10) . . . . ?
C45_1 C138_1 C139_1 O141_1 -68.4(11) . . . . ?
C45_1 C138_1 C139_1 O140_1 79.2(13) . . . . ?
C57_1 C58_1 C60_1 C63_1 -26.6(16) . . . . ?
C57_1 C58_1 C60_1 C62_1 -148.7(12) . . . . ?
C57_1 C58_1 C60_1 C61_1 94.7(14) . . . . ?
C57_1 C56_1 C64_1 C69_1 145.6(11) . . . . ?
C57_1 C56_1 C64_1 C65_1 -28.5(18) . . . . ?
C60_1 C58_1 C57_1 C56_1 177.8(10) . . . . ?
C64_1 C56_1 C57_1 C58_1 -179.5(11) . . . . ?
C64_1 C69_1 C68_1 C67_1 -1.3(19) . . . . ?
C64_1 C65_1 C66_1 C67_1 -5(2) . . . . ?
C138_1 C45_1 C50_1 C137_1 1.2(11) . . . . ?
C138_1 C45_1 C50_1 C49_1 -175.3(9) . . . . ?
C138_1 C1_1 C2_1 C3_1 -177.2(9) . . . . ?
C138_1 C1_1 C6_1 C137_1 0.3(11) . . . . ?
C138_1 C1_1 C6_1 C5_1 177.4(9) . . . . ?
C138_1 C89_1 C94_1 C137_1 -1.6(11) . . . . ?
C138_1 C89_1 C94_1 C93_1 -177.9(9) . . . . ?
C138_1 C89_1 C90_1 C91_1 178.1(9) . . . . ?
C50_1 C137_1 C6_1 C1_1 -57.2(10) . . . . ?
C50_1 C137_1 C6_1 C5_1 125.9(10) . . . . ?
C50_1 C137_1 C94_1 C89_1 56.6(10) . . . . ?
C50_1 C137_1 C94_1 C93_1 -127.4(11) . . . . ?
C50_1 C45_1 C138_1 C1_1 -57.5(10) . . . . ?
C50_1 C45_1 C138_1 C89_1 52.7(10) . . . . ?
C50_1 C45_1 C138_1 C139_1 -179.9(8) . . . . ?
C69_1 C64_1 C65_1 C66_1 3(2) . . . . ?
C69_1 C68_1 C67_1 C66_1 -1(2) . . . . ?
C69_1 C68_1 C67_1 C70_1 175.9(12) . . . . ?
C65_1 C64_1 C69_1 C68_1 0.4(18) . . . . ?
C65_1 C66_1 C67_1 C68_1 4(2) . . . . ?
C65_1 C66_1 C67_1 C70_1 -173.0(13) . . . . ?
C1_1 C138_1 C89_1 C94_1 58.2(10) . . . . ?
C1_1 C138_1 C89_1 C90_1 -119.6(10) . . . . ?
C1_1 C138_1 C139_1 O141_1 173.9(8) . . . . ?
C1_1 C138_1 C139_1 O140_1 -38.5(13) . . . . ?
C1_1 C2_1 C3_1 C4_1 -2.1(14) . . . . ?
C1_1 C2_1 C3_1 N7_1 -176.3(9) . . . . ?
C1_1 C6_1 C5_1 C4_1 2.4(14) . . . . ?
C89_1 C138_1 C1_1 C2_1 120.8(10) . . . . ?
C89_1 C138_1 C1_1 C6_1 -56.9(10) . . . . ?
C89_1 C138_1 C139_1 O141_1 55.2(11) . . . . ?
C89_1 C138_1 C139_1 O140_1 -157.2(10) . . . . ?
C89_1 C94_1 C93_1 C92_1 -3.4(16) . . . . ?
C89_1 C90_1 C91_1 C92_1 2.4(16) . . . . ?
C89_1 C90_1 C91_1 N95_1 172.7(9) . . . . ?
C139_1 C138_1 C1_1 C2_1 -4.1(14) . . . . ?
C139_1 C138_1 C1_1 C6_1 178.1(8) . . . . ?
C139_1 C138_1 C89_1 C94_1 -178.2(8) . . . . ?
C139_1 C138_1 C89_1 C90_1 4.0(14) . . . . ?
C68_1 C67_1 C70_1 C75_1 146.0(14) . . . . ?
C68_1 C67_1 C70_1 C71_1 -35.8(19) . . . . ?
C66_1 C67_1 C70_1 C75_1 -37(2) . . . . ?
C66_1 C67_1 C70_1 C71_1 140.8(14) . . . . ?
C2_1 C1_1 C6_1 C137_1 -177.6(9) . . . . ?
C2_1 C1_1 C6_1 C5_1 -0.5(15) . . . . ?
C2_1 C3_1 C4_1 C5_1 4.3(14) . . . . ?
C2_1 C3_1 N7_1 C8_1 178.4(9) . . . . ?
C6_1 C137_1 C50_1 C45_1 56.7(10) . . . . ?
C6_1 C137_1 C50_1 C49_1 -127.0(9) . . . . ?
C6_1 C137_1 C94_1 C89_1 -57.0(10) . . . . ?
C6_1 C137_1 C94_1 C93_1 119.0(11) . . . . ?
C6_1 C1_1 C2_1 C3_1 0.3(14) . . . . ?
C6_1 C5_1 C4_1 C3_1 -4.4(15) . . . . ?
C94_1 C137_1 C50_1 C45_1 -57.2(11) . . . . ?
C94_1 C137_1 C50_1 C49_1 119.1(10) . . . . ?
C94_1 C137_1 C6_1 C1_1 58.3(11) . . . . ?
C94_1 C137_1 C6_1 C5_1 -118.7(10) . . . . ?
C94_1 C89_1 C90_1 C91_1 0.4(14) . . . . ?
C94_1 C93_1 C92_1 C91_1 6.2(18) . . . . ?
C90_1 C89_1 C94_1 C137_1 176.5(8) . . . . ?
C90_1 C89_1 C94_1 C93_1 0.1(14) . . . . ?
C90_1 C91_1 C92_1 C93_1 -5.7(18) . . . . ?
C90_1 C91_1 N95_1 C96_1 159.3(13) . . . . ?
C67_1 C70_1 C75_1 C74_1 177.6(14) . . . . ?
C67_1 C70_1 C71_1 C72_1 -177.5(12) . . . . ?
C3_1 N7_1 C8_1 O9_1 10.5(15) . . . . ?
C3_1 N7_1 C8_1 C10_1 -168.5(9) . . . . ?
C91_1 N95_1 C96_1 C98_1 172.2(13) . . . . ?
C91_1 N95_1 C96_1 O97_1 -18(2) . . . . ?
C70_1 C75_1 C74_1 C73_1 -3(2) . . . . ?
C70_1 C75_1 C74_1 C76_1 -170.9(15) . . . . ?
C70_1 C71_1 C72_1 C73_1 3(2) . . . . ?
C70_1 C71_1 C72_1 C80_1 177.7(12) . . . . ?
C4_1 C3_1 N7_1 C8_1 4.6(15) . . . . ?
N7_1 C3_1 C4_1 C5_1 177.9(9) . . . . ?
N7_1 C8_1 C10_1 C11_1 -0.9(15) . . . . ?
N7_1 C8_1 C10_1 C15_1 173.9(9) . . . . ?
C92_1 C91_1 N95_1 C96_1 -30.7(19) . . . . ?
N95_1 C91_1 C92_1 C93_1 -175.1(11) . . . . ?
N95_1 C96_1 C98_1 C99_1 30(3) . . . . ?
N95_1 C96_1 C98_1 C103_1 -147.1(15) . . . . ?
C75_1 C70_1 C71_1 C72_1 0.9(19) . . . . ?
C75_1 C74_1 C73_1 C72_1 6(2) . . . . ?
C75_1 C74_1 C76_1 C79_1 179.2(17) . . . . ?
C75_1 C74_1 C76_1 C78_1 69.5(19) . . . . ?
C75_1 C74_1 C76_1 C77_1 -49(2) . . . . ?
C71_1 C70_1 C75_1 C74_1 -1(2) . . . . ?
C71_1 C72_1 C73_1 C74_1 -6(2) . . . . ?
C71_1 C72_1 C80_1 N82_1 34.6(17) . . . . ?
C71_1 C72_1 C80_1 O81_1 -147.9(13) . . . . ?
C8_1 C10_1 C11_1 C12_1 177.1(10) . . . . ?
C8_1 C10_1 C15_1 C14_1 -179.3(9) . . . . ?
C96_1 C98_1 C99_1 C100_1 176.8(18) . . . . ?
C96_1 C98_1 C103_1 C102_1 -178.9(16) . . . . ?
C72_1 C80_1 N82_1 C83_1 175.7(10) . . . . ?
O9_1 C8_1 C10_1 C11_1 -180.0(10) . . . . ?
O9_1 C8_1 C10_1 C15_1 -5.1(14) . . . . ?
C10_1 C11_1 C12_1 C20_1 -179.3(10) . . . . ?
C10_1 C11_1 C12_1 C13_1 2.5(16) . . . . ?
C10_1 C15_1 C14_1 C13_1 0.9(16) . . . . ?
C10_1 C15_1 C14_1 C16_1 177.8(10) . . . . ?
C98_1 C99_1 C100_1 C101_1 7(3) . . . . ?
C98_1 C99_1 C100_1 C108_1 -175.5(18) . . . . ?
C98_1 C103_1 C102_1 C101_1 -2(3) . . . . ?
C98_1 C103_1 C102_1 C104_1 -171.9(15) . . . . ?
O97_1 C96_1 C98_1 C99_1 -139.8(19) . . . . ?
O97_1 C96_1 C98_1 C103_1 43(3) . . . . ?
C73_1 C74_1 C76_1 C79_1 11(2) . . . . ?
C73_1 C74_1 C76_1 C78_1 -98.2(17) . . . . ?
C73_1 C74_1 C76_1 C77_1 143.3(17) . . . . ?
C73_1 C72_1 C80_1 N82_1 -149.9(11) . . . . ?
C73_1 C72_1 C80_1 O81_1 27.5(18) . . . . ?
C76_1 C74_1 C73_1 C72_1 174.7(14) . . . . ?
C80_1 C72_1 C73_1 C74_1 178.2(12) . . . . ?
C80_1 N82_1 C83_1 C84_1 -175.1(11) . . . . ?
C80_1 N82_1 C83_1 C88_1 2.6(17) . . . . ?
C11_1 C10_1 C15_1 C14_1 -4.2(15) . . . . ?
C11_1 C12_1 C20_1 C25_1 -147.1(13) . . . . ?
C11_1 C12_1 C20_1 C21_1 35.8(17) . . . . ?
C11_1 C12_1 C13_1 C14_1 -5.8(17) . . . . ?
C15_1 C10_1 C11_1 C12_1 2.4(16) . . . . ?
C15_1 C14_1 C13_1 C12_1 4.2(17) . . . . ?
C15_1 C14_1 C16_1 C18_1 7.4(15) . . . . ?
C15_1 C14_1 C16_1 C17_1 -112.4(12) . . . . ?
C15_1 C14_1 C16_1 C19_1 128.5(12) . . . . ?
C99_1 C98_1 C103_1 C102_1 4(3) . . . . ?
C99_1 C100_1 C101_1 C102_1 -5(3) . . . . ?
C99_1 C100_1 C108_1 C113_1 9(3) . . . . ?
C99_1 C100_1 C108_1 C109_1 -133(2) . . . . ?
C99_1 C100_1 C108_1 C117_1 -30(3) . . . . ?
C99_1 C100_1 C108_1 C114_1 138.4(19) . . . . ?
C103_1 C98_1 C99_1 C100_1 -6(3) . . . . ?
C103_1 C102_1 C101_1 C100_1 3(3) . . . . ?
C103_1 C102_1 C104_1 C106_1 -51.6(18) . . . . ?
C103_1 C102_1 C104_1 C105_1 69.9(17) . . . . ?
C103_1 C102_1 C104_1 C107_1 -172.6(14) . . . . ?
N82_1 C83_1 C84_1 C85_1 176.1(9) . . . . ?
N82_1 C83_1 C88_1 C87_1 -174.8(9) . . . . ?
O81_1 C80_1 N82_1 C83_1 -1.8(19) . . . . ?
C12_1 C20_1 C25_1 C24_1 175.7(13) . . . . ?
C12_1 C20_1 C21_1 C22_1 -176.3(12) . . . . ?
C100_1 C108_1 C113_1 C112_1 -167.0(10) . . . . ?
C100_1 C108_1 C109_1 C110_1 168.3(16) . . . . ?
C100_1 C108_1 C117_1 C116_1 -170.9(17) . . . . ?
C100_1 C108_1 C114_1 C115_1 176.9(17) . . . . ?
C83_1 C84_1 C85_1 C86_1 -1.3(14) . . . . ?
C83_1 C84_1 C85_1 C145_1 -175.9(9) . . . . ?
C83_1 C88_1 C87_1 C86_1 -0.9(15) . . . . ?
C20_1 C12_1 C13_1 C14_1 175.9(11) . . . . ?
C20_1 C25_1 C24_1 C23_1 2(2) . . . . ?
C20_1 C21_1 C22_1 C23_1 0(2) . . . . ?
C13_1 C12_1 C20_1 C25_1 31.1(19) . . . . ?
C13_1 C12_1 C20_1 C21_1 -146.0(12) . . . . ?
C13_1 C14_1 C16_1 C18_1 -175.7(10) . . . . ?
C13_1 C14_1 C16_1 C17_1 64.6(13) . . . . ?
C13_1 C14_1 C16_1 C19_1 -54.5(14) . . . . ?
C16_1 C14_1 C13_1 C12_1 -173.0(10) . . . . ?
C101_1 C100_1 C108_1 C113_1 -172.9(15) . . . . ?
C101_1 C100_1 C108_1 C109_1 45(2) . . . . ?
C101_1 C100_1 C108_1 C117_1 147.9(16) . . . . ?
C101_1 C100_1 C108_1 C114_1 -44(3) . . . . ?
C101_1 C102_1 C104_1 C106_1 139.6(16) . . . . ?
C101_1 C102_1 C104_1 C105_1 -99.0(18) . . . . ?
C101_1 C102_1 C104_1 C107_1 19(2) . . . . ?
C108_1 C100_1 C101_1 C102_1 176.9(16) . . . . ?
C108_1 C113_1 C112_1 C111_1 -10.1(19) . . . . ?
C108_1 C109_1 C110_1 C111_1 4(3) . . . . ?
C108_1 C117_1 C116_1 C111_1 -9(3) . . . . ?
C108_1 C114_1 C115_1 C111_1 1.7(16) . . . . ?
C104_1 C102_1 C101_1 C100_1 172.3(15) . . . . ?
C84_1 C83_1 C88_1 C87_1 2.8(15) . . . . ?
C84_1 C85_1 C86_1 C87_1 3.1(13) . . . . ?
C84_1 C85_1 C86_1 C146_1 -173.5(9) . . . . ?
C84_1 C85_1 C145_1 C41_1 -133.9(10) . . . . ?
C84_1 C85_1 C145_1 C133_1 117.7(10) . . . . ?
C84_1 C85_1 C145_1 C144_1 -10.1(14) . . . . ?
C88_1 C83_1 C84_1 C85_1 -1.7(15) . . . . ?
C88_1 C87_1 C86_1 C85_1 -2.0(15) . . . . ?
C88_1 C87_1 C86_1 C146_1 173.9(10) . . . . ?
C25_1 C20_1 C21_1 C22_1 6(2) . . . . ?
C25_1 C24_1 C23_1 C22_1 4(2) . . . . ?
C25_1 C24_1 C23_1 C26_1 -173.9(12) . . . . ?
C21_1 C20_1 C25_1 C24_1 -7(2) . . . . ?
C21_1 C22_1 C23_1 C24_1 -5(2) . . . . ?
C21_1 C22_1 C23_1 C26_1 173.0(13) . . . . ?
C113_1 C108_1 C109_1 C110_1 30(3) . . . . ?
C113_1 C112_1 C111_1 C110_1 37(2) . . . . ?
C113_1 C112_1 C111_1 C118_1 178.3(15) . . . . ?
C109_1 C108_1 C113_1 C112_1 -27.9(18) . . . . ?
C109_1 C110_1 C111_1 C112_1 -32(3) . . . . ?
C109_1 C110_1 C111_1 C118_1 -174.2(19) . . . . ?
C117_1 C108_1 C114_1 C115_1 -14.0(19) . . . . ?
C117_1 C116_1 C111_1 C115_1 -7(2) . . . . ?
C117_1 C116_1 C111_1 C118_1 -179.2(16) . . . . ?
C114_1 C108_1 C117_1 C116_1 18(2) . . . . ?
C114_1 C115_1 C111_1 C116_1 10(2) . . . . ?
C114_1 C115_1 C111_1 C118_1 -178.7(14) . . . . ?
C85_1 C86_1 C146_1 C42_1 -56.9(11) . . . . ?
C85_1 C86_1 C146_1 C134_1 57.0(10) . . . . ?
C85_1 C145_1 C41_1 C42_1 -52.6(11) . . . . ?
C85_1 C145_1 C41_1 C40_1 129.2(10) . . . . ?
C85_1 C145_1 C133_1 C134_1 57.4(10) . . . . ?
C85_1 C145_1 C133_1 C132_1 -121.1(10) . . . . ?
C85_1 C145_1 C144_1 O143_1 165.6(9) . . . . ?
C85_1 C145_1 C144_1 O142_1 -32.8(14) . . . . ?
C87_1 C86_1 C146_1 C42_1 127.0(11) . . . . ?
C87_1 C86_1 C146_1 C134_1 -119.1(11) . . . . ?
C24_1 C23_1 C26_1 C31_1 -37.6(17) . . . . ?
C24_1 C23_1 C26_1 C27_1 143.6(12) . . . . ?
C22_1 C23_1 C26_1 C31_1 144.8(13) . . . . ?
C22_1 C23_1 C26_1 C27_1 -34.1(17) . . . . ?
C112_1 C111_1 C118_1 C119_1 -6(3) . . . . ?
C112_1 C111_1 C118_1 C123_1 167.9(17) . . . . ?
C110_1 C111_1 C118_1 C119_1 129(2) . . . . ?
C110_1 C111_1 C118_1 C123_1 -57(3) . . . . ?
C116_1 C111_1 C118_1 C119_1 31(2) . . . . ?
C116_1 C111_1 C118_1 C123_1 -155.3(17) . . . . ?
C115_1 C111_1 C118_1 C119_1 -141.4(17) . . . . ?
C115_1 C111_1 C118_1 C123_1 33(2) . . . . ?
C86_1 C85_1 C145_1 C41_1 51.2(10) . . . . ?
C86_1 C85_1 C145_1 C133_1 -57.2(10) . . . . ?
C86_1 C85_1 C145_1 C144_1 175.0(8) . . . . ?
C86_1 C146_1 C42_1 C41_1 56.7(11) . . . . ?
C86_1 C146_1 C42_1 C43_1 -128.2(10) . . . . ?
C86_1 C146_1 C134_1 C133_1 -58.0(10) . . . . ?
C86_1 C146_1 C134_1 C135_1 123.4(11) . . . . ?
C145_1 C85_1 C86_1 C87_1 178.5(8) . . . . ?
C145_1 C85_1 C86_1 C146_1 1.9(11) . . . . ?
C145_1 C41_1 C42_1 C146_1 -1.2(12) . . . . ?
C145_1 C41_1 C42_1 C43_1 -176.5(9) . . . . ?
C145_1 C41_1 C40_1 C39_1 177.5(9) . . . . ?
C145_1 C133_1 C134_1 C146_1 -0.4(12) . . . . ?
C145_1 C133_1 C134_1 C135_1 178.3(9) . . . . ?
C145_1 C133_1 C132_1 C131_1 -179.5(9) . . . . ?
C23_1 C26_1 C31_1 C30_1 175.5(10) . . . . ?
C23_1 C26_1 C27_1 C28_1 -176.5(10) . . . . ?
C111_1 C118_1 C119_1 C120_1 178.6(17) . . . . ?
C111_1 C118_1 C123_1 C122_1 179.8(16) . . . . ?
C146_1 C42_1 C43_1 C44_1 -176.5(9) . . . . ?
C146_1 C134_1 C135_1 C136_1 -178.1(10) . . . . ?
C41_1 C145_1 C133_1 C134_1 -53.7(11) . . . . ?
C41_1 C145_1 C133_1 C132_1 127.8(10) . . . . ?
C41_1 C145_1 C144_1 O143_1 -73.1(12) . . . . ?
C41_1 C145_1 C144_1 O142_1 88.5(13) . . . . ?
C41_1 C42_1 C43_1 C44_1 -1.9(15) . . . . ?
C41_1 C40_1 C39_1 C44_1 -0.3(14) . . . . ?
C41_1 C40_1 C39_1 N38_1 -178.3(9) . . . . ?
C133_1 C145_1 C41_1 C42_1 54.6(11) . . . . ?
C133_1 C145_1 C41_1 C40_1 -123.6(10) . . . . ?
C133_1 C145_1 C144_1 O143_1 46.5(12) . . . . ?
C133_1 C145_1 C144_1 O142_1 -151.9(11) . . . . ?
C133_1 C134_1 C135_1 C136_1 3.4(15) . . . . ?
C133_1 C132_1 C131_1 C136_1 -1.5(16) . . . . ?
C133_1 C132_1 C131_1 N130_1 -174.9(9) . . . . ?
C144_1 C145_1 C41_1 C42_1 -177.7(9) . . . . ?
C144_1 C145_1 C41_1 C40_1 4.1(14) . . . . ?
C144_1 C145_1 C133_1 C134_1 -177.4(9) . . . . ?
C144_1 C145_1 C133_1 C132_1 4.1(14) . . . . ?
C26_1 C31_1 C30_1 C32_1 179.6(10) . . . . ?
C26_1 C31_1 C30_1 C29_1 3.0(16) . . . . ?
C26_1 C27_1 C28_1 C29_1 -1.2(16) . . . . ?
C26_1 C27_1 C28_1 C36_1 -178.3(10) . . . . ?
C118_1 C119_1 C120_1 C128_1 173.1(17) . . . . ?
C118_1 C119_1 C120_1 C121_1 -7(3) . . . . ?
C118_1 C123_1 C122_1 C121_1 9(2) . . . . ?
C118_1 C123_1 C122_1 C124_1 -167.2(14) . . . . ?
C42_1 C146_1 C134_1 C133_1 56.7(11) . . . . ?
C42_1 C146_1 C134_1 C135_1 -121.9(11) . . . . ?
C42_1 C41_1 C40_1 C39_1 -0.6(14) . . . . ?
C42_1 C43_1 C44_1 C39_1 0.9(13) . . . . ?
C134_1 C146_1 C42_1 C41_1 -55.9(11) . . . . ?
C134_1 C146_1 C42_1 C43_1 119.2(11) . . . . ?
C134_1 C133_1 C132_1 C131_1 2.1(15) . . . . ?
C134_1 C135_1 C136_1 C131_1 -2.8(16) . . . . ?
C40_1 C41_1 C42_1 C146_1 177.1(9) . . . . ?
C40_1 C41_1 C42_1 C43_1 1.8(15) . . . . ?
C40_1 C39_1 C44_1 C43_1 0.2(13) . . . . ?
C40_1 C39_1 N38_1 C36_1 -18.8(15) . . . . ?
C132_1 C133_1 C134_1 C146_1 178.2(9) . . . . ?
C132_1 C133_1 C134_1 C135_1 -3.1(15) . . . . ?
C132_1 C131_1 C136_1 C135_1 1.9(18) . . . . ?
C132_1 C131_1 N130_1 C128_1 18.0(18) . . . . ?
C31_1 C26_1 C27_1 C28_1 4.6(16) . . . . ?
C31_1 C30_1 C32_1 C34_1 53.0(12) . . . . ?
C31_1 C30_1 C32_1 C35_1 171.1(10) . . . . ?
C31_1 C30_1 C32_1 C33_1 -68.1(12) . . . . ?
C31_1 C30_1 C29_1 C28_1 0.7(15) . . . . ?
C27_1 C26_1 C31_1 C30_1 -5.6(17) . . . . ?
C27_1 C28_1 C29_1 C30_1 -1.5(16) . . . . ?
C27_1 C28_1 C36_1 N38_1 -168.2(9) . . . . ?
C27_1 C28_1 C36_1 O37_1 11.3(15) . . . . ?
C119_1 C118_1 C123_1 C122_1 -6(3) . . . . ?
C119_1 C120_1 C128_1 N130_1 148.5(16) . . . . ?
C119_1 C120_1 C128_1 O129_1 -42(2) . . . . ?
C119_1 C120_1 C121_1 C122_1 11(3) . . . . ?
C123_1 C118_1 C119_1 C120_1 4(3) . . . . ?
C123_1 C122_1 C121_1 C120_1 -11(2) . . . . ?
C123_1 C122_1 C124_1 C127_1 -6.3(18) . . . . ?
C123_1 C122_1 C124_1 C126_1 113.8(15) . . . . ?
C123_1 C122_1 C124_1 C125_1 -126.3(14) . . . . ?
C39_1 N38_1 C36_1 C28_1 -172.8(9) . . . . ?
C39_1 N38_1 C36_1 O37_1 7.7(17) . . . . ?
C131_1 N130_1 C128_1 C120_1 176.9(12) . . . . ?
C131_1 N130_1 C128_1 O129_1 8(3) . . . . ?
C44_1 C39_1 N38_1 C36_1 163.1(10) . . . . ?
C136_1 C131_1 N130_1 C128_1 -155.6(14) . . . . ?
N38_1 C39_1 C44_1 C43_1 178.4(8) . . . . ?
N130_1 C131_1 C136_1 C135_1 175.1(10) . . . . ?
C32_1 C30_1 C29_1 C28_1 -175.8(9) . . . . ?
C29_1 C30_1 C32_1 C34_1 -130.7(10) . . . . ?
C29_1 C30_1 C32_1 C35_1 -12.6(14) . . . . ?
C29_1 C30_1 C32_1 C33_1 108.2(11) . . . . ?
C29_1 C28_1 C36_1 N38_1 14.7(16) . . . . ?
C29_1 C28_1 C36_1 O37_1 -165.8(10) . . . . ?
C36_1 C28_1 C29_1 C30_1 175.4(10) . . . . ?
C128_1 C120_1 C121_1 C122_1 -169.7(16) . . . . ?
C121_1 C120_1 C128_1 N130_1 -31(3) . . . . ?
C121_1 C120_1 C128_1 O129_1 138.6(18) . . . . ?
C121_1 C122_1 C124_1 C127_1 177.1(12) . . . . ?
C121_1 C122_1 C124_1 C126_1 -62.7(15) . . . . ?
C121_1 C122_1 C124_1 C125_1 57.1(15) . . . . ?
C124_1 C122_1 C121_1 C120_1 165.4(13) . . . . ?
O53_2 C52_2 N51_2 C47_2 4.1(17) . . . . ?
O53_2 C52_2 C54_2 C59_2 -12.0(15) . . . . ?
O53_2 C52_2 C54_2 C55_2 163.6(10) . . . . ?
C52_2 N51_2 C47_2 C46_2 148.0(10) . . . . ?
C52_2 N51_2 C47_2 C48_2 -30.7(17) . . . . ?
C52_2 C54_2 C59_2 C58_2 173.0(10) . . . . ?
C52_2 C54_2 C55_2 C56_2 -175.1(10) . . . . ?
N51_2 C52_2 C54_2 C59_2 167.6(9) . . . . ?
N51_2 C52_2 C54_2 C55_2 -16.8(14) . . . . ?
N51_2 C47_2 C46_2 C45_2 -177.3(9) . . . . ?
N51_2 C47_2 C48_2 C49_2 175.4(9) . . . . ?
C54_2 C52_2 N51_2 C47_2 -175.6(10) . . . . ?
C54_2 C59_2 C58_2 C57_2 3.0(18) . . . . ?
C54_2 C59_2 C58_2 C60_2 -177.2(10) . . . . ?
C54_2 C55_2 C56_2 C57_2 1.5(16) . . . . ?
C54_2 C55_2 C56_2 C64_2 177.9(9) . . . . ?
C47_2 C46_2 C45_2 C50_2 1.7(15) . . . . ?
C47_2 C46_2 C45_2 C134_2 177.8(9) . . . . ?
C47_2 C48_2 C49_2 C50_2 1.9(15) . . . . ?
C59_2 C54_2 C55_2 C56_2 0.4(15) . . . . ?
C59_2 C58_2 C57_2 C56_2 -1.1(18) . . . . ?
C59_2 C58_2 C60_2 C61_2 -62.1(15) . . . . ?
C59_2 C58_2 C60_2 C63_2 174.9(12) . . . . ?
C59_2 C58_2 C60_2 C62_2 56.0(15) . . . . ?
C55_2 C54_2 C59_2 C58_2 -2.7(16) . . . . ?
C55_2 C56_2 C57_2 C58_2 -1.1(18) . . . . ?
C55_2 C56_2 C64_2 C65_2 -140.2(11) . . . . ?
C55_2 C56_2 C64_2 C69_2 43.2(15) . . . . ?
C46_2 C47_2 C48_2 C49_2 -3.3(15) . . . . ?
C46_2 C45_2 C50_2 C49_2 -3.1(15) . . . . ?
C46_2 C45_2 C50_2 C133_2 177.6(9) . . . . ?
C46_2 C45_2 C134_2 C1_2 -123.0(10) . . . . ?
C46_2 C45_2 C134_2 C89_2 129.1(10) . . . . ?
C46_2 C45_2 C134_2 C135_2 8.5(15) . . . . ?
C48_2 C47_2 C46_2 C45_2 1.5(15) . . . . ?
C48_2 C49_2 C50_2 C45_2 1.3(15) . . . . ?
C48_2 C49_2 C50_2 C133_2 -179.5(9) . . . . ?
C56_2 C64_2 C65_2 C66_2 -177.9(11) . . . . ?
C56_2 C64_2 C69_2 C68_2 180.0(11) . . . . ?
C45_2 C50_2 C133_2 C6_2 -54.8(10) . . . . ?
C45_2 C50_2 C133_2 C94_2 55.6(11) . . . . ?
C45_2 C134_2 C1_2 C6_2 -52.7(11) . . . . ?
C45_2 C134_2 C1_2 C2_2 129.7(10) . . . . ?
C45_2 C134_2 C89_2 C94_2 52.7(11) . . . . ?
C45_2 C134_2 C89_2 C90_2 -135.9(10) . . . . ?
C45_2 C134_2 C135_2 O136_2 -101.9(19) . . . . ?
C45_2 C134_2 C135_2 O137_2 61.6(13) . . . . ?
C49_2 C50_2 C133_2 C6_2 125.9(10) . . . . ?
C49_2 C50_2 C133_2 C94_2 -123.7(11) . . . . ?
C57_2 C58_2 C60_2 C61_2 117.6(14) . . . . ?
C57_2 C58_2 C60_2 C63_2 -5.4(18) . . . . ?
C57_2 C58_2 C60_2 C62_2 -124.2(13) . . . . ?
C57_2 C56_2 C64_2 C65_2 36.3(16) . . . . ?
C57_2 C56_2 C64_2 C69_2 -140.4(11) . . . . ?
C60_2 C58_2 C57_2 C56_2 179.1(11) . . . . ?
C64_2 C56_2 C57_2 C58_2 -177.6(11) . . . . ?
C64_2 C65_2 C66_2 C67_2 0.8(18) . . . . ?
C64_2 C69_2 C68_2 C67_2 -4.7(18) . . . . ?
C50_2 C45_2 C134_2 C1_2 53.3(11) . . . . ?
C50_2 C45_2 C134_2 C89_2 -54.6(11) . . . . ?
C50_2 C45_2 C134_2 C135_2 -175.2(9) . . . . ?
C50_2 C133_2 C6_2 C1_2 55.2(10) . . . . ?
C50_2 C133_2 C6_2 C5_2 -128.2(9) . . . . ?
C50_2 C133_2 C94_2 C89_2 -56.1(11) . . . . ?
C50_2 C133_2 C94_2 C93_2 127.4(11) . . . . ?
C134_2 C45_2 C50_2 C49_2 -179.6(9) . . . . ?
C134_2 C45_2 C50_2 C133_2 1.1(12) . . . . ?
C134_2 C1_2 C6_2 C133_2 -1.5(11) . . . . ?
C134_2 C1_2 C6_2 C5_2 -178.3(8) . . . . ?
C134_2 C1_2 C2_2 C3_2 176.9(8) . . . . ?
C134_2 C89_2 C94_2 C133_2 2.0(13) . . . . ?
C134_2 C89_2 C94_2 C93_2 178.8(10) . . . . ?
C134_2 C89_2 C90_2 C91_2 -178.9(10) . . . . ?
C65_2 C64_2 C69_2 C68_2 3.1(17) . . . . ?
C65_2 C66_2 C67_2 C68_2 -2.2(17) . . . . ?
C65_2 C66_2 C67_2 C70_2 -178.3(10) . . . . ?
C69_2 C64_2 C65_2 C66_2 -1.1(17) . . . . ?
C69_2 C68_2 C67_2 C66_2 4.1(18) . . . . ?
C69_2 C68_2 C67_2 C70_2 -179.8(11) . . . . ?
C133_2 C6_2 C5_2 C4_2 -174.3(9) . . . . ?
C133_2 C94_2 C93_2 C92_2 177.1(10) . . . . ?
C1_2 C134_2 C89_2 C94_2 -57.7(11) . . . . ?
C1_2 C134_2 C89_2 C90_2 113.7(11) . . . . ?
C1_2 C134_2 C135_2 O136_2 23(2) . . . . ?
C1_2 C134_2 C135_2 O137_2 -173.1(9) . . . . ?
C1_2 C6_2 C5_2 C4_2 2.2(14) . . . . ?
C1_2 C2_2 C3_2 C4_2 -0.2(14) . . . . ?
C1_2 C2_2 C3_2 N7_2 -179.2(8) . . . . ?
C89_2 C134_2 C1_2 C6_2 57.0(10) . . . . ?
C89_2 C134_2 C1_2 C2_2 -120.7(10) . . . . ?
C89_2 C134_2 C135_2 O136_2 140.5(18) . . . . ?
C89_2 C134_2 C135_2 O137_2 -56.0(12) . . . . ?
C89_2 C94_2 C93_2 C92_2 0.8(16) . . . . ?
C89_2 C90_2 C91_2 C92_2 1.9(17) . . . . ?
C89_2 C90_2 C91_2 N95_2 176.8(10) . . . . ?
C135_2 C134_2 C1_2 C6_2 178.1(8) . . . . ?
C135_2 C134_2 C1_2 C2_2 0.5(14) . . . . ?
C135_2 C134_2 C89_2 C94_2 175.9(9) . . . . ?
C135_2 C134_2 C89_2 C90_2 -12.7(15) . . . . ?
C66_2 C67_2 C70_2 C71_2 -154.3(11) . . . . ?
C66_2 C67_2 C70_2 C75_2 26.6(18) . . . . ?
C68_2 C67_2 C70_2 C71_2 29.7(16) . . . . ?
C68_2 C67_2 C70_2 C75_2 -149.4(13) . . . . ?
C6_2 C133_2 C94_2 C89_2 54.2(11) . . . . ?
C6_2 C133_2 C94_2 C93_2 -122.4(11) . . . . ?
C6_2 C1_2 C2_2 C3_2 -0.6(14) . . . . ?
C6_2 C5_2 C4_2 C3_2 -3.0(14) . . . . ?
C94_2 C133_2 C6_2 C1_2 -56.0(11) . . . . ?
C94_2 C133_2 C6_2 C5_2 120.7(10) . . . . ?
C94_2 C89_2 C90_2 C91_2 -8.2(16) . . . . ?
C94_2 C93_2 C92_2 C91_2 -6.8(16) . . . . ?
C2_2 C1_2 C6_2 C133_2 176.3(8) . . . . ?
C2_2 C1_2 C6_2 C5_2 -0.5(14) . . . . ?
C2_2 C3_2 C4_2 C5_2 1.9(14) . . . . ?
C2_2 C3_2 N7_2 C8_2 -178.8(9) . . . . ?
C90_2 C89_2 C94_2 C133_2 -169.9(9) . . . . ?
C90_2 C89_2 C94_2 C93_2 6.8(16) . . . . ?
C90_2 C91_2 C92_2 C93_2 5.5(17) . . . . ?
C90_2 C91_2 N95_2 C96_2 0.3(18) . . . . ?
C67_2 C70_2 C71_2 C72_2 178.3(10) . . . . ?
C67_2 C70_2 C75_2 C74_2 -177.8(14) . . . . ?
C3_2 N7_2 C8_2 O9_2 -7.5(16) . . . . ?
C3_2 N7_2 C8_2 C10_2 170.8(8) . . . . ?
C91_2 N95_2 C96_2 C98_2 -177.0(11) . . . . ?
C91_2 N95_2 C96_2 O97_2 -14(3) . . . . ?
C91_2 N95_2 C96_2 O314_2 38(3) . . . . ?
C70_2 C71_2 C72_2 C80_2 -178.7(10) . . . . ?
C70_2 C71_2 C72_2 C73_2 1.0(17) . . . . ?
C70_2 C75_2 C74_2 C73_2 -2(3) . . . . ?
C70_2 C75_2 C74_2 C76_2 178.0(15) . . . . ?
C4_2 C3_2 N7_2 C8_2 2.2(15) . . . . ?
C92_2 C91_2 N95_2 C96_2 175.5(11) . . . . ?
N7_2 C3_2 C4_2 C5_2 -179.1(9) . . . . ?
N7_2 C8_2 C10_2 C15_2 -173.8(8) . . . . ?
N7_2 C8_2 C10_2 C11_2 6.2(14) . . . . ?
N95_2 C91_2 C92_2 C93_2 -169.8(10) . . . . ?
N95_2 C96_2 C98_2 C99_2 -163.4(11) . . . . ?
N95_2 C96_2 C98_2 C103_2 13.4(19) . . . . ?
C71_2 C70_2 C75_2 C74_2 3(2) . . . . ?
C71_2 C72_2 C80_2 O81_2 160.4(11) . . . . ?
C71_2 C72_2 C80_2 N82_2 -19.2(16) . . . . ?
C71_2 C72_2 C73_2 C74_2 0(2) . . . . ?
C75_2 C70_2 C71_2 C72_2 -2.5(17) . . . . ?
C75_2 C74_2 C73_2 C72_2 0(2) . . . . ?
C75_2 C74_2 C76_2 C79_2 179.9(17) . . . . ?
C75_2 C74_2 C76_2 C78_2 -51(2) . . . . ?
C75_2 C74_2 C76_2 C77_2 62(2) . . . . ?
C8_2 C10_2 C15_2 C14_2 174.9(9) . . . . ?
C8_2 C10_2 C11_2 C12_2 -177.1(9) . . . . ?
C96_2 C98_2 C99_2 C100_2 -179.2(11) . . . . ?
C96_2 C98_2 C103_2 C102_2 177.0(12) . . . . ?
C72_2 C80_2 N82_2 C83_2 -174.7(10) . . . . ?
O9_2 C8_2 C10_2 C15_2 4.6(14) . . . . ?
O9_2 C8_2 C10_2 C11_2 -175.5(9) . . . . ?
C10_2 C15_2 C14_2 C13_2 6.2(14) . . . . ?
C10_2 C15_2 C14_2 C16_2 -174.4(9) . . . . ?
C10_2 C11_2 C12_2 C13_2 -2.0(14) . . . . ?
C10_2 C11_2 C12_2 C20_2 178.3(9) . . . . ?
C98_2 C99_2 C100_2 C108_2 179.1(11) . . . . ?
C98_2 C99_2 C100_2 C101_2 0.4(17) . . . . ?
C98_2 C103_2 C102_2 C101_2 4.4(17) . . . . ?
C98_2 C103_2 C102_2 C104_2 -176.2(10) . . . . ?
O97_2 C96_2 C98_2 C99_2 33(3) . . . . ?
O97_2 C96_2 C98_2 C103_2 -151(2) . . . . ?
O314_2 C96_2 C98_2 C99_2 -20(3) . . . . ?
O314_2 C96_2 C98_2 C103_2 157(3) . . . . ?
C80_2 C72_2 C73_2 C74_2 180.0(13) . . . . ?
C80_2 N82_2 C83_2 C84_2 155.5(10) . . . . ?
C80_2 N82_2 C83_2 C88_2 -23.7(16) . . . . ?
C73_2 C72_2 C80_2 O81_2 -19.3(16) . . . . ?
C73_2 C72_2 C80_2 N82_2 161.1(11) . . . . ?
C73_2 C74_2 C76_2 C79_2 0(2) . . . . ?
C73_2 C74_2 C76_2 C78_2 129.1(17) . . . . ?
C73_2 C74_2 C76_2 C77_2 -118.6(17) . . . . ?
C76_2 C74_2 C73_2 C72_2 -179.7(14) . . . . ?
C15_2 C10_2 C11_2 C12_2 2.9(14) . . . . ?
C15_2 C14_2 C13_2 C12_2 -5.2(14) . . . . ?
C15_2 C14_2 C16_2 C19_2 -127.0(11) . . . . ?
C15_2 C14_2 C16_2 C18_2 -5.3(14) . . . . ?
C15_2 C14_2 C16_2 C17_2 112.7(11) . . . . ?
C11_2 C10_2 C15_2 C14_2 -5.1(14) . . . . ?
C11_2 C12_2 C13_2 C14_2 3.3(14) . . . . ?
C11_2 C12_2 C20_2 C25_2 134.5(11) . . . . ?
C11_2 C12_2 C20_2 C21_2 -39.4(15) . . . . ?
C99_2 C98_2 C103_2 C102_2 -6.2(17) . . . . ?
C99_2 C100_2 C108_2 C109_2 153.0(11) . . . . ?
C99_2 C100_2 C108_2 C113_2 -29.7(16) . . . . ?
C99_2 C100_2 C101_2 C102_2 -2.3(16) . . . . ?
C103_2 C98_2 C99_2 C100_2 3.7(18) . . . . ?
C103_2 C102_2 C101_2 C100_2 -0.1(16) . . . . ?
C103_2 C102_2 C104_2 C107_2 179.9(10) . . . . ?
C103_2 C102_2 C104_2 C105_2 57.0(13) . . . . ?
C103_2 C102_2 C104_2 C106_2 -59.7(13) . . . . ?
O81_2 C80_2 N82_2 C83_2 5.7(18) . . . . ?
N82_2 C83_2 C84_2 C85_2 -177.0(9) . . . . ?
N82_2 C83_2 C88_2 C87_2 -179.7(9) . . . . ?
C12_2 C20_2 C25_2 C24_2 -177.0(9) . . . . ?
C12_2 C20_2 C21_2 C22_2 176.6(11) . . . . ?
C100_2 C108_2 C109_2 C110_2 -179.3(11) . . . . ?
C100_2 C108_2 C113_2 C112_2 -179.6(10) . . . . ?
C83_2 C84_2 C85_2 C141_2 176.3(9) . . . . ?
C83_2 C84_2 C85_2 C86_2 -3.0(15) . . . . ?
C83_2 C88_2 C87_2 C86_2 -3.9(15) . . . . ?
C13_2 C14_2 C16_2 C19_2 52.5(13) . . . . ?
C13_2 C14_2 C16_2 C18_2 174.1(9) . . . . ?
C13_2 C14_2 C16_2 C17_2 -67.9(12) . . . . ?
C13_2 C12_2 C20_2 C25_2 -45.2(14) . . . . ?
C13_2 C12_2 C20_2 C21_2 140.9(10) . . . . ?
C16_2 C14_2 C13_2 C12_2 175.3(8) . . . . ?
C20_2 C12_2 C13_2 C14_2 -177.0(9) . . . . ?
C20_2 C25_2 C24_2 C23_2 0.8(15) . . . . ?
C20_2 C21_2 C22_2 C23_2 0.5(18) . . . . ?
C108_2 C100_2 C101_2 C102_2 179.0(10) . . . . ?
C108_2 C109_2 C110_2 C111_2 -0.3(18) . . . . ?
C108_2 C113_2 C112_2 C111_2 -2.1(17) . . . . ?
C101_2 C100_2 C108_2 C109_2 -28.3(16) . . . . ?
C101_2 C100_2 C108_2 C113_2 149.0(10) . . . . ?
C101_2 C102_2 C104_2 C107_2 -0.8(14) . . . . ?
C101_2 C102_2 C104_2 C105_2 -123.7(11) . . . . ?
C101_2 C102_2 C104_2 C106_2 119.6(11) . . . . ?
C104_2 C102_2 C101_2 C100_2 -179.5(9) . . . . ?
C84_2 C83_2 C88_2 C87_2 1.2(15) . . . . ?
C84_2 C85_2 C141_2 C41_2 124.9(10) . . . . ?
C84_2 C85_2 C141_2 C129_2 -126.1(10) . . . . ?
C84_2 C85_2 C141_2 C138_2 -0.8(15) . . . . ?
C84_2 C85_2 C86_2 C87_2 0.3(15) . . . . ?
C84_2 C85_2 C86_2 C142_2 -179.3(9) . . . . ?
C88_2 C83_2 C84_2 C85_2 2.1(15) . . . . ?
C88_2 C87_2 C86_2 C85_2 3.2(16) . . . . ?
C88_2 C87_2 C86_2 C142_2 -177.2(9) . . . . ?
C25_2 C20_2 C21_2 C22_2 2.2(17) . . . . ?
C25_2 C24_2 C23_2 C22_2 2.1(15) . . . . ?
C25_2 C24_2 C23_2 C26_2 179.4(9) . . . . ?
C21_2 C20_2 C25_2 C24_2 -2.8(15) . . . . ?
C21_2 C22_2 C23_2 C24_2 -2.7(16) . . . . ?
C21_2 C22_2 C23_2 C26_2 180.0(10) . . . . ?
C109_2 C108_2 C113_2 C112_2 -2.1(16) . . . . ?
C109_2 C110_2 C111_2 C112_2 -3.7(17) . . . . ?
C109_2 C110_2 C111_2 C114_2 179.3(11) . . . . ?
C113_2 C108_2 C109_2 C110_2 3.3(17) . . . . ?
C113_2 C112_2 C111_2 C110_2 4.9(16) . . . . ?
C113_2 C112_2 C111_2 C114_2 -178.0(10) . . . . ?
C85_2 C141_2 C41_2 C40_2 -126.1(9) . . . . ?
C85_2 C141_2 C41_2 C42_2 55.3(10) . . . . ?
C85_2 C141_2 C129_2 C130_2 -55.0(11) . . . . ?
C85_2 C141_2 C129_2 C128_2 128.8(11) . . . . ?
C85_2 C141_2 C138_2 O139_2 -174.9(10) . . . . ?
C85_2 C141_2 C138_2 O150_2 -50.5(16) . . . . ?
C85_2 C141_2 C138_2 O140_2 45.8(19) . . . . ?
C85_2 C86_2 C142_2 C42_2 53.6(11) . . . . ?
C85_2 C86_2 C142_2 C130_2 -57.0(11) . . . . ?
C87_2 C86_2 C142_2 C42_2 -126.0(11) . . . . ?
C87_2 C86_2 C142_2 C130_2 123.4(11) . . . . ?
C24_2 C23_2 C26_2 C31_2 30.9(14) . . . . ?
C24_2 C23_2 C26_2 C27_2 -144.4(10) . . . . ?
C22_2 C23_2 C26_2 C31_2 -151.8(10) . . . . ?
C22_2 C23_2 C26_2 C27_2 32.9(14) . . . . ?
C110_2 C111_2 C114_2 C119_2 26.3(17) . . . . ?
C110_2 C111_2 C114_2 C115_2 -149.4(11) . . . . ?
C112_2 C111_2 C114_2 C119_2 -150.4(11) . . . . ?
C112_2 C111_2 C114_2 C115_2 33.9(16) . . . . ?
C141_2 C85_2 C86_2 C87_2 -179.0(9) . . . . ?
C141_2 C85_2 C86_2 C142_2 1.3(12) . . . . ?
C141_2 C41_2 C40_2 C39_2 -178.3(8) . . . . ?
C141_2 C41_2 C42_2 C142_2 -1.1(11) . . . . ?
C141_2 C41_2 C42_2 C43_2 -179.6(8) . . . . ?
C141_2 C129_2 C130_2 C142_2 1.8(12) . . . . ?
C141_2 C129_2 C130_2 C131_2 -179.2(9) . . . . ?
C141_2 C129_2 C128_2 C127_2 179.5(9) . . . . ?
C86_2 C85_2 C141_2 C41_2 -55.8(10) . . . . ?
C86_2 C85_2 C141_2 C129_2 53.2(11) . . . . ?
C86_2 C85_2 C141_2 C138_2 178.5(9) . . . . ?
C86_2 C142_2 C42_2 C41_2 -54.5(11) . . . . ?
C86_2 C142_2 C42_2 C43_2 123.9(9) . . . . ?
C86_2 C142_2 C130_2 C129_2 54.7(11) . . . . ?
C86_2 C142_2 C130_2 C131_2 -124.2(10) . . . . ?
C23_2 C26_2 C31_2 C30_2 -177.0(9) . . . . ?
C23_2 C26_2 C27_2 C28_2 177.2(9) . . . . ?
C111_2 C114_2 C119_2 C118_2 -177.1(10) . . . . ?
C111_2 C114_2 C115_2 C116_2 176.4(10) . . . . ?
C41_2 C141_2 C129_2 C130_2 54.7(11) . . . . ?
C41_2 C141_2 C129_2 C128_2 -121.5(11) . . . . ?
C41_2 C141_2 C138_2 O139_2 64.0(12) . . . . ?
C41_2 C141_2 C138_2 O150_2 -171.6(13) . . . . ?
C41_2 C141_2 C138_2 O140_2 -75.3(18) . . . . ?
C41_2 C40_2 C39_2 N38_2 176.9(8) . . . . ?
C41_2 C40_2 C39_2 C44_2 -1.2(14) . . . . ?
C41_2 C42_2 C43_2 C44_2 -2.6(13) . . . . ?
C129_2 C141_2 C41_2 C40_2 123.9(10) . . . . ?
C129_2 C141_2 C41_2 C42_2 -54.7(10) . . . . ?
C129_2 C141_2 C138_2 O139_2 -53.8(13) . . . . ?
C129_2 C141_2 C138_2 O150_2 70.6(15) . . . . ?
C129_2 C141_2 C138_2 O140_2 166.9(16) . . . . ?
C129_2 C130_2 C131_2 C132_2 1.8(15) . . . . ?
C129_2 C128_2 C127_2 C132_2 -3.6(15) . . . . ?
C129_2 C128_2 C127_2 N126_2 177.2(9) . . . . ?
C138_2 C141_2 C41_2 C40_2 0.7(13) . . . . ?
C138_2 C141_2 C41_2 C42_2 -177.9(8) . . . . ?
C138_2 C141_2 C129_2 C130_2 178.2(9) . . . . ?
C138_2 C141_2 C129_2 C128_2 2.0(15) . . . . ?
C142_2 C42_2 C43_2 C44_2 179.1(9) . . . . ?
C142_2 C130_2 C131_2 C132_2 -179.3(10) . . . . ?
C26_2 C31_2 C30_2 C29_2 0.1(16) . . . . ?
C26_2 C31_2 C30_2 C32_2 -179.4(10) . . . . ?
C26_2 C27_2 C28_2 C29_2 -0.7(15) . . . . ?
C26_2 C27_2 C28_2 C36_2 -179.3(9) . . . . ?
C114_2 C119_2 C118_2 C120_2 177.5(9) . . . . ?
C114_2 C119_2 C118_2 C117_2 2.8(15) . . . . ?
C114_2 C115_2 C116_2 C117_2 -1.4(16) . . . . ?
C114_2 C115_2 C116_2 C124_2 177.0(11) . . . . ?
C40_2 C41_2 C42_2 C142_2 -179.7(8) . . . . ?
C40_2 C41_2 C42_2 C43_2 1.8(14) . . . . ?
C40_2 C39_2 N38_2 C36_2 34.3(15) . . . . ?
C40_2 C39_2 C44_2 C43_2 0.3(15) . . . . ?
C42_2 C41_2 C40_2 C39_2 0.1(14) . . . . ?
C42_2 C142_2 C130_2 C129_2 -57.8(10) . . . . ?
C42_2 C142_2 C130_2 C131_2 123.2(10) . . . . ?
C42_2 C43_2 C44_2 C39_2 1.6(14) . . . . ?
C130_2 C129_2 C128_2 C127_2 3.6(15) . . . . ?
C130_2 C142_2 C42_2 C41_2 58.8(10) . . . . ?
C130_2 C142_2 C42_2 C43_2 -122.8(9) . . . . ?
C130_2 C131_2 C132_2 C127_2 -1.8(16) . . . . ?
C128_2 C129_2 C130_2 C142_2 178.2(9) . . . . ?
C128_2 C129_2 C130_2 C131_2 -2.8(15) . . . . ?
C128_2 C127_2 C132_2 C131_2 2.7(16) . . . . ?
C128_2 C127_2 N126_2 C124_2 149.1(10) . . . . ?
C31_2 C26_2 C27_2 C28_2 2.1(15) . . . . ?
C31_2 C30_2 C29_2 C28_2 1.3(15) . . . . ?
C31_2 C30_2 C32_2 C33_2 118.7(11) . . . . ?
C31_2 C30_2 C32_2 C34_2 -2.4(14) . . . . ?
C31_2 C30_2 C32_2 C35_2 -125.1(12) . . . . ?
C27_2 C26_2 C31_2 C30_2 -1.8(16) . . . . ?
C27_2 C28_2 C29_2 C30_2 -1.0(16) . . . . ?
C27_2 C28_2 C36_2 N38_2 157.1(9) . . . . ?
C27_2 C28_2 C36_2 O37_2 -21.5(15) . . . . ?
C119_2 C114_2 C115_2 C116_2 0.6(17) . . . . ?
C119_2 C118_2 C120_2 C121_2 20.9(13) . . . . ?
C119_2 C118_2 C120_2 C122_2 -101.4(11) . . . . ?
C119_2 C118_2 C120_2 C123_2 140.2(10) . . . . ?
C119_2 C118_2 C117_2 C116_2 -3.6(15) . . . . ?
C115_2 C114_2 C119_2 C118_2 -1.3(16) . . . . ?
C115_2 C116_2 C117_2 C118_2 2.9(16) . . . . ?
C115_2 C116_2 C124_2 N126_2 23.9(16) . . . . ?
C115_2 C116_2 C124_2 O125_2 -157.0(11) . . . . ?
C39_2 N38_2 C36_2 C28_2 178.5(9) . . . . ?
C39_2 N38_2 C36_2 O37_2 -2.9(16) . . . . ?
C127_2 N126_2 C124_2 C116_2 -168.6(9) . . . . ?
C127_2 N126_2 C124_2 O125_2 12.3(17) . . . . ?
N38_2 C39_2 C44_2 C43_2 -177.8(9) . . . . ?
C44_2 C39_2 N38_2 C36_2 -147.5(10) . . . . ?
C132_2 C127_2 N126_2 C124_2 -30.1(16) . . . . ?
N126_2 C127_2 C132_2 C131_2 -178.2(10) . . . . ?
C29_2 C30_2 C32_2 C33_2 -60.7(12) . . . . ?
C29_2 C30_2 C32_2 C34_2 178.2(10) . . . . ?
C29_2 C30_2 C32_2 C35_2 55.5(13) . . . . ?
C29_2 C28_2 C36_2 N38_2 -21.6(14) . . . . ?
C29_2 C28_2 C36_2 O37_2 159.9(10) . . . . ?
C32_2 C30_2 C29_2 C28_2 -179.2(10) . . . . ?
C36_2 C28_2 C29_2 C30_2 177.5(9) . . . . ?
C120_2 C118_2 C117_2 C116_2 -178.3(9) . . . . ?
C117_2 C118_2 C120_2 C121_2 -164.5(10) . . . . ?
C117_2 C118_2 C120_2 C122_2 73.2(12) . . . . ?
C117_2 C118_2 C120_2 C123_2 -45.2(13) . . . . ?
C117_2 C116_2 C124_2 N126_2 -157.8(9) . . . . ?
C117_2 C116_2 C124_2 O125_2 21.3(16) . . . . ?
C124_2 C116_2 C117_2 C118_2 -175.6(10) . . . . ?

loop_
_smtbx_masks_void_nr
_smtbx_masks_void_average_x
_smtbx_masks_void_average_y
_smtbx_masks_void_average_z
_smtbx_masks_void_volume
_smtbx_masks_void_count_electrons
_smtbx_masks_void_content
1 0.047 0.614 -0.096 4478.5 1468.7 '36 C2H6SO'
2 0.243 0.014 0.387 9.3 0.0 ?
3 0.757 -0.014 0.613 9.3 0.0 ?
